data_4316555
loop_
_publ_author_name
'Qiong Ye'
'Tomoyuki Akutagawa'
'Toru Endo'
'Shin-ichiro Noro'
'Takayoshi Nakamura'
'Ren-Gen Xiong'

_publ_section_title
;
 Asymmetrical [Ni(dmit)2]- Arrangements Induced by
 (1R,2R)-Cyclohexanediammonium - Crown Ether Supramolecules
;
_journal_name_full 'Inorganic Chemistry'
_journal_page_first 8591
_journal_page_last 8600
_journal_paper_doi 10.1021/ic101253g
_journal_volume 49
_journal_year 2010
_chemical_formula_moiety 'C52 H67 N3 Ni2 O12 S20 '
_chemical_formula_sum 'C52 H67 N3 Ni2 O12 S20'
_chemical_formula_weight 1684.71
_space_group_IT_number 1
_symmetry_cell_setting triclinic
_symmetry_Int_Tables_number 1
_symmetry_space_group_name_Hall 'P 1'
_symmetry_space_group_name_H-M 'P 1'
_cell_angle_alpha 97.926(2)
_cell_angle_beta 91.6030(10)
_cell_angle_gamma 95.911(2)
_cell_formula_units_Z 2
_cell_length_a 11.8981(5)
_cell_length_b 12.7022(7)
_cell_length_c 23.6880(10)
_cell_measurement_reflns_used 38657
_cell_measurement_temperature 100
_cell_measurement_theta_max 27.6
_cell_measurement_theta_min 3.1
_cell_volume 3523.7(3)
_computing_cell_refinement PROCESS-AUTO
_computing_data_collection PROCESS-AUTO
_computing_data_reduction CrystalStructure
_computing_publication_material 'CrystalStructure 3.8'
_computing_structure_refinement SHELXL
_computing_structure_solution SIR2004
_diffrn_ambient_temperature 100
_diffrn_detector_area_resol_mean 10.00
_diffrn_measured_fraction_theta_full 0.975
_diffrn_measured_fraction_theta_max 0.975
_diffrn_measurement_device_type 'Rigaku RAXIS-RAPID'
_diffrn_measurement_method \w
_diffrn_radiation_type 'Mo K\a'
_diffrn_radiation_wavelength 0.71075
_diffrn_reflns_av_R_equivalents 0.069
_diffrn_reflns_limit_h_max 14
_diffrn_reflns_limit_h_min -15
_diffrn_reflns_limit_k_max 16
_diffrn_reflns_limit_k_min -16
_diffrn_reflns_limit_l_max 30
_diffrn_reflns_limit_l_min -30
_diffrn_reflns_number 54575
_diffrn_reflns_theta_full 27.49
_diffrn_reflns_theta_max 27.49
_exptl_absorpt_coefficient_mu 1.184
_exptl_absorpt_correction_T_max 0.789
_exptl_absorpt_correction_T_min 0.322
_exptl_absorpt_correction_type multi-scan
_exptl_absorpt_process_details
;
    Higashi, T. (1995). Program for Absorption Correction.
    Rigaku Corporation, Tokyo, Japan.
;
_exptl_crystal_colour black
_exptl_crystal_density_diffrn 1.588
_exptl_crystal_density_method 'not measured'
_exptl_crystal_description block
_exptl_crystal_F_000 1744.00
_exptl_crystal_size_max 0.30
_exptl_crystal_size_mid 0.20
_exptl_crystal_size_min 0.20
_refine_diff_density_max 1.47
_refine_diff_density_min -1.52
_refine_ls_abs_structure_details 'Flack, H. D. (1983), Acta Cryst. A39, 876-881.  11728 Friedel Pairs'
_refine_ls_abs_structure_Flack 0.013(18)
_refine_ls_extinction_method none
_refine_ls_goodness_of_fit_ref 0.991
_refine_ls_hydrogen_treatment refall
_refine_ls_number_parameters 1604
_refine_ls_number_reflns 27521
_refine_ls_R_factor_gt 0.0732
_refine_ls_shift/su_max 0.0010
_refine_ls_structure_factor_coef Fsqd
_refine_ls_weighting_details 'w = 1/[\s^2^(Fo^2^)+(0.1459P)^2^+0.0000P] where P=(Fo^2^+2Fc^2^)/3'
_refine_ls_weighting_scheme calc
_refine_ls_wR_factor_ref 0.2418
_reflns_number_gt 17615
_reflns_number_total 27521
_reflns_threshold_expression F^2^>2.0\s(F^2^)
_cod_data_source_file ic101253g_si_002_4.cif
_cod_data_source_block '__CHDAB18C6'
_cod_original_formula_sum 'C52 H67 N3 Ni2 O12 S20 '
_cod_database_code 4316555

loop_
_symmetry_equiv_pos_site_id
_symmetry_equiv_pos_as_xyz
1 +X,+Y,+Z

loop_
_atom_site_label
_atom_site_type_symbol
_atom_site_fract_x
_atom_site_fract_y
_atom_site_fract_z
_atom_site_U_iso_or_equiv
_atom_site_adp_type
_atom_site_occupancy
_atom_site_symmetry_multiplicity
_atom_site_calc_flag
_atom_site_refinement_flags
_atom_site_disorder_assembly
_atom_site_disorder_group
Ni(1) Ni 0.69179(9) 0.47591(10) 0.88865(5) 0.0234(2) Uani 1.00 1 d . . .
S(1) S 0.80003(19) 0.3814(2) 0.93122(11) 0.0267(5) Uani 1.00 1 d . . .
S(2) S 0.7529(2) 0.1599(2) 0.96724(12) 0.0311(5) Uani 1.00 1 d . . .
S(3) S 0.5998(2) -0.0364(2) 0.97963(16) 0.0448(7) Uani 1.00 1 d . . .
S(4) S 0.5239(2) 0.1338(2) 0.91894(13) 0.0307(5) Uani 1.00 1 d . . .
S(5) S 0.5536(2) 0.3509(2) 0.87886(12) 0.0297(5) Uani 1.00 1 d . . .
S(6) S 0.5709(2) 0.5732(2) 0.85759(11) 0.0263(5) Uani 1.00 1 d . . .
S(7) S 0.5981(2) 0.8017(2) 0.83113(13) 0.0334(6) Uani 1.00 1 d . . .
S(8) S 0.7351(2) 1.0054(2) 0.81774(14) 0.0404(7) Uani 1.00 1 d . . .
S(9) S 0.8377(2) 0.8278(2) 0.86227(13) 0.0334(6) Uani 1.00 1 d . . .
S(10) S 0.8315(2) 0.6007(2) 0.89125(13) 0.0317(6) Uani 1.00 1 d . . .
C(1) C 0.7133(7) 0.2677(8) 0.9342(4) 0.028(2) Uani 1.00 1 d . . .
C(2) C 0.6239(9) 0.0804(9) 0.9570(4) 0.033(2) Uani 1.00 1 d . . .
C(3) C 0.6046(8) 0.2514(8) 0.9112(4) 0.027(2) Uani 1.00 1 d . . .
C(4) C 0.6550(9) 0.6918(8) 0.8541(5) 0.033(2) Uani 1.00 1 d . . .
C(5) C 0.7245(8) 0.8841(9) 0.8358(5) 0.036(2) Uani 1.00 1 d . . .
C(6) C 0.7642(9) 0.7037(8) 0.8687(4) 0.030(2) Uani 1.00 1 d . . .
Ni(2) Ni 1.18873(9) 0.37674(10) 0.95462(5) 0.0234(2) Uani 1.00 1 d . . .
S(11) S 1.3084(2) 0.2782(2) 0.98569(11) 0.0268(5) Uani 1.00 1 d . . .
S(12) S 1.2781(2) 0.0524(2) 1.01470(12) 0.0312(5) Uani 1.00 1 d . . .
S(13) S 1.1398(2) -0.1511(2) 1.02902(15) 0.0447(7) Uani 1.00 1 d . . .
S(14) S 1.0397(2) 0.0262(2) 0.98130(13) 0.0345(6) Uani 1.00 1 d . . .
S(15) S 1.0492(2) 0.2512(2) 0.95050(12) 0.0279(5) Uani 1.00 1 d . . .
S(16) S 1.07852(19) 0.4752(2) 0.91557(11) 0.0260(5) Uani 1.00 1 d . . .
S(17) S 1.1247(2) 0.6956(2) 0.87919(13) 0.0320(5) Uani 1.00 1 d . . .
S(18) S 1.2757(2) 0.8915(2) 0.86505(14) 0.0391(6) Uani 1.00 1 d . . .
S(19) S 1.3569(2) 0.7196(2) 0.92374(12) 0.0300(5) Uani 1.00 1 d . . .
S(20) S 1.3288(2) 0.5002(2) 0.96230(12) 0.0271(5) Uani 1.00 1 d . . .
C(7) C 1.2260(8) 0.1599(8) 0.9901(4) 0.026(2) Uani 1.00 1 d . . .
C(8) C 1.1530(9) -0.0317(9) 1.0088(4) 0.033(2) Uani 1.00 1 d . . .
C(9) C 1.1144(9) 0.1499(7) 0.9741(4) 0.030(2) Uani 1.00 1 d . . .
C(10) C 1.1648(8) 0.5887(7) 0.9122(4) 0.025(2) Uani 1.00 1 d . . .
C(11) C 1.2536(8) 0.7744(8) 0.8881(4) 0.031(2) Uani 1.00 1 d . . .
C(12) C 1.2750(9) 0.6006(8) 0.9313(4) 0.029(2) Uani 1.00 1 d . . .
Ni(3) Ni 0.57569(11) 0.42859(11) 0.46041(6) 0.0300(3) Uani 1.00 1 d . . .
S(21) S 0.4561(2) 0.2919(2) 0.46693(12) 0.0323(6) Uani 1.00 1 d . . .
S(22) S 0.4247(2) 0.0698(2) 0.39884(13) 0.0352(6) Uani 1.00 1 d . . .
S(23) S 0.4773(2) -0.0925(2) 0.30339(15) 0.0458(7) Uani 1.00 1 d . . .
S(24) S 0.6083(2) 0.1208(2) 0.32684(13) 0.0362(6) Uani 1.00 1 d . . .
S(25) S 0.6586(2) 0.3460(2) 0.38977(12) 0.0336(6) Uani 1.00 1 d . . .
S(26) S 0.6919(2) 0.5684(2) 0.45346(12) 0.0326(6) Uani 1.00 1 d . . .
S(27) S 0.7382(2) 0.7790(2) 0.53286(14) 0.0403(6) Uani 1.00 1 d . . .
S(28) S 0.6968(2) 0.9297(2) 0.63615(16) 0.0490(8) Uani 1.00 1 d . . .
S(29) S 0.5575(2) 0.7209(2) 0.60569(13) 0.0357(6) Uani 1.00 1 d . . .
S(30) S 0.4997(2) 0.5045(2) 0.53512(13) 0.0358(6) Uani 1.00 1 d . . .
C(13) C 0.4936(9) 0.1964(9) 0.4133(4) 0.034(2) Uani 1.00 1 d . . .
C(14) C 0.5021(8) 0.0263(9) 0.3412(4) 0.034(2) Uani 1.00 1 d . . .
C(15) C 0.5821(8) 0.2219(10) 0.3792(5) 0.039(2) Uani 1.00 1 d . . .
C(16) C 0.6656(7) 0.6531(9) 0.5135(4) 0.029(2) Uani 1.00 1 d . . .
C(17) C 0.6673(9) 0.8158(10) 0.5930(5) 0.042(2) Uani 1.00 1 d . . .
C(18) C 0.5786(9) 0.6247(8) 0.5495(5) 0.035(2) Uani 1.00 1 d . . .
Ni(4) Ni 1.28138(11) 0.39991(13) 0.38119(6) 0.0371(3) Uani 1.00 1 d . . .
S(31) S 1.1669(2) 0.2600(2) 0.39096(14) 0.0440(7) Uani 1.00 1 d . . .
S(32) S 1.1191(2) 0.0475(2) 0.31468(17) 0.0527(8) Uani 1.00 1 d . . .
S(33) S 1.1508(3) -0.1033(3) 0.20901(19) 0.0647(10) Uani 1.00 1 d . . .
S(34) S 1.2965(2) 0.1018(2) 0.23847(15) 0.0490(7) Uani 1.00 1 d . . .
S(35) S 1.3538(2) 0.3235(2) 0.30554(13) 0.0421(7) Uani 1.00 1 d . . .
S(36) S 1.4001(2) 0.5375(2) 0.37366(12) 0.0390(7) Uani 1.00 1 d . . .
S(37) S 1.4334(2) 0.7590(2) 0.44311(13) 0.0395(6) Uani 1.00 1 d . . .
S(38) S 1.3774(3) 0.9216(3) 0.53865(16) 0.0521(8) Uani 1.00 1 d . . .
S(39) S 1.2487(2) 0.7074(2) 0.51454(14) 0.0421(7) Uani 1.00 1 d . . .
S(40) S 1.1994(2) 0.4835(2) 0.45145(14) 0.0403(7) Uani 1.00 1 d . . .
C(19) C 1.1936(9) 0.1719(10) 0.3330(5) 0.045(3) Uani 1.00 1 d . . .
C(20) C 1.1894(12) 0.0101(10) 0.2507(6) 0.052(3) Uani 1.00 1 d . . .
C(21) C 1.2784(9) 0.1988(10) 0.2946(4) 0.039(2) Uani 1.00 1 d . . .
C(22) C 1.3641(7) 0.6315(9) 0.4268(4) 0.030(2) Uani 1.00 1 d . . .
C(23) C 1.3551(8) 0.8031(9) 0.5021(5) 0.033(2) Uani 1.00 1 d . . .
C(24) C 1.2742(9) 0.6040(11) 0.4605(4) 0.041(2) Uani 1.00 1 d . . .
O(1) O 1.2704(5) 0.3745(5) 0.7453(2) 0.0233(14) Uani 1.00 1 d . . .
O(2) O 1.1827(5) 0.2118(5) 0.8059(3) 0.0284(15) Uani 1.00 1 d . . .
O(3) O 1.0558(6) 0.0357(5) 0.7440(2) 0.0335(15) Uani 1.00 1 d . . .
O(4) O 0.9794(5) 0.0218(5) 0.6319(3) 0.0331(15) Uani 1.00 1 d . . .
O(5) O 1.1077(5) 0.1749(5) 0.5736(3) 0.0276(15) Uani 1.00 1 d . . .
O(6) O 1.2475(5) 0.3551(5) 0.6370(2) 0.0246(14) Uani 1.00 1 d . . .
C(25) C 1.2636(8) 0.4592(8) 0.6641(4) 0.024(2) Uani 1.00 1 d . . .
C(26) C 1.2724(8) 0.5499(8) 0.6369(4) 0.028(2) Uani 1.00 1 d . . .
C(27) C 1.2910(9) 0.6502(8) 0.6691(5) 0.037(2) Uani 1.00 1 d . . .
C(28) C 1.2994(8) 0.6603(9) 0.7269(5) 0.033(2) Uani 1.00 1 d . . .
C(29) C 1.2928(8) 0.5698(8) 0.7556(5) 0.034(2) Uani 1.00 1 d . . .
C(30) C 1.2734(7) 0.4702(8) 0.7228(4) 0.0229(19) Uani 1.00 1 d . . .
C(31) C 1.2894(7) 0.3806(7) 0.8068(3) 0.0206(18) Uani 1.00 1 d . . .
C(32) C 1.2922(8) 0.2677(8) 0.8193(4) 0.028(2) Uani 1.00 1 d . . .
C(33) C 1.1807(7) 0.1073(8) 0.8223(4) 0.027(2) Uani 1.00 1 d . . .
C(34) C 1.0691(9) 0.0451(8) 0.8048(4) 0.032(2) Uani 1.00 1 d . . .
C(35) C 0.9911(9) -0.0578(8) 0.7178(4) 0.037(2) Uani 1.00 1 d . . .
C(36) C 1.0122(9) -0.0685(8) 0.6539(4) 0.039(2) Uani 1.00 1 d . . .
C(37) C 0.9821(9) 0.0149(8) 0.5702(4) 0.034(2) Uani 1.00 1 d . . .
C(38) C 1.0946(9) 0.0636(8) 0.5512(4) 0.032(2) Uani 1.00 1 d . . .
C(39) C 1.2100(7) 0.2254(9) 0.5541(4) 0.029(2) Uani 1.00 1 d . . .
C(40) C 1.2248(9) 0.3432(9) 0.5764(4) 0.032(2) Uani 1.00 1 d . . .
H(13) H 1.2657 0.5430 0.5965 0.034 Uiso 1.00 1 c R . .
H(14) H 1.2978 0.7123 0.6507 0.045 Uiso 1.00 1 c R . .
H(15) H 1.3100 0.7296 0.7484 0.039 Uiso 1.00 1 c R . .
H(16) H 1.3014 0.5770 0.7960 0.040 Uiso 1.00 1 c R . .
H(17) H 1.2277 0.4142 0.8272 0.025 Uiso 1.00 1 c R . .
H(18) H 1.3620 0.4240 0.8194 0.025 Uiso 1.00 1 c R . .
H(19) H 1.3489 0.2321 0.7960 0.034 Uiso 1.00 1 c R . .
H(20) H 1.3131 0.2680 0.8601 0.034 Uiso 1.00 1 c R . .
H(21) H 1.1934 0.1133 0.8642 0.033 Uiso 1.00 1 c R . .
H(22) H 1.2420 0.0699 0.8039 0.033 Uiso 1.00 1 c R . .
H(23) H 1.0663 -0.0267 0.8168 0.039 Uiso 1.00 1 c R . .
H(24) H 1.0074 0.0823 0.8229 0.039 Uiso 1.00 1 c R . .
H(25) H 0.9098 -0.0530 0.7243 0.045 Uiso 1.00 1 c R . .
H(26) H 1.0139 -0.1207 0.7339 0.045 Uiso 1.00 1 c R . .
H(27) H 1.0935 -0.0742 0.6478 0.047 Uiso 1.00 1 c R . .
H(28) H 0.9683 -0.1340 0.6339 0.047 Uiso 1.00 1 c R . .
H(29) H 0.9204 0.0525 0.5563 0.040 Uiso 1.00 1 c R . .
H(30) H 0.9687 -0.0612 0.5530 0.040 Uiso 1.00 1 c R . .
H(31) H 1.1575 0.0281 0.5658 0.038 Uiso 1.00 1 c R . .
H(32) H 1.0954 0.0543 0.5091 0.038 Uiso 1.00 1 c R . .
H(33) H 1.2074 0.2153 0.5119 0.035 Uiso 1.00 1 c R . .
H(34) H 1.2754 0.1916 0.5673 0.035 Uiso 1.00 1 c R . .
H(35) H 1.2885 0.3795 0.5579 0.038 Uiso 1.00 1 c R . .
H(36) H 1.1553 0.3759 0.5680 0.038 Uiso 1.00 1 c R . .
O(7) O 0.6628(7) 0.5109(11) 0.6830(5) 0.118(6) Uani 1.00 1 d . . .
O(8) O 0.5847(6) 0.2784(9) 0.6683(3) 0.062(2) Uani 1.00 1 d . . .
O(9) O 0.6728(5) 0.2039(6) 0.5621(3) 0.0373(18) Uani 1.00 1 d . . .
O(10) O 0.8484(6) 0.3041(7) 0.5267(3) 0.0382(18) Uani 1.00 1 d . . .
O(11) O 0.9742(6) 0.4920(6) 0.5848(3) 0.0358(17) Uani 1.00 1 d . . .
O(12) O 0.8903(6) 0.5679(5) 0.6945(3) 0.0441(19) Uani 1.00 1 d . . .
C(47) C 0.8188(8) 0.2042(10) 0.4991(5) 0.037(2) Uani 1.00 1 d . . .
C(48) C 0.8778(9) 0.1531(10) 0.4538(4) 0.039(2) Uani 1.00 1 d . . .
C(49) C 0.8369(12) 0.0500(12) 0.4285(5) 0.052(3) Uani 1.00 1 d . . .
C(50) C 0.7417(10) -0.0015(12) 0.4483(6) 0.052(3) Uani 1.00 1 d . . .
C(51) C 0.6829(9) 0.0468(11) 0.4917(5) 0.047(3) Uani 1.00 1 d . . .
C(52) C 0.7202(7) 0.1489(9) 0.5171(5) 0.034(2) Uani 1.00 1 d . . .
C(53) C 0.5639(8) 0.1610(10) 0.5786(6) 0.044(3) Uani 1.00 1 d . . .
C(54) C 0.5149(8) 0.2488(11) 0.6151(4) 0.047(3) Uani 1.00 1 d . . .
C(55) C 0.5384(8) 0.3676(17) 0.7073(4) 0.076(6) Uani 1.00 1 d . . .
C(56) C 0.5481(11) 0.4739(13) 0.6889(6) 0.068(4) Uani 1.00 1 d . . .
C(57) C 0.7047(14) 0.5923(11) 0.7194(5) 0.062(4) Uani 1.00 1 d . . .
C(58) C 0.8151(12) 0.6418(13) 0.7060(8) 0.073(4) Uani 1.00 1 d . . .
C(59) C 0.9984(9) 0.6092(9) 0.6744(5) 0.048(2) Uani 1.00 1 d . . .
C(60) C 0.9921(10) 0.5996(9) 0.6118(5) 0.043(2) Uani 1.00 1 d . . .
C(61) C 0.9325(8) 0.4839(10) 0.5268(4) 0.038(2) Uani 1.00 1 d . . .
C(62) C 0.9278(8) 0.3714(10) 0.5001(4) 0.037(2) Uani 1.00 1 d . . .
H(47) H 0.9443 0.1885 0.4408 0.047 Uiso 1.00 1 c R . .
H(48) H 0.8749 0.0154 0.3977 0.063 Uiso 1.00 1 c R . .
H(49) H 0.7160 -0.0724 0.4314 0.062 Uiso 1.00 1 c R . .
H(50) H 0.6167 0.0099 0.5041 0.057 Uiso 1.00 1 c R . .
H(51) H 0.5722 0.1005 0.6002 0.053 Uiso 1.00 1 c R . .
H(52) H 0.5138 0.1347 0.5444 0.053 Uiso 1.00 1 c R . .
H(53) H 0.5134 0.3115 0.5946 0.056 Uiso 1.00 1 c R . .
H(54) H 0.4364 0.2247 0.6239 0.056 Uiso 1.00 1 c R . .
H(55) H 0.4574 0.3458 0.7123 0.091 Uiso 1.00 1 c R . .
H(56) H 0.5778 0.3741 0.7452 0.091 Uiso 1.00 1 c R . .
H(57) H 0.5059 0.4702 0.6519 0.082 Uiso 1.00 1 c R . .
H(58) H 0.5144 0.5248 0.7173 0.082 Uiso 1.00 1 c R . .
H(59) H 0.7113 0.5689 0.7575 0.074 Uiso 1.00 1 c R . .
H(60) H 0.6508 0.6470 0.7220 0.074 Uiso 1.00 1 c R . .
H(61) H 0.8063 0.6795 0.6725 0.088 Uiso 1.00 1 c R . .
H(62) H 0.8454 0.6955 0.7386 0.088 Uiso 1.00 1 c R . .
H(63) H 1.0589 0.5683 0.6868 0.058 Uiso 1.00 1 c R . .
H(64) H 1.0171 0.6851 0.6910 0.058 Uiso 1.00 1 c R . .
H(65) H 0.9296 0.6386 0.5999 0.052 Uiso 1.00 1 c R . .
H(66) H 1.0634 0.6339 0.5987 0.052 Uiso 1.00 1 c R . .
H(67) H 0.9831 0.5300 0.5057 0.045 Uiso 1.00 1 c R . .
H(68) H 0.8560 0.5081 0.5257 0.045 Uiso 1.00 1 c R . .
H(69) H 0.9061 0.3661 0.4591 0.044 Uiso 1.00 1 c R . .
H(70) H 1.0038 0.3468 0.5032 0.044 Uiso 1.00 1 c R . .
O(13) O 0.9978(5) 0.5409(6) 0.3192(3) 0.0335(16) Uani 1.00 1 d . . .
O(14) O 0.8919(6) 0.3438(6) 0.2642(4) 0.046(2) Uani 1.00 1 d . . .
O(15) O 1.0220(8) 0.2592(6) 0.1701(3) 0.055(2) Uani 1.00 1 d . . .
O(16) O 1.2132(5) 0.3809(6) 0.1308(2) 0.0347(16) Uani 1.00 1 d . . .
O(17) O 1.2568(5) 0.5980(6) 0.1740(2) 0.0349(17) Uani 1.00 1 d . . .
O(18) O 1.1696(5) 0.6422(5) 0.2836(3) 0.0300(15) Uani 1.00 1 d . . .
C(63) C 1.0294(9) 0.6432(9) 0.3503(5) 0.037(2) Uani 1.00 1 d . . .
C(64) C 0.9741(10) 0.6856(11) 0.3954(5) 0.051(3) Uani 1.00 1 d . . .
C(65) C 1.0182(10) 0.7862(11) 0.4246(5) 0.049(3) Uani 1.00 1 d . . .
C(66) C 1.1103(10) 0.8414(10) 0.4044(5) 0.040(2) Uani 1.00 1 d . . .
C(67) C 1.1655(9) 0.7949(8) 0.3574(5) 0.036(2) Uani 1.00 1 d . . .
C(68) C 1.1234(8) 0.6964(8) 0.3303(4) 0.027(2) Uani 1.00 1 d . . .
C(69) C 1.2809(7) 0.6852(8) 0.2686(4) 0.028(2) Uani 1.00 1 d . . .
C(70) C 1.3238(8) 0.6037(9) 0.2265(4) 0.033(2) Uani 1.00 1 d . . .
C(71) C 1.3128(9) 0.5486(10) 0.1259(4) 0.047(2) Uani 1.00 1 d . . .
C(72) C 1.3246(9) 0.4372(11) 0.1293(5) 0.050(3) Uani 1.00 1 d . . .
C(73) C 1.2175(11) 0.2705(10) 0.1415(5) 0.052(3) Uani 1.00 1 d . . .
C(74) C 1.1028(12) 0.2150(11) 0.1308(6) 0.059(3) Uani 1.00 1 d . . .
C(75) C 0.9941(10) 0.2062(10) 0.2116(6) 0.059(3) Uani 1.00 1 d . . .
C(76) C 0.8844(12) 0.2328(9) 0.2399(8) 0.068(4) Uani 1.00 1 d . . .
C(77) C 0.9403(12) 0.3592(11) 0.3197(6) 0.061(4) Uani 1.00 1 d . . .
C(78) C 0.9281(10) 0.4700(9) 0.3488(4) 0.039(2) Uani 1.00 1 d . . .
H(71) H 0.9073 0.6486 0.4071 0.062 Uiso 1.00 1 c R . .
H(72) H 0.9843 0.8156 0.4582 0.059 Uiso 1.00 1 c R . .
H(73) H 1.1366 0.9115 0.4225 0.048 Uiso 1.00 1 c R . .
H(74) H 1.2315 0.8315 0.3445 0.043 Uiso 1.00 1 c R . .
H(75) H 1.3324 0.7013 0.3029 0.034 Uiso 1.00 1 c R . .
H(76) H 1.2759 0.7521 0.2520 0.034 Uiso 1.00 1 c R . .
H(77) H 1.4046 0.6239 0.2201 0.040 Uiso 1.00 1 c R . .
H(78) H 1.3166 0.5334 0.2404 0.040 Uiso 1.00 1 c R . .
H(79) H 1.3887 0.5877 0.1240 0.057 Uiso 1.00 1 c R . .
H(80) H 1.2690 0.5538 0.0904 0.057 Uiso 1.00 1 c R . .
H(81) H 1.3639 0.4059 0.0958 0.060 Uiso 1.00 1 c R . .
H(82) H 1.3699 0.4310 0.1641 0.060 Uiso 1.00 1 c R . .
H(83) H 1.2435 0.2695 0.1815 0.062 Uiso 1.00 1 c R . .
H(84) H 1.2707 0.2349 0.1159 0.062 Uiso 1.00 1 c R . .
H(85) H 1.0769 0.2198 0.0913 0.071 Uiso 1.00 1 c R . .
H(86) H 1.1049 0.1384 0.1343 0.071 Uiso 1.00 1 c R . .
H(87) H 1.0565 0.2200 0.2411 0.070 Uiso 1.00 1 c R . .
H(88) H 0.9865 0.1289 0.1969 0.070 Uiso 1.00 1 c R . .
H(89) H 0.8207 0.2167 0.2112 0.082 Uiso 1.00 1 c R . .
H(90) H 0.8690 0.1876 0.2702 0.082 Uiso 1.00 1 c R . .
H(91) H 1.0215 0.3483 0.3182 0.073 Uiso 1.00 1 c R . .
H(92) H 0.9027 0.3059 0.3418 0.073 Uiso 1.00 1 c R . .
H(93) H 0.8483 0.4851 0.3465 0.047 Uiso 1.00 1 c R . .
H(94) H 0.9535 0.4779 0.3895 0.047 Uiso 1.00 1 c R . .
O(19) O 0.6329(5) 0.4943(5) 0.2094(2) 0.0271(15) Uani 1.00 1 d . . .
O(20) O 0.7585(7) 0.6695(6) 0.2784(3) 0.045(2) Uani 1.00 1 d . . .
O(21) O 0.8457(9) 0.8488(6) 0.2214(3) 0.063(2) Uani 1.00 1 d . . .
O(22) O 0.7781(7) 0.8432(6) 0.1101(3) 0.0469(19) Uani 1.00 1 d . . .
O(23) O 0.6970(5) 0.6486(5) 0.0418(3) 0.0246(14) Uani 1.00 1 d . . .
O(24) O 0.6105(5) 0.4794(5) 0.0994(3) 0.0254(14) Uani 1.00 1 d . . .
C(85) C 0.6106(7) 0.3941(8) 0.1807(4) 0.025(2) Uani 1.00 1 d . . .
C(86) C 0.5992(9) 0.3022(10) 0.2076(4) 0.041(2) Uani 1.00 1 d . . .
C(87) C 0.5806(9) 0.2011(10) 0.1739(5) 0.041(2) Uani 1.00 1 d . . .
C(88) C 0.5720(11) 0.1923(9) 0.1139(5) 0.043(2) Uani 1.00 1 d . . .
C(89) C 0.5833(8) 0.2848(9) 0.0897(4) 0.033(2) Uani 1.00 1 d . . .
C(90) C 0.6026(8) 0.3850(8) 0.1207(5) 0.030(2) Uani 1.00 1 d . . .
C(91) C 0.5970(9) 0.4752(8) 0.0397(4) 0.031(2) Uani 1.00 1 d . . .
C(92) C 0.5935(8) 0.5839(8) 0.0268(4) 0.028(2) Uani 1.00 1 d . . .
C(93) C 0.6990(9) 0.7476(9) 0.0233(5) 0.034(2) Uani 1.00 1 d . . .
C(94) C 0.7981(9) 0.8245(9) 0.0496(5) 0.039(2) Uani 1.00 1 d . . .
C(95) C 0.8355(10) 0.9374(9) 0.1390(5) 0.046(2) Uani 1.00 1 d . . .
C(96) C 0.8098(12) 0.9393(9) 0.2017(5) 0.057(3) Uani 1.00 1 d . . .
C(97) C 0.832(3) 0.8452(14) 0.2804(7) 0.199(18) Uani 1.00 1 d . . .
C(98) C 0.781(2) 0.7780(12) 0.3021(6) 0.124(10) Uani 1.00 1 d . . .
C(99) C 0.6505(10) 0.6236(10) 0.2918(4) 0.039(2) Uani 1.00 1 d . . .
C(100) C 0.6372(9) 0.5093(9) 0.2708(4) 0.030(2) Uani 1.00 1 d . . .
H(105) H 0.6039 0.3081 0.2480 0.049 Uiso 1.00 1 c R . .
H(106) H 0.5738 0.1384 0.1917 0.049 Uiso 1.00 1 c R . .
H(107) H 0.5589 0.1244 0.0910 0.052 Uiso 1.00 1 c R . .
H(108) H 0.5774 0.2792 0.0493 0.040 Uiso 1.00 1 c R . .
H(109) H 0.5260 0.4306 0.0256 0.037 Uiso 1.00 1 c R . .
H(110) H 0.6609 0.4430 0.0207 0.037 Uiso 1.00 1 c R . .
H(111) H 0.5760 0.5813 -0.0145 0.033 Uiso 1.00 1 c R . .
H(112) H 0.5320 0.6165 0.0478 0.033 Uiso 1.00 1 c R . .
H(113) H 0.6277 0.7784 0.0332 0.041 Uiso 1.00 1 c R . .
H(114) H 0.7032 0.7383 -0.0187 0.041 Uiso 1.00 1 c R . .
H(115) H 0.8700 0.7928 0.0430 0.047 Uiso 1.00 1 c R . .
H(116) H 0.8016 0.8922 0.0331 0.047 Uiso 1.00 1 c R . .
H(117) H 0.8091 1.0004 0.1243 0.055 Uiso 1.00 1 c R . .
H(118) H 0.9179 0.9384 0.1338 0.055 Uiso 1.00 1 c R . .
H(119) H 0.8492 1.0048 0.2242 0.069 Uiso 1.00 1 c R . .
H(120) H 0.7275 0.9403 0.2064 0.069 Uiso 1.00 1 c R . .
H(121) H 0.9096 0.8523 0.2975 0.239 Uiso 1.00 1 c R . .
H(122) H 0.8000 0.9123 0.2948 0.239 Uiso 1.00 1 c R . .
H(123) H 0.7059 0.8032 0.3100 0.149 Uiso 1.00 1 c R . .
H(124) H 0.8194 0.7787 0.3397 0.149 Uiso 1.00 1 c R . .
H(125) H 0.5908 0.6586 0.2740 0.047 Uiso 1.00 1 c R . .
H(126) H 0.6427 0.6350 0.3337 0.047 Uiso 1.00 1 c R . .
H(127) H 0.7016 0.4755 0.2852 0.036 Uiso 1.00 1 c R . .
H(128) H 0.5667 0.4752 0.2848 0.036 Uiso 1.00 1 c R . .
N(1) N 0.5567(10) 0.7478(10) 0.1707(5) 0.054(2) Uani 1.00 1 d . . .
C(101) C 0.4362(18) 0.8690(16) 0.1206(9) 0.096(6) Uani 1.00 1 d . . .
C(102) C 0.5041(12) 0.8018(12) 0.1493(5) 0.051(3) Uani 1.00 1 d . . .
H(129) H 0.4815 0.9021 0.0926 0.115 Uiso 1.00 1 c R . .
H(130) H 0.4112 0.9249 0.1487 0.115 Uiso 1.00 1 c R . .
H(131) H 0.3700 0.8252 0.1012 0.115 Uiso 1.00 1 c R . .
N(2) N 0.2981(10) 0.0906(10) 0.6747(5) 0.055(2) Uani 1.00 1 d . . .
C(103) C 0.4445(18) -0.004(2) 0.7271(9) 0.125(10) Uani 1.00 1 d . . .
C(104) C 0.3612(12) 0.0495(11) 0.6969(6) 0.054(3) Uani 1.00 1 d . . .
H(132) H 0.5194 0.0102 0.7119 0.150 Uiso 1.00 1 c R . .
H(133) H 0.4221 -0.0816 0.7214 0.150 Uiso 1.00 1 c R . .
H(134) H 0.4471 0.0228 0.7679 0.150 Uiso 1.00 1 c R . .
N(3) N 1.0313(6) 0.4872(7) 0.1958(3) 0.0289(18) Uani 1.00 1 d . . .
N(6) N 0.7964(6) 0.6472(6) 0.1542(3) 0.0283(18) Uani 1.00 1 d . . .
C(79) C 0.9197(7) 0.5056(8) 0.1669(3) 0.029(2) Uani 1.00 1 d . . .
C(80) C 0.9034(8) 0.4406(7) 0.1087(3) 0.0273(19) Uani 1.00 1 d . . .
C(81) C 0.9875(8) 0.4822(8) 0.0667(3) 0.032(2) Uani 1.00 1 d . . .
C(82) C 0.9784(8) 0.5991(8) 0.0635(3) 0.031(2) Uani 1.00 1 d . . .
C(83) C 0.9945(7) 0.6676(7) 0.1223(3) 0.0276(19) Uani 1.00 1 d . . .
C(84) C 0.9188(7) 0.6242(7) 0.1671(3) 0.0247(18) Uani 1.00 1 d . . .
H(1) H 1.0193 0.4314 0.2160 0.035 Uiso 1.00 1 c R . .
H(2) H 1.0585 0.5471 0.2199 0.035 Uiso 1.00 1 c R . .
H(3) H 1.0825 0.4721 0.1688 0.035 Uiso 1.00 1 c R . .
H(10) H 0.7844 0.6439 0.1158 0.034 Uiso 1.00 1 c R . .
H(11) H 0.7857 0.7137 0.1717 0.034 Uiso 1.00 1 c R . .
H(12) H 0.7469 0.5978 0.1674 0.034 Uiso 1.00 1 c R . .
H(95) H 0.8567 0.4808 0.1906 0.034 Uiso 1.00 1 c R . .
H(96) H 0.8253 0.4431 0.0938 0.033 Uiso 1.00 1 c R . .
H(97) H 0.9134 0.3652 0.1118 0.033 Uiso 1.00 1 c R . .
H(98) H 1.0655 0.4729 0.0793 0.038 Uiso 1.00 1 c R . .
H(99) H 0.9715 0.4402 0.0284 0.038 Uiso 1.00 1 c R . .
H(100) H 0.9031 0.6068 0.0466 0.037 Uiso 1.00 1 c R . .
H(101) H 1.0363 0.6254 0.0381 0.037 Uiso 1.00 1 c R . .
H(102) H 1.0746 0.6714 0.1357 0.033 Uiso 1.00 1 c R . .
H(103) H 0.9778 0.7412 0.1187 0.033 Uiso 1.00 1 c R . .
H(104) H 0.9449 0.6623 0.2058 0.030 Uiso 1.00 1 c R . .
N(4) N 1.0771(5) 0.2272(5) 0.6933(3) 0.0214(16) Uani 1.00 1 d . . .
N(5) N 0.8182(7) 0.3420(7) 0.6492(3) 0.033(2) Uani 1.00 1 d . . .
C(41) C 0.9980(6) 0.3105(7) 0.6929(3) 0.0205(16) Uani 1.00 1 d . . .
C(42) C 0.9880(7) 0.3712(7) 0.7517(3) 0.0267(19) Uani 1.00 1 d . . .
C(43) C 0.9234(7) 0.3064(8) 0.7915(3) 0.030(2) Uani 1.00 1 d . . .
C(44) C 0.8058(7) 0.2627(8) 0.7663(4) 0.033(2) Uani 1.00 1 d . . .
C(45) C 0.8163(8) 0.1940(7) 0.7089(4) 0.030(2) Uani 1.00 1 d . . .
C(46) C 0.8817(7) 0.2566(7) 0.6672(3) 0.0259(18) Uani 1.00 1 d . . .
H(4) H 1.1483 0.2557 0.6872 0.026 Uiso 1.00 1 c R . .
H(5) H 1.0551 0.1719 0.6651 0.026 Uiso 1.00 1 c R . .
H(6) H 1.0762 0.2028 0.7276 0.026 Uiso 1.00 1 c R . .
H(7) H 0.7776 0.3694 0.6786 0.039 Uiso 1.00 1 c R . .
H(8) H 0.7704 0.3140 0.6189 0.039 Uiso 1.00 1 c R . .
H(9) H 0.8677 0.3948 0.6389 0.039 Uiso 1.00 1 c R . .
H(37) H 1.0283 0.3625 0.6675 0.025 Uiso 1.00 1 c R . .
H(38) H 0.9497 0.4356 0.7481 0.032 Uiso 1.00 1 c R . .
H(39) H 1.0649 0.3953 0.7687 0.032 Uiso 1.00 1 c R . .
H(40) H 0.9658 0.2462 0.7988 0.036 Uiso 1.00 1 c R . .
H(41) H 0.9165 0.3519 0.8284 0.036 Uiso 1.00 1 c R . .
H(42) H 0.7613 0.3227 0.7611 0.039 Uiso 1.00 1 c R . .
H(43) H 0.7658 0.2192 0.7927 0.039 Uiso 1.00 1 c R . .
H(44) H 0.8556 0.1312 0.7150 0.036 Uiso 1.00 1 c R . .
H(45) H 0.7397 0.1676 0.6922 0.036 Uiso 1.00 1 c R . .
H(46) H 0.8947 0.2056 0.6325 0.031 Uiso 1.00 1 c R . .

loop_
_atom_site_aniso_label
_atom_site_aniso_U_11
_atom_site_aniso_U_22
_atom_site_aniso_U_33
_atom_site_aniso_U_12
_atom_site_aniso_U_13
_atom_site_aniso_U_23
Ni(1) 0.0163(5) 0.0328(6) 0.0221(6) 0.0035(4) 0.0027(4) 0.0063(5)
S(1) 0.0162(10) 0.0379(14) 0.0270(12) 0.0048(9) 0.0011(10) 0.0066(10)
S(2) 0.0250(11) 0.0368(14) 0.0356(14) 0.0099(10) -0.0008(11) 0.0143(11)
S(3) 0.0380(15) 0.0385(16) 0.063(2) 0.0087(12) 0.0037(15) 0.0214(14)
S(4) 0.0213(11) 0.0301(13) 0.0428(15) 0.0042(10) 0.0019(11) 0.0108(11)
S(5) 0.0192(10) 0.0350(14) 0.0363(14) 0.0035(9) -0.0046(11) 0.0102(11)
S(6) 0.0188(10) 0.0337(13) 0.0273(12) 0.0028(9) -0.0018(10) 0.0083(10)
S(7) 0.0299(12) 0.0356(14) 0.0371(15) 0.0068(11) 0.0024(12) 0.0106(11)
S(8) 0.0401(15) 0.0368(15) 0.0482(17) 0.0056(12) 0.0146(14) 0.0152(13)
S(9) 0.0264(12) 0.0353(14) 0.0391(15) -0.0002(10) 0.0051(12) 0.0091(11)
S(10) 0.0194(11) 0.0341(14) 0.0433(15) 0.0017(10) 0.0018(11) 0.0120(11)
C(1) 0.017(4) 0.041(5) 0.034(5) 0.018(4) 0.014(4) 0.017(4)
C(2) 0.029(5) 0.048(6) 0.028(5) 0.013(4) 0.016(4) 0.018(4)
C(3) 0.020(4) 0.033(5) 0.033(5) 0.008(3) 0.001(4) 0.017(4)
C(4) 0.026(5) 0.034(5) 0.038(6) 0.005(4) 0.007(4) 0.006(4)
C(5) 0.026(5) 0.040(6) 0.044(6) 0.007(4) 0.023(5) 0.001(5)
C(6) 0.033(5) 0.036(5) 0.025(5) -0.000(4) 0.018(4) 0.014(4)
Ni(2) 0.0178(5) 0.0305(6) 0.0229(6) 0.0039(4) 0.0029(5) 0.0051(4)
S(11) 0.0217(11) 0.0338(13) 0.0256(12) 0.0024(9) 0.0003(10) 0.0066(10)
S(12) 0.0331(13) 0.0313(13) 0.0319(14) 0.0068(10) 0.0050(11) 0.0107(10)
S(13) 0.0479(17) 0.0353(16) 0.0531(19) 0.0032(13) 0.0132(15) 0.0125(13)
S(14) 0.0283(12) 0.0317(14) 0.0430(16) 0.0006(10) 0.0055(12) 0.0052(11)
S(15) 0.0226(11) 0.0300(13) 0.0316(13) 0.0029(9) 0.0030(10) 0.0054(10)
S(16) 0.0161(10) 0.0372(14) 0.0265(12) 0.0040(9) 0.0025(9) 0.0092(10)
S(17) 0.0222(11) 0.0358(14) 0.0411(15) 0.0088(10) 0.0044(11) 0.0122(11)
S(18) 0.0378(14) 0.0359(15) 0.0471(17) 0.0062(11) 0.0046(13) 0.0159(13)
S(19) 0.0259(11) 0.0295(13) 0.0359(14) 0.0030(10) 0.0038(11) 0.0089(10)
S(20) 0.0205(11) 0.0292(13) 0.0325(13) 0.0018(9) -0.0031(10) 0.0097(10)
C(7) 0.030(5) 0.030(5) 0.022(4) 0.010(4) 0.012(4) 0.012(4)
C(8) 0.036(5) 0.045(6) 0.026(5) 0.017(4) 0.001(4) 0.023(4)
C(9) 0.036(5) 0.018(4) 0.036(5) 0.001(4) 0.015(4) -0.002(4)
C(10) 0.027(4) 0.025(4) 0.025(4) 0.005(3) 0.018(4) 0.005(3)
C(11) 0.026(4) 0.039(6) 0.031(5) 0.024(4) -0.008(4) 0.002(4)
C(12) 0.036(5) 0.029(5) 0.026(5) 0.007(4) 0.027(4) 0.009(4)
Ni(3) 0.0240(6) 0.0385(7) 0.0282(6) 0.0015(5) 0.0039(5) 0.0086(5)
S(21) 0.0296(12) 0.0432(15) 0.0242(12) -0.0023(11) 0.0060(10) 0.0088(10)
S(22) 0.0272(12) 0.0423(15) 0.0353(14) -0.0013(11) 0.0013(11) 0.0063(11)
S(23) 0.0380(15) 0.0417(17) 0.0548(19) 0.0035(12) 0.0046(14) -0.0040(14)
S(24) 0.0315(13) 0.0444(16) 0.0332(14) 0.0041(11) 0.0099(12) 0.0055(11)
S(25) 0.0275(12) 0.0412(15) 0.0331(14) 0.0003(11) 0.0071(11) 0.0098(11)
S(26) 0.0235(11) 0.0440(15) 0.0315(13) -0.0006(10) 0.0086(11) 0.0109(11)
S(27) 0.0281(12) 0.0388(15) 0.0528(17) -0.0026(11) 0.0082(12) 0.0051(13)
S(28) 0.0346(14) 0.0425(17) 0.065(2) -0.0003(12) 0.0014(14) -0.0050(14)
S(29) 0.0297(12) 0.0410(15) 0.0375(14) 0.0031(10) 0.0048(11) 0.0087(11)
S(30) 0.0309(13) 0.0402(15) 0.0355(14) -0.0030(11) 0.0089(11) 0.0063(11)
C(13) 0.028(5) 0.053(6) 0.020(4) -0.003(4) -0.007(4) 0.011(4)
C(14) 0.020(4) 0.050(6) 0.035(5) 0.006(4) 0.005(4) 0.018(4)
C(15) 0.019(4) 0.049(7) 0.048(7) 0.009(4) 0.003(4) 0.002(5)
C(16) 0.014(4) 0.046(6) 0.030(5) 0.007(3) -0.004(4) 0.018(4)
C(17) 0.029(5) 0.052(7) 0.043(6) 0.005(5) -0.005(5) -0.004(5)
C(18) 0.036(5) 0.032(5) 0.038(6) 0.003(4) 0.009(5) 0.008(4)
Ni(4) 0.0237(6) 0.0618(9) 0.0296(7) 0.0035(6) 0.0036(5) 0.0202(6)
S(31) 0.0291(13) 0.063(2) 0.0425(17) 0.0001(13) 0.0041(13) 0.0198(14)
S(32) 0.0398(16) 0.0532(19) 0.068(2) 0.0039(14) -0.0087(16) 0.0214(16)
S(33) 0.070(2) 0.049(2) 0.075(2) 0.0113(17) -0.020(2) 0.0062(17)
S(34) 0.0461(17) 0.0532(19) 0.0496(18) 0.0114(14) -0.0064(15) 0.0106(14)
S(35) 0.0327(14) 0.065(2) 0.0312(14) 0.0046(13) 0.0029(12) 0.0176(13)
S(36) 0.0263(12) 0.065(2) 0.0287(14) 0.0029(12) 0.0095(11) 0.0158(13)
S(37) 0.0258(12) 0.0626(19) 0.0326(14) 0.0023(12) 0.0048(11) 0.0172(13)
S(38) 0.0485(17) 0.057(2) 0.053(2) 0.0135(15) 0.0066(16) 0.0110(16)
S(39) 0.0322(14) 0.0586(19) 0.0423(16) 0.0114(12) 0.0167(13) 0.0229(14)
S(40) 0.0253(12) 0.0586(19) 0.0429(16) 0.0066(12) 0.0088(12) 0.0250(14)
C(19) 0.029(5) 0.067(8) 0.042(6) 0.002(5) -0.016(5) 0.028(5)
C(20) 0.057(7) 0.036(6) 0.062(8) 0.013(5) -0.020(6) 0.003(5)
C(21) 0.028(5) 0.061(7) 0.028(5) 0.006(5) -0.015(4) 0.013(5)
C(22) 0.009(3) 0.056(6) 0.030(5) 0.005(4) 0.001(4) 0.021(4)
C(23) 0.022(4) 0.043(6) 0.037(6) 0.008(4) -0.002(4) 0.020(4)
C(24) 0.035(5) 0.078(8) 0.017(4) 0.022(5) -0.005(4) 0.017(5)
O(1) 0.027(3) 0.034(3) 0.013(3) 0.010(2) 0.004(2) 0.011(2)
O(2) 0.028(3) 0.026(3) 0.033(3) 0.004(2) -0.000(3) 0.012(3)
O(3) 0.042(4) 0.031(3) 0.027(3) 0.000(3) -0.003(3) 0.007(2)
O(4) 0.031(3) 0.033(3) 0.036(3) 0.005(2) -0.000(3) 0.006(2)
O(5) 0.022(3) 0.036(3) 0.027(3) -0.000(2) 0.010(2) 0.012(2)
O(6) 0.025(3) 0.034(3) 0.017(3) 0.009(2) 0.004(2) 0.005(2)
C(25) 0.020(4) 0.029(5) 0.027(5) 0.008(3) 0.000(4) 0.010(4)
C(26) 0.022(4) 0.034(5) 0.030(5) 0.006(4) 0.005(4) 0.008(4)
C(27) 0.035(5) 0.027(5) 0.052(7) 0.001(4) -0.008(5) 0.011(5)
C(28) 0.020(4) 0.034(5) 0.042(6) 0.003(4) -0.002(4) -0.002(4)
C(29) 0.023(4) 0.036(6) 0.038(6) 0.003(4) 0.003(4) -0.004(4)
C(30) 0.010(3) 0.041(5) 0.019(4) 0.003(3) 0.001(3) 0.010(4)
C(31) 0.018(4) 0.034(5) 0.012(3) 0.007(3) -0.006(3) 0.006(3)
C(32) 0.026(4) 0.042(6) 0.017(4) 0.008(4) -0.005(4) 0.004(4)
C(33) 0.014(4) 0.043(6) 0.028(5) 0.008(3) -0.004(4) 0.015(4)
C(34) 0.040(5) 0.032(5) 0.028(4) 0.006(4) 0.008(4) 0.012(4)
C(35) 0.046(6) 0.033(5) 0.033(5) 0.006(4) 0.006(4) 0.004(4)
C(36) 0.047(6) 0.029(5) 0.039(5) 0.005(4) 0.002(5) -0.008(4)
C(37) 0.039(5) 0.031(5) 0.028(4) -0.001(4) -0.008(4) 0.002(3)
C(38) 0.039(5) 0.028(5) 0.026(4) -0.004(4) -0.003(4) 0.006(3)
C(39) 0.009(3) 0.052(6) 0.023(5) 0.002(4) 0.000(3) -0.001(4)
C(40) 0.026(4) 0.039(6) 0.028(5) -0.002(4) 0.012(4) 0.002(4)
O(7) 0.020(4) 0.163(12) 0.136(10) 0.009(5) 0.008(5) -0.107(9)
O(8) 0.024(3) 0.140(9) 0.030(4) 0.027(4) 0.004(3) 0.026(4)
O(9) 0.017(3) 0.067(5) 0.032(3) 0.004(3) 0.006(3) 0.019(3)
O(10) 0.031(3) 0.058(5) 0.025(3) -0.005(3) 0.006(3) 0.008(3)
O(11) 0.032(3) 0.055(4) 0.026(3) 0.019(3) 0.006(3) 0.013(3)
O(12) 0.053(4) 0.032(4) 0.053(4) 0.017(3) 0.032(4) 0.010(3)
C(47) 0.012(4) 0.066(8) 0.035(5) 0.003(4) -0.005(4) 0.012(5)
C(48) 0.030(5) 0.068(8) 0.027(5) 0.007(5) 0.015(4) 0.032(5)
C(49) 0.056(8) 0.068(9) 0.031(5) 0.005(6) 0.002(5) 0.004(5)
C(50) 0.042(6) 0.067(8) 0.046(7) -0.007(6) -0.003(6) 0.020(6)
C(51) 0.021(5) 0.074(9) 0.053(7) 0.010(5) -0.012(5) 0.036(6)
C(52) 0.011(4) 0.052(6) 0.043(6) 0.010(4) -0.006(4) 0.015(5)
C(53) 0.015(4) 0.053(7) 0.069(8) -0.002(4) -0.004(5) 0.028(6)
C(54) 0.019(4) 0.096(9) 0.032(5) 0.005(5) 0.005(4) 0.038(6)
C(55) 0.006(4) 0.21(2) 0.011(4) 0.023(7) 0.005(4) 0.007(8)
C(56) 0.043(7) 0.109(12) 0.050(7) 0.025(7) 0.006(6) -0.012(8)
C(57) 0.101(12) 0.052(8) 0.044(7) 0.038(8) 0.038(8) 0.018(6)
C(58) 0.049(8) 0.082(11) 0.089(11) 0.030(7) 0.010(8) -0.010(8)
C(59) 0.038(5) 0.039(6) 0.070(7) 0.004(4) 0.004(5) 0.016(5)
C(60) 0.039(6) 0.032(6) 0.058(7) 0.000(4) 0.015(5) 0.006(5)
C(61) 0.018(4) 0.065(8) 0.034(5) 0.010(4) 0.010(4) 0.019(5)
C(62) 0.017(4) 0.076(8) 0.018(4) -0.004(4) 0.007(4) 0.018(5)
O(13) 0.028(3) 0.046(4) 0.026(3) -0.008(3) 0.002(3) 0.011(3)
O(14) 0.038(4) 0.024(4) 0.074(6) -0.000(3) 0.005(4) -0.001(3)
O(15) 0.081(6) 0.045(5) 0.046(4) 0.034(4) 0.026(4) 0.010(3)
O(16) 0.022(3) 0.059(4) 0.029(3) 0.018(3) -0.006(2) 0.014(3)
O(17) 0.022(3) 0.065(5) 0.020(3) 0.004(3) 0.012(2) 0.012(3)
O(18) 0.027(3) 0.028(3) 0.035(3) 0.001(2) 0.014(3) 0.003(2)
C(63) 0.030(5) 0.043(6) 0.036(5) -0.003(4) 0.003(4) 0.003(4)
C(64) 0.034(5) 0.071(9) 0.044(6) -0.010(5) 0.025(5) -0.005(6)
C(65) 0.044(6) 0.065(8) 0.038(6) 0.015(6) 0.007(5) -0.004(5)
C(66) 0.043(6) 0.045(6) 0.029(5) 0.012(5) -0.001(5) -0.008(4)
C(67) 0.034(5) 0.032(5) 0.039(5) 0.000(4) 0.001(4) 0.001(4)
C(68) 0.019(4) 0.039(5) 0.024(4) 0.012(3) -0.001(3) 0.002(4)
C(69) 0.021(4) 0.040(5) 0.025(4) -0.001(3) 0.005(4) 0.011(4)
C(70) 0.019(4) 0.050(6) 0.028(5) 0.003(4) 0.004(4) -0.004(4)
C(71) 0.025(5) 0.079(9) 0.037(5) 0.010(5) 0.016(4) -0.001(5)
C(72) 0.022(5) 0.087(10) 0.037(6) 0.010(5) 0.002(4) -0.008(6)
C(73) 0.065(8) 0.052(7) 0.043(6) 0.037(6) 0.010(6) 0.003(5)
C(74) 0.066(9) 0.057(8) 0.055(8) 0.032(7) 0.016(7) -0.009(6)
C(75) 0.048(7) 0.051(7) 0.074(8) 0.011(5) 0.013(6) -0.008(6)
C(76) 0.062(8) 0.019(6) 0.122(13) 0.005(5) 0.036(9) -0.002(6)
C(77) 0.053(7) 0.052(8) 0.080(10) 0.003(6) -0.042(7) 0.035(7)
C(78) 0.040(5) 0.052(7) 0.027(5) -0.007(5) -0.001(4) 0.022(5)
O(19) 0.025(3) 0.037(4) 0.021(3) 0.003(2) 0.007(3) 0.012(3)
O(20) 0.065(5) 0.038(4) 0.025(3) -0.009(3) 0.007(3) -0.008(3)
O(21) 0.105(7) 0.035(4) 0.039(4) -0.020(4) 0.009(4) -0.009(3)
O(22) 0.053(4) 0.036(4) 0.046(4) -0.013(3) 0.003(4) 0.002(3)
O(23) 0.017(2) 0.034(3) 0.027(3) 0.008(2) 0.003(2) 0.011(2)
O(24) 0.023(3) 0.030(3) 0.025(3) 0.006(2) 0.005(2) 0.007(2)
C(85) 0.009(3) 0.039(5) 0.028(5) 0.004(3) 0.001(3) 0.011(4)
C(86) 0.037(6) 0.068(8) 0.021(5) 0.002(5) 0.016(4) 0.020(5)
C(87) 0.037(6) 0.045(7) 0.042(6) 0.001(5) 0.015(5) 0.012(5)
C(88) 0.051(7) 0.027(5) 0.053(7) 0.009(5) -0.003(6) 0.009(5)
C(89) 0.028(5) 0.048(6) 0.025(5) 0.003(4) -0.006(4) 0.012(4)
C(90) 0.020(4) 0.025(5) 0.042(6) -0.001(3) 0.006(4) -0.003(4)
C(91) 0.029(5) 0.038(5) 0.026(5) 0.011(4) -0.001(4) 0.005(4)
C(92) 0.020(4) 0.031(5) 0.031(5) 0.005(3) -0.003(4) 0.001(4)
C(93) 0.026(5) 0.040(6) 0.039(6) -0.006(4) -0.002(4) 0.021(5)
C(94) 0.026(4) 0.039(6) 0.055(7) 0.001(4) -0.004(5) 0.019(5)
C(95) 0.046(6) 0.034(6) 0.053(6) 0.000(4) -0.008(5) -0.000(5)
C(96) 0.070(8) 0.036(6) 0.058(7) -0.006(5) 0.019(6) -0.018(5)
C(97) 0.46(5) 0.054(10) 0.048(8) -0.103(19) 0.110(18) -0.025(7)
C(98) 0.29(3) 0.044(9) 0.026(6) -0.037(13) 0.003(10) -0.003(6)
C(99) 0.039(6) 0.061(7) 0.020(5) 0.013(5) 0.003(4) 0.008(5)
C(100) 0.030(5) 0.049(6) 0.015(4) 0.010(4) 0.014(4) 0.015(4)
N(1) 0.051(6) 0.061(7) 0.047(6) -0.002(5) 0.003(5) 0.003(5)
C(101) 0.100(14) 0.096(14) 0.105(15) 0.046(12) 0.013(12) 0.032(12)
C(102) 0.048(7) 0.065(9) 0.038(7) -0.011(6) 0.022(6) 0.011(6)
N(2) 0.047(6) 0.076(8) 0.047(6) 0.017(6) 0.007(5) 0.017(5)
C(103) 0.100(15) 0.21(2) 0.098(15) 0.100(17) 0.062(13) 0.076(17)
C(104) 0.050(7) 0.059(8) 0.055(8) 0.020(6) 0.035(7) 0.003(6)
N(3) 0.016(3) 0.039(4) 0.033(4) 0.007(3) 0.000(3) 0.006(3)
N(6) 0.027(4) 0.029(4) 0.029(4) 0.007(3) 0.007(3) 0.001(3)
C(79) 0.023(4) 0.054(6) 0.010(3) 0.001(4) 0.007(3) 0.008(3)
C(80) 0.036(5) 0.024(4) 0.024(4) 0.009(3) -0.006(4) 0.008(3)
C(81) 0.030(4) 0.043(5) 0.023(4) 0.016(4) 0.004(4) -0.000(3)
C(82) 0.031(5) 0.044(5) 0.023(4) 0.012(4) 0.002(4) 0.016(4)
C(83) 0.017(4) 0.034(5) 0.033(4) 0.000(3) 0.012(3) 0.008(3)
C(84) 0.017(3) 0.035(5) 0.021(3) 0.003(3) 0.010(3) -0.001(3)
N(4) 0.011(3) 0.018(3) 0.034(4) 0.003(2) 0.001(3) 0.001(3)
N(5) 0.025(4) 0.048(5) 0.027(4) 0.008(3) 0.014(3) 0.009(3)
C(41) 0.011(3) 0.030(4) 0.021(3) 0.003(3) 0.002(3) 0.003(3)
C(42) 0.026(4) 0.033(5) 0.019(4) 0.007(3) 0.005(3) -0.004(3)
C(43) 0.021(4) 0.052(6) 0.018(4) 0.012(4) 0.005(3) 0.003(4)
C(44) 0.023(4) 0.045(5) 0.034(4) 0.018(4) 0.012(4) 0.012(4)
C(45) 0.027(4) 0.025(4) 0.040(5) 0.002(3) 0.017(4) 0.011(3)
C(46) 0.019(4) 0.032(5) 0.028(4) 0.007(3) 0.009(3) 0.006(3)

loop_
_atom_type_symbol
_atom_type_description
_atom_type_scat_dispersion_real
_atom_type_scat_dispersion_imag
_atom_type_scat_source
C C 0.003 0.002
;
International Tables for Crystallography
(1992, Vol. C, Tables 4.2.6.8 and 6.1.1.4)
;
H H 0.000 0.000
;
International Tables for Crystallography
(1992, Vol. C, Table 6.1.1.4)
;
N N 0.006 0.003
;
International Tables for Crystallography
(1992, Vol. C, Tables 4.2.6.8 and 6.1.1.4)
;
Ni Ni 0.339 1.112
;
International Tables for Crystallography
(1992, Vol. C, Tables 4.2.6.8 and 6.1.1.4)
;
O O 0.011 0.006
;
International Tables for Crystallography
(1992, Vol. C, Tables 4.2.6.8 and 6.1.1.4)
;
S S 0.125 0.123
;
International Tables for Crystallography
(1992, Vol. C, Tables 4.2.6.8 and 6.1.1.4)
;

loop_
_geom_angle_atom_site_label_1
_geom_angle_atom_site_label_2
_geom_angle_atom_site_label_3
_geom_angle
_geom_angle_publ_flag
_geom_angle_site_symmetry_1
_geom_angle_site_symmetry_2
_geom_angle_site_symmetry_3
S(1) Ni(1) S(5) 92.48(11) yes . . .
S(1) Ni(1) S(6) 171.67(11) yes . . .
S(1) Ni(1) S(10) 89.56(10) yes . . .
S(5) Ni(1) S(6) 85.26(10) yes . . .
S(5) Ni(1) S(10) 175.48(12) yes . . .
S(6) Ni(1) S(10) 93.28(11) yes . . .
Ni(1) S(1) C(1) 102.2(3) yes . . .
C(1) S(2) C(2) 97.5(5) yes . . .
C(2) S(4) C(3) 97.2(5) yes . . .
Ni(1) S(5) C(3) 103.8(3) yes . . .
Ni(1) S(6) C(4) 101.7(3) yes . . .
C(4) S(7) C(5) 96.0(5) yes . . .
C(5) S(9) C(6) 96.9(5) yes . . .
Ni(1) S(10) C(6) 101.4(3) yes . . .
S(1) C(1) S(2) 123.7(5) yes . . .
S(1) C(1) C(3) 122.8(9) yes . . .
S(2) C(1) C(3) 113.5(7) yes . . .
S(2) C(2) S(3) 123.7(7) yes . . .
S(2) C(2) S(4) 113.5(6) yes . . .
S(3) C(2) S(4) 122.8(6) yes . . .
S(4) C(3) S(5) 123.2(5) yes . . .
S(4) C(3) C(1) 118.2(8) yes . . .
S(5) C(3) C(1) 118.6(8) yes . . .
S(6) C(4) S(7) 121.1(6) yes . . .
S(6) C(4) C(6) 121.7(9) yes . . .
S(7) C(4) C(6) 117.2(8) yes . . .
S(7) C(5) S(8) 123.1(7) yes . . .
S(7) C(5) S(9) 113.6(7) yes . . .
S(8) C(5) S(9) 123.3(6) yes . . .
S(9) C(6) S(10) 121.9(6) yes . . .
S(9) C(6) C(4) 116.2(9) yes . . .
S(10) C(6) C(4) 121.9(8) yes . . .
S(11) Ni(2) S(15) 92.88(10) yes . . .
S(11) Ni(2) S(16) 174.13(11) yes . . .
S(11) Ni(2) S(20) 85.58(10) yes . . .
S(15) Ni(2) S(16) 89.54(10) yes . . .
S(15) Ni(2) S(20) 177.60(12) yes . . .
S(16) Ni(2) S(20) 92.17(10) yes . . .
Ni(2) S(11) C(7) 103.1(3) yes . . .
C(7) S(12) C(8) 97.7(5) yes . . .
C(8) S(14) C(9) 97.3(5) yes . . .
Ni(2) S(15) C(9) 101.6(3) yes . . .
Ni(2) S(16) C(10) 102.8(3) yes . . .
C(10) S(17) C(11) 97.6(5) yes . . .
C(11) S(19) C(12) 96.4(5) yes . . .
Ni(2) S(20) C(12) 103.2(3) yes . . .
S(11) C(7) S(12) 123.0(6) yes . . .
S(11) C(7) C(9) 119.4(8) yes . . .
S(12) C(7) C(9) 117.6(7) yes . . .
S(12) C(8) S(13) 124.1(7) yes . . .
S(12) C(8) S(14) 112.5(6) yes . . .
S(13) C(8) S(14) 123.3(6) yes . . .
S(14) C(9) S(15) 122.0(6) yes . . .
S(14) C(9) C(7) 114.9(8) yes . . .
S(15) C(9) C(7) 123.1(8) yes . . .
S(16) C(10) S(17) 123.6(5) yes . . .
S(16) C(10) C(12) 121.9(8) yes . . .
S(17) C(10) C(12) 114.3(7) yes . . .
S(17) C(11) S(18) 123.2(6) yes . . .
S(17) C(11) S(19) 113.9(6) yes . . .
S(18) C(11) S(19) 122.9(5) yes . . .
S(19) C(12) S(20) 122.3(6) yes . . .
S(19) C(12) C(10) 117.8(8) yes . . .
S(20) C(12) C(10) 119.9(8) yes . . .
S(21) Ni(3) S(25) 93.27(11) yes . . .
S(21) Ni(3) S(26) 178.41(13) yes . . .
S(21) Ni(3) S(30) 85.77(11) yes . . .
S(25) Ni(3) S(26) 87.55(11) yes . . .
S(25) Ni(3) S(30) 175.68(14) yes . . .
S(26) Ni(3) S(30) 93.51(11) yes . . .
Ni(3) S(21) C(13) 103.1(3) yes . . .
C(13) S(22) C(14) 96.9(5) yes . . .
C(14) S(24) C(15) 97.9(5) yes . . .
Ni(3) S(25) C(15) 102.4(4) yes . . .
Ni(3) S(26) C(16) 101.9(3) yes . . .
C(16) S(27) C(17) 97.8(5) yes . . .
C(17) S(29) C(18) 97.5(5) yes . . .
Ni(3) S(30) C(18) 102.9(4) yes . . .
S(21) C(13) S(22) 123.2(6) yes . . .
S(21) C(13) C(15) 119.7(8) yes . . .
S(22) C(13) C(15) 117.0(8) yes . . .
S(22) C(14) S(23) 123.7(6) yes . . .
S(22) C(14) S(24) 113.3(6) yes . . .
S(23) C(14) S(24) 123.0(6) yes . . .
S(24) C(15) S(25) 123.7(7) yes . . .
S(24) C(15) C(13) 114.9(8) yes . . .
S(25) C(15) C(13) 121.5(9) yes . . .
S(26) C(16) S(27) 123.5(6) yes . . .
S(26) C(16) C(18) 120.9(7) yes . . .
S(27) C(16) C(18) 115.5(7) yes . . .
S(27) C(17) S(28) 124.6(7) yes . . .
S(27) C(17) S(29) 113.7(6) yes . . .
S(28) C(17) S(29) 121.7(7) yes . . .
S(29) C(18) S(30) 124.1(7) yes . . .
S(29) C(18) C(16) 115.4(7) yes . . .
S(30) C(18) C(16) 120.5(8) yes . . .
S(31) Ni(4) S(35) 93.98(13) yes . . .
S(31) Ni(4) S(36) 177.85(14) yes . . .
S(31) Ni(4) S(40) 87.03(12) yes . . .
S(35) Ni(4) S(36) 86.20(12) yes . . .
S(35) Ni(4) S(40) 174.56(15) yes . . .
S(36) Ni(4) S(40) 92.99(12) yes . . .
Ni(4) S(31) C(19) 102.2(4) yes . . .
C(19) S(32) C(20) 97.0(6) yes . . .
C(20) S(34) C(21) 98.4(6) yes . . .
Ni(4) S(35) C(21) 102.6(4) yes . . .
Ni(4) S(36) C(22) 103.1(3) yes . . .
C(22) S(37) C(23) 98.0(5) yes . . .
C(23) S(39) C(24) 99.4(5) yes . . .
Ni(4) S(40) C(24) 102.0(4) yes . . .
S(31) C(19) S(32) 123.7(7) yes . . .
S(31) C(19) C(21) 121.4(9) yes . . .
S(32) C(19) C(21) 114.9(9) yes . . .
S(32) C(20) S(33) 121.6(8) yes . . .
S(32) C(20) S(34) 113.3(7) yes . . .
S(33) C(20) S(34) 125.0(9) yes . . .
S(34) C(21) S(35) 124.1(6) yes . . .
S(34) C(21) C(19) 116.2(9) yes . . .
S(35) C(21) C(19) 119.7(8) yes . . .
S(36) C(22) S(37) 124.5(6) yes . . .
S(36) C(22) C(24) 118.5(8) yes . . .
S(37) C(22) C(24) 117.0(8) yes . . .
S(37) C(23) S(38) 123.9(6) yes . . .
S(37) C(23) S(39) 111.9(6) yes . . .
S(38) C(23) S(39) 124.2(7) yes . . .
S(39) C(24) S(40) 123.0(6) yes . . .
S(39) C(24) C(22) 113.6(9) yes . . .
S(40) C(24) C(22) 123.4(9) yes . . .
C(30) O(1) C(31) 117.6(6) yes . . .
C(32) O(2) C(33) 109.0(7) yes . . .
C(34) O(3) C(35) 115.0(7) yes . . .
C(36) O(4) C(37) 114.5(7) yes . . .
C(38) O(5) C(39) 109.7(7) yes . . .
C(25) O(6) C(40) 115.1(8) yes . . .
O(6) C(25) C(26) 125.4(9) yes . . .
O(6) C(25) C(30) 115.0(9) yes . . .
C(26) C(25) C(30) 119.6(9) yes . . .
C(25) C(26) C(27) 119.7(10) yes . . .
C(26) C(27) C(28) 120.3(11) yes . . .
C(27) C(28) C(29) 121.3(10) yes . . .
C(28) C(29) C(30) 117.6(10) yes . . .
O(1) C(30) C(25) 114.8(8) yes . . .
O(1) C(30) C(29) 123.5(9) yes . . .
C(25) C(30) C(29) 121.5(10) yes . . .
O(1) C(31) C(32) 107.0(7) yes . . .
O(2) C(32) C(31) 108.2(8) yes . . .
O(2) C(33) C(34) 109.6(8) yes . . .
O(3) C(34) C(33) 107.9(8) yes . . .
O(3) C(35) C(36) 107.3(8) yes . . .
O(4) C(36) C(35) 109.4(8) yes . . .
O(4) C(37) C(38) 112.1(7) yes . . .
O(5) C(38) C(37) 107.8(8) yes . . .
O(5) C(39) C(40) 110.7(8) yes . . .
O(6) C(40) C(39) 108.0(9) yes . . .
C(56) O(7) C(57) 116.2(12) yes . . .
C(54) O(8) C(55) 111.3(8) yes . . .
C(52) O(9) C(53) 117.9(8) yes . . .
C(47) O(10) C(62) 116.9(8) yes . . .
C(60) O(11) C(61) 112.1(9) yes . . .
C(58) O(12) C(59) 115.1(9) yes . . .
O(10) C(47) C(48) 125.2(9) yes . . .
O(10) C(47) C(52) 116.1(9) yes . . .
C(48) C(47) C(52) 118.7(10) yes . . .
C(47) C(48) C(49) 119.2(10) yes . . .
C(48) C(49) C(50) 120.0(12) yes . . .
C(49) C(50) C(51) 121.8(13) yes . . .
C(50) C(51) C(52) 119.7(11) yes . . .
O(9) C(52) C(47) 113.7(9) yes . . .
O(9) C(52) C(51) 125.6(10) yes . . .
C(47) C(52) C(51) 120.6(10) yes . . .
O(9) C(53) C(54) 107.5(9) yes . . .
O(8) C(54) C(53) 109.0(9) yes . . .
O(8) C(55) C(56) 117.0(10) yes . . .
O(7) C(56) C(55) 110.5(12) yes . . .
O(7) C(57) C(58) 115.0(13) yes . . .
O(12) C(58) C(57) 111.8(13) yes . . .
O(12) C(59) C(60) 109.6(9) yes . . .
O(11) C(60) C(59) 113.0(10) yes . . .
O(11) C(61) C(62) 108.7(10) yes . . .
O(10) C(62) C(61) 111.3(8) yes . . .
C(63) O(13) C(78) 114.9(8) yes . . .
C(76) O(14) C(77) 110.7(11) yes . . .
C(74) O(15) C(75) 116.9(11) yes . . .
C(72) O(16) C(73) 112.2(9) yes . . .
C(70) O(17) C(71) 111.5(7) yes . . .
C(68) O(18) C(69) 116.8(7) yes . . .
O(13) C(63) C(64) 123.9(10) yes . . .
O(13) C(63) C(68) 113.5(9) yes . . .
C(64) C(63) C(68) 122.6(10) yes . . .
C(63) C(64) C(65) 118.2(11) yes . . .
C(64) C(65) C(66) 119.8(11) yes . . .
C(65) C(66) C(67) 120.2(10) yes . . .
C(66) C(67) C(68) 119.2(10) yes . . .
O(18) C(68) C(63) 115.4(8) yes . . .
O(18) C(68) C(67) 124.8(9) yes . . .
C(63) C(68) C(67) 119.8(10) yes . . .
O(18) C(69) C(70) 107.4(7) yes . . .
O(17) C(70) C(69) 107.3(8) yes . . .
O(17) C(71) C(72) 112.1(10) yes . . .
O(16) C(72) C(71) 108.5(9) yes . . .
O(16) C(73) C(74) 107.5(11) yes . . .
O(15) C(74) C(73) 112.8(10) yes . . .
O(15) C(75) C(76) 115.1(12) yes . . .
O(14) C(76) C(75) 111.1(10) yes . . .
O(14) C(77) C(78) 110.5(11) yes . . .
O(13) C(78) C(77) 106.0(9) yes . . .
C(85) O(19) C(100) 119.1(8) yes . . .
C(98) O(20) C(99) 112.4(13) yes . . .
C(96) O(21) C(97) 114.6(12) yes . . .
C(94) O(22) C(95) 114.3(8) yes . . .
C(92) O(23) C(93) 112.4(7) yes . . .
C(90) O(24) C(91) 117.4(7) yes . . .
O(19) C(85) C(86) 123.3(9) yes . . .
O(19) C(85) C(90) 116.5(9) yes . . .
C(86) C(85) C(90) 120.2(9) yes . . .
C(85) C(86) C(87) 119.1(10) yes . . .
C(86) C(87) C(88) 120.6(11) yes . . .
C(87) C(88) C(89) 118.0(10) yes . . .
C(88) C(89) C(90) 123.6(10) yes . . .
O(24) C(90) C(85) 115.0(8) yes . . .
O(24) C(90) C(89) 126.4(10) yes . . .
C(85) C(90) C(89) 118.6(10) yes . . .
O(24) C(91) C(92) 108.4(8) yes . . .
O(23) C(92) C(91) 112.2(8) yes . . .
O(23) C(93) C(94) 112.2(9) yes . . .
O(22) C(94) C(93) 105.4(9) yes . . .
O(22) C(95) C(96) 106.5(9) yes . . .
O(21) C(96) C(95) 109.7(10) yes . . .
O(21) C(97) C(98) 128.1(17) yes . . .
O(20) C(98) C(97) 125.4(16) yes . . .
O(20) C(99) C(100) 109.7(9) yes . . .
O(19) C(100) C(99) 109.0(9) yes . . .
N(1) C(102) C(101) 178.5(16) yes . . .
N(2) C(104) C(103) 179.2(14) yes . . .
N(3) C(79) C(80) 110.7(7) yes . . .
N(3) C(79) C(84) 107.9(7) yes . . .
C(80) C(79) C(84) 114.3(7) yes . . .
C(79) C(80) C(81) 111.8(7) yes . . .
C(80) C(81) C(82) 110.4(7) yes . . .
C(81) C(82) C(83) 112.1(7) yes . . .
C(82) C(83) C(84) 113.2(7) yes . . .
N(6) C(84) C(79) 108.6(6) yes . . .
N(6) C(84) C(83) 108.1(7) yes . . .
C(79) C(84) C(83) 112.8(7) yes . . .
N(4) C(41) C(42) 111.9(7) yes . . .
N(4) C(41) C(46) 108.7(6) yes . . .
C(42) C(41) C(46) 111.6(6) yes . . .
C(41) C(42) C(43) 113.6(7) yes . . .
C(42) C(43) C(44) 111.3(7) yes . . .
C(43) C(44) C(45) 109.5(7) yes . . .
C(44) C(45) C(46) 111.8(7) yes . . .
N(5) C(46) C(41) 107.4(7) yes . . .
N(5) C(46) C(45) 112.1(7) yes . . .
C(41) C(46) C(45) 112.4(7) yes . . .
C(25) C(26) H(13) 120.2 no . . .
C(27) C(26) H(13) 120.2 no . . .
C(26) C(27) H(14) 119.9 no . . .
C(28) C(27) H(14) 119.9 no . . .
C(27) C(28) H(15) 119.3 no . . .
C(29) C(28) H(15) 119.3 no . . .
C(28) C(29) H(16) 121.2 no . . .
C(30) C(29) H(16) 121.2 no . . .
O(1) C(31) H(17) 110.3 no . . .
O(1) C(31) H(18) 110.3 no . . .
C(32) C(31) H(17) 110.3 no . . .
C(32) C(31) H(18) 110.3 no . . .
H(17) C(31) H(18) 108.6 no . . .
O(2) C(32) H(19) 110.1 no . . .
O(2) C(32) H(20) 110.1 no . . .
C(31) C(32) H(19) 110.1 no . . .
C(31) C(32) H(20) 110.1 no . . .
H(19) C(32) H(20) 108.4 no . . .
O(2) C(33) H(21) 109.8 no . . .
O(2) C(33) H(22) 109.7 no . . .
C(34) C(33) H(21) 109.8 no . . .
C(34) C(33) H(22) 109.8 no . . .
H(21) C(33) H(22) 108.2 no . . .
O(3) C(34) H(23) 110.1 no . . .
O(3) C(34) H(24) 110.1 no . . .
C(33) C(34) H(23) 110.1 no . . .
C(33) C(34) H(24) 110.1 no . . .
H(23) C(34) H(24) 108.4 no . . .
O(3) C(35) H(25) 110.3 no . . .
O(3) C(35) H(26) 110.3 no . . .
C(36) C(35) H(25) 110.3 no . . .
C(36) C(35) H(26) 110.3 no . . .
H(25) C(35) H(26) 108.5 no . . .
O(4) C(36) H(27) 109.8 no . . .
O(4) C(36) H(28) 109.8 no . . .
C(35) C(36) H(27) 109.8 no . . .
C(35) C(36) H(28) 109.8 no . . .
H(27) C(36) H(28) 108.2 no . . .
O(4) C(37) H(29) 109.2 no . . .
O(4) C(37) H(30) 109.2 no . . .
C(38) C(37) H(29) 109.2 no . . .
C(38) C(37) H(30) 109.2 no . . .
H(29) C(37) H(30) 107.9 no . . .
O(5) C(38) H(31) 110.2 no . . .
O(5) C(38) H(32) 110.1 no . . .
C(37) C(38) H(31) 110.2 no . . .
C(37) C(38) H(32) 110.1 no . . .
H(31) C(38) H(32) 108.5 no . . .
O(5) C(39) H(33) 109.5 no . . .
O(5) C(39) H(34) 109.5 no . . .
C(40) C(39) H(33) 109.5 no . . .
C(40) C(39) H(34) 109.5 no . . .
H(33) C(39) H(34) 108.1 no . . .
O(6) C(40) H(35) 110.1 no . . .
O(6) C(40) H(36) 110.1 no . . .
C(39) C(40) H(35) 110.1 no . . .
C(39) C(40) H(36) 110.1 no . . .
H(35) C(40) H(36) 108.4 no . . .
C(47) C(48) H(47) 120.4 no . . .
C(49) C(48) H(47) 120.4 no . . .
C(48) C(49) H(48) 120.0 no . . .
C(50) C(49) H(48) 120.0 no . . .
C(49) C(50) H(49) 119.1 no . . .
C(51) C(50) H(49) 119.1 no . . .
C(50) C(51) H(50) 120.2 no . . .
C(52) C(51) H(50) 120.1 no . . .
O(9) C(53) H(51) 110.2 no . . .
O(9) C(53) H(52) 110.2 no . . .
C(54) C(53) H(51) 110.2 no . . .
C(54) C(53) H(52) 110.2 no . . .
H(51) C(53) H(52) 108.5 no . . .
O(8) C(54) H(53) 109.9 no . . .
O(8) C(54) H(54) 109.9 no . . .
C(53) C(54) H(53) 109.9 no . . .
C(53) C(54) H(54) 109.9 no . . .
H(53) C(54) H(54) 108.3 no . . .
O(8) C(55) H(55) 108.0 no . . .
O(8) C(55) H(56) 108.0 no . . .
C(56) C(55) H(55) 108.0 no . . .
C(56) C(55) H(56) 108.0 no . . .
H(55) C(55) H(56) 107.3 no . . .
O(7) C(56) H(57) 109.5 no . . .
O(7) C(56) H(58) 109.6 no . . .
C(55) C(56) H(57) 109.5 no . . .
C(55) C(56) H(58) 109.6 no . . .
H(57) C(56) H(58) 108.1 no . . .
O(7) C(57) H(59) 108.5 no . . .
O(7) C(57) H(60) 108.5 no . . .
C(58) C(57) H(59) 108.5 no . . .
C(58) C(57) H(60) 108.5 no . . .
H(59) C(57) H(60) 107.5 no . . .
O(12) C(58) H(61) 109.3 no . . .
O(12) C(58) H(62) 109.3 no . . .
C(57) C(58) H(61) 109.3 no . . .
C(57) C(58) H(62) 109.3 no . . .
H(61) C(58) H(62) 107.9 no . . .
O(12) C(59) H(63) 109.7 no . . .
O(12) C(59) H(64) 109.7 no . . .
C(60) C(59) H(63) 109.8 no . . .
C(60) C(59) H(64) 109.7 no . . .
H(63) C(59) H(64) 108.2 no . . .
O(11) C(60) H(65) 109.0 no . . .
O(11) C(60) H(66) 109.0 no . . .
C(59) C(60) H(65) 109.0 no . . .
C(59) C(60) H(66) 109.0 no . . .
H(65) C(60) H(66) 107.8 no . . .
O(11) C(61) H(67) 109.9 no . . .
O(11) C(61) H(68) 109.9 no . . .
C(62) C(61) H(67) 109.9 no . . .
C(62) C(61) H(68) 109.9 no . . .
H(67) C(61) H(68) 108.3 no . . .
O(10) C(62) H(69) 109.4 no . . .
O(10) C(62) H(70) 109.4 no . . .
C(61) C(62) H(69) 109.4 no . . .
C(61) C(62) H(70) 109.4 no . . .
H(69) C(62) H(70) 108.0 no . . .
C(63) C(64) H(71) 120.9 no . . .
C(65) C(64) H(71) 120.9 no . . .
C(64) C(65) H(72) 120.1 no . . .
C(66) C(65) H(72) 120.1 no . . .
C(65) C(66) H(73) 119.9 no . . .
C(67) C(66) H(73) 119.9 no . . .
C(66) C(67) H(74) 120.4 no . . .
C(68) C(67) H(74) 120.4 no . . .
O(18) C(69) H(75) 110.2 no . . .
O(18) C(69) H(76) 110.2 no . . .
C(70) C(69) H(75) 110.2 no . . .
C(70) C(69) H(76) 110.2 no . . .
H(75) C(69) H(76) 108.5 no . . .
O(17) C(70) H(77) 110.2 no . . .
O(17) C(70) H(78) 110.3 no . . .
C(69) C(70) H(77) 110.3 no . . .
C(69) C(70) H(78) 110.3 no . . .
H(77) C(70) H(78) 108.5 no . . .
O(17) C(71) H(79) 109.2 no . . .
O(17) C(71) H(80) 109.2 no . . .
C(72) C(71) H(79) 109.2 no . . .
C(72) C(71) H(80) 109.2 no . . .
H(79) C(71) H(80) 107.9 no . . .
O(16) C(72) H(81) 110.0 no . . .
O(16) C(72) H(82) 110.0 no . . .
C(71) C(72) H(81) 110.0 no . . .
C(71) C(72) H(82) 110.0 no . . .
H(81) C(72) H(82) 108.4 no . . .
O(16) C(73) H(83) 110.2 no . . .
O(16) C(73) H(84) 110.2 no . . .
C(74) C(73) H(83) 110.2 no . . .
C(74) C(73) H(84) 110.2 no . . .
H(83) C(73) H(84) 108.5 no . . .
O(15) C(74) H(85) 109.0 no . . .
O(15) C(74) H(86) 109.0 no . . .
C(73) C(74) H(85) 109.0 no . . .
C(73) C(74) H(86) 109.0 no . . .
H(85) C(74) H(86) 107.8 no . . .
O(15) C(75) H(87) 108.5 no . . .
O(15) C(75) H(88) 108.5 no . . .
C(76) C(75) H(87) 108.5 no . . .
C(76) C(75) H(88) 108.5 no . . .
H(87) C(75) H(88) 107.5 no . . .
O(14) C(76) H(89) 109.4 no . . .
O(14) C(76) H(90) 109.4 no . . .
C(75) C(76) H(89) 109.4 no . . .
C(75) C(76) H(90) 109.4 no . . .
H(89) C(76) H(90) 108.0 no . . .
O(14) C(77) H(91) 109.6 no . . .
O(14) C(77) H(92) 109.6 no . . .
C(78) C(77) H(91) 109.6 no . . .
C(78) C(77) H(92) 109.6 no . . .
H(91) C(77) H(92) 108.1 no . . .
O(13) C(78) H(93) 110.5 no . . .
O(13) C(78) H(94) 110.5 no . . .
C(77) C(78) H(93) 110.5 no . . .
C(77) C(78) H(94) 110.5 no . . .
H(93) C(78) H(94) 108.7 no . . .
C(85) C(86) H(105) 120.5 no . . .
C(87) C(86) H(105) 120.5 no . . .
C(86) C(87) H(106) 119.7 no . . .
C(88) C(87) H(106) 119.7 no . . .
C(87) C(88) H(107) 121.0 no . . .
C(89) C(88) H(107) 121.0 no . . .
C(88) C(89) H(108) 118.2 no . . .
C(90) C(89) H(108) 118.2 no . . .
O(24) C(91) H(109) 110.0 no . . .
O(24) C(91) H(110) 110.0 no . . .
C(92) C(91) H(109) 110.0 no . . .
C(92) C(91) H(110) 110.0 no . . .
H(109) C(91) H(110) 108.4 no . . .
O(23) C(92) H(111) 109.2 no . . .
O(23) C(92) H(112) 109.2 no . . .
C(91) C(92) H(111) 109.2 no . . .
C(91) C(92) H(112) 109.2 no . . .
H(111) C(92) H(112) 107.9 no . . .
O(23) C(93) H(113) 109.2 no . . .
O(23) C(93) H(114) 109.2 no . . .
C(94) C(93) H(113) 109.2 no . . .
C(94) C(93) H(114) 109.2 no . . .
H(113) C(93) H(114) 107.9 no . . .
O(22) C(94) H(115) 110.7 no . . .
O(22) C(94) H(116) 110.7 no . . .
C(93) C(94) H(115) 110.7 no . . .
C(93) C(94) H(116) 110.7 no . . .
H(115) C(94) H(116) 108.8 no . . .
O(22) C(95) H(117) 110.4 no . . .
O(22) C(95) H(118) 110.4 no . . .
C(96) C(95) H(117) 110.4 no . . .
C(96) C(95) H(118) 110.4 no . . .
H(117) C(95) H(118) 108.6 no . . .
O(21) C(96) H(119) 109.7 no . . .
O(21) C(96) H(120) 109.7 no . . .
C(95) C(96) H(119) 109.7 no . . .
C(95) C(96) H(120) 109.7 no . . .
H(119) C(96) H(120) 108.2 no . . .
O(21) C(97) H(121) 105.3 no . . .
O(21) C(97) H(122) 105.3 no . . .
C(98) C(97) H(121) 105.3 no . . .
C(98) C(97) H(122) 105.3 no . . .
H(121) C(97) H(122) 106.0 no . . .
O(20) C(98) H(123) 106.0 no . . .
O(20) C(98) H(124) 106.0 no . . .
C(97) C(98) H(123) 106.0 no . . .
C(97) C(98) H(124) 106.0 no . . .
H(123) C(98) H(124) 106.3 no . . .
O(20) C(99) H(125) 109.7 no . . .
O(20) C(99) H(126) 109.7 no . . .
C(100) C(99) H(125) 109.7 no . . .
C(100) C(99) H(126) 109.7 no . . .
H(125) C(99) H(126) 108.2 no . . .
O(19) C(100) H(127) 109.9 no . . .
O(19) C(100) H(128) 109.9 no . . .
C(99) C(100) H(127) 109.9 no . . .
C(99) C(100) H(128) 109.9 no . . .
H(127) C(100) H(128) 108.3 no . . .
C(102) C(101) H(129) 109.5 no . . .
C(102) C(101) H(130) 109.5 no . . .
C(102) C(101) H(131) 109.5 no . . .
H(129) C(101) H(130) 109.5 no . . .
H(129) C(101) H(131) 109.5 no . . .
H(130) C(101) H(131) 109.5 no . . .
C(104) C(103) H(132) 109.5 no . . .
C(104) C(103) H(133) 109.5 no . . .
C(104) C(103) H(134) 109.5 no . . .
H(132) C(103) H(133) 109.5 no . . .
H(132) C(103) H(134) 109.5 no . . .
H(133) C(103) H(134) 109.5 no . . .
C(79) N(3) H(1) 109.5 no . . .
C(79) N(3) H(2) 109.5 no . . .
C(79) N(3) H(3) 109.5 no . . .
H(1) N(3) H(2) 109.5 no . . .
H(1) N(3) H(3) 109.5 no . . .
H(2) N(3) H(3) 109.5 no . . .
C(84) N(6) H(10) 109.5 no . . .
C(84) N(6) H(11) 109.5 no . . .
C(84) N(6) H(12) 109.5 no . . .
H(10) N(6) H(11) 109.5 no . . .
H(10) N(6) H(12) 109.5 no . . .
H(11) N(6) H(12) 109.5 no . . .
N(3) C(79) H(95) 107.9 no . . .
C(80) C(79) H(95) 107.9 no . . .
C(84) C(79) H(95) 107.9 no . . .
C(79) C(80) H(96) 109.3 no . . .
C(79) C(80) H(97) 109.3 no . . .
C(81) C(80) H(96) 109.2 no . . .
C(81) C(80) H(97) 109.2 no . . .
H(96) C(80) H(97) 107.9 no . . .
C(80) C(81) H(98) 109.6 no . . .
C(80) C(81) H(99) 109.6 no . . .
C(82) C(81) H(98) 109.6 no . . .
C(82) C(81) H(99) 109.6 no . . .
H(98) C(81) H(99) 108.1 no . . .
C(81) C(82) H(100) 109.2 no . . .
C(81) C(82) H(101) 109.2 no . . .
C(83) C(82) H(100) 109.2 no . . .
C(83) C(82) H(101) 109.2 no . . .
H(100) C(82) H(101) 107.9 no . . .
C(82) C(83) H(102) 108.9 no . . .
C(82) C(83) H(103) 108.9 no . . .
C(84) C(83) H(102) 109.0 no . . .
C(84) C(83) H(103) 108.9 no . . .
H(102) C(83) H(103) 107.7 no . . .
N(6) C(84) H(104) 109.1 no . . .
C(79) C(84) H(104) 109.1 no . . .
C(83) C(84) H(104) 109.1 no . . .
C(41) N(4) H(4) 109.5 no . . .
C(41) N(4) H(5) 109.5 no . . .
C(41) N(4) H(6) 109.5 no . . .
H(4) N(4) H(5) 109.5 no . . .
H(4) N(4) H(6) 109.5 no . . .
H(5) N(4) H(6) 109.5 no . . .
C(46) N(5) H(7) 109.5 no . . .
C(46) N(5) H(8) 109.5 no . . .
C(46) N(5) H(9) 109.5 no . . .
H(7) N(5) H(8) 109.5 no . . .
H(7) N(5) H(9) 109.5 no . . .
H(8) N(5) H(9) 109.5 no . . .
N(4) C(41) H(37) 108.2 no . . .
C(42) C(41) H(37) 108.2 no . . .
C(46) C(41) H(37) 108.2 no . . .
C(41) C(42) H(38) 108.9 no . . .
C(41) C(42) H(39) 108.9 no . . .
C(43) C(42) H(38) 108.8 no . . .
C(43) C(42) H(39) 108.8 no . . .
H(38) C(42) H(39) 107.7 no . . .
C(42) C(43) H(40) 109.4 no . . .
C(42) C(43) H(41) 109.4 no . . .
C(44) C(43) H(40) 109.4 no . . .
C(44) C(43) H(41) 109.4 no . . .
H(40) C(43) H(41) 108.0 no . . .
C(43) C(44) H(42) 109.8 no . . .
C(43) C(44) H(43) 109.8 no . . .
C(45) C(44) H(42) 109.8 no . . .
C(45) C(44) H(43) 109.8 no . . .
H(42) C(44) H(43) 108.2 no . . .
C(44) C(45) H(44) 109.3 no . . .
C(44) C(45) H(45) 109.2 no . . .
C(46) C(45) H(44) 109.3 no . . .
C(46) C(45) H(45) 109.3 no . . .
H(44) C(45) H(45) 107.9 no . . .
N(5) C(46) H(46) 108.3 no . . .
C(41) C(46) H(46) 108.3 no . . .
C(45) C(46) H(46) 108.3 no . . .

loop_
_geom_bond_atom_site_label_1
_geom_bond_atom_site_label_2
_geom_bond_distance
_geom_bond_publ_flag
_geom_bond_site_symmetry_1
_geom_bond_site_symmetry_2
Ni(1) S(1) 2.167(2) yes . .
Ni(1) S(5) 2.149(2) yes . .
Ni(1) S(6) 2.167(2) yes . .
Ni(1) S(10) 2.169(2) yes . .
S(1) C(1) 1.697(10) yes . .
S(2) C(1) 1.766(11) yes . .
S(2) C(2) 1.740(10) yes . .
S(3) C(2) 1.646(12) yes . .
S(4) C(2) 1.722(12) yes . .
S(4) C(3) 1.725(10) yes . .
S(5) C(3) 1.719(11) yes . .
S(6) C(4) 1.735(11) yes . .
S(7) C(4) 1.757(12) yes . .
S(7) C(5) 1.734(10) yes . .
S(8) C(5) 1.648(12) yes . .
S(9) C(5) 1.730(12) yes . .
S(9) C(6) 1.750(11) yes . .
S(10) C(6) 1.739(11) yes . .
C(1) C(3) 1.373(13) yes . .
C(4) C(6) 1.322(15) yes . .
Ni(2) S(11) 2.167(2) yes . .
Ni(2) S(15) 2.170(2) yes . .
Ni(2) S(16) 2.174(2) yes . .
Ni(2) S(20) 2.154(2) yes . .
S(11) C(7) 1.725(10) yes . .
S(12) C(7) 1.720(11) yes . .
S(12) C(8) 1.731(11) yes . .
S(13) C(8) 1.645(12) yes . .
S(14) C(8) 1.752(12) yes . .
S(14) C(9) 1.756(10) yes . .
S(15) C(9) 1.717(11) yes . .
S(16) C(10) 1.694(9) yes . .
S(17) C(10) 1.757(11) yes . .
S(17) C(11) 1.733(10) yes . .
S(18) C(11) 1.653(12) yes . .
S(19) C(11) 1.729(11) yes . .
S(19) C(12) 1.746(10) yes . .
S(20) C(12) 1.725(11) yes . .
C(7) C(9) 1.359(15) yes . .
C(10) C(12) 1.361(14) yes . .
Ni(3) S(21) 2.154(3) yes . .
Ni(3) S(25) 2.167(3) yes . .
Ni(3) S(26) 2.164(3) yes . .
Ni(3) S(30) 2.163(3) yes . .
S(21) C(13) 1.732(11) yes . .
S(22) C(13) 1.715(11) yes . .
S(22) C(14) 1.728(11) yes . .
S(23) C(14) 1.639(11) yes . .
S(24) C(14) 1.727(11) yes . .
S(24) C(15) 1.717(12) yes . .
S(25) C(15) 1.719(11) yes . .
S(26) C(16) 1.718(10) yes . .
S(27) C(16) 1.732(10) yes . .
S(27) C(17) 1.710(13) yes . .
S(28) C(17) 1.651(12) yes . .
S(29) C(17) 1.745(12) yes . .
S(29) C(18) 1.720(11) yes . .
S(30) C(18) 1.695(11) yes . .
C(13) C(15) 1.385(16) yes . .
C(16) C(18) 1.410(15) yes . .
Ni(4) S(31) 2.168(3) yes . .
Ni(4) S(35) 2.162(3) yes . .
Ni(4) S(36) 2.162(3) yes . .
Ni(4) S(40) 2.160(3) yes . .
S(31) C(19) 1.707(12) yes . .
S(32) C(19) 1.724(12) yes . .
S(32) C(20) 1.783(15) yes . .
S(33) C(20) 1.645(13) yes . .
S(34) C(20) 1.696(13) yes . .
S(34) C(21) 1.717(11) yes . .
S(35) C(21) 1.722(12) yes . .
S(36) C(22) 1.706(11) yes . .
S(37) C(22) 1.728(11) yes . .
S(37) C(23) 1.761(11) yes . .
S(38) C(23) 1.622(11) yes . .
S(39) C(23) 1.723(11) yes . .
S(39) C(24) 1.759(12) yes . .
S(40) C(24) 1.673(13) yes . .
C(19) C(21) 1.423(16) yes . .
C(22) C(24) 1.398(15) yes . .
O(1) C(30) 1.391(13) yes . .
O(1) C(31) 1.459(11) yes . .
O(2) C(32) 1.423(11) yes . .
O(2) C(33) 1.431(13) yes . .
O(3) C(34) 1.430(12) yes . .
O(3) C(35) 1.404(11) yes . .
O(4) C(36) 1.408(13) yes . .
O(4) C(37) 1.454(12) yes . .
O(5) C(38) 1.430(11) yes . .
O(5) C(39) 1.434(11) yes . .
O(6) C(25) 1.380(11) yes . .
O(6) C(40) 1.438(12) yes . .
C(25) C(26) 1.390(15) yes . .
C(25) C(30) 1.379(14) yes . .
C(26) C(27) 1.386(14) yes . .
C(27) C(28) 1.357(17) yes . .
C(28) C(29) 1.410(17) yes . .
C(29) C(30) 1.384(14) yes . .
C(31) C(32) 1.508(15) yes . .
C(33) C(34) 1.492(13) yes . .
C(35) C(36) 1.531(14) yes . .
C(37) C(38) 1.523(14) yes . .
C(39) C(40) 1.508(15) yes . .
O(7) C(56) 1.413(16) yes . .
O(7) C(57) 1.298(18) yes . .
O(8) C(54) 1.471(13) yes . .
O(8) C(55) 1.519(19) yes . .
O(9) C(52) 1.360(13) yes . .
O(9) C(53) 1.439(12) yes . .
O(10) C(47) 1.352(14) yes . .
O(10) C(62) 1.428(14) yes . .
O(11) C(60) 1.419(13) yes . .
O(11) C(61) 1.434(13) yes . .
O(12) C(58) 1.368(18) yes . .
O(12) C(59) 1.457(14) yes . .
C(47) C(48) 1.418(16) yes . .
C(47) C(52) 1.413(15) yes . .
C(48) C(49) 1.394(18) yes . .
C(49) C(50) 1.376(19) yes . .
C(50) C(51) 1.370(19) yes . .
C(51) C(52) 1.376(17) yes . .
C(53) C(54) 1.493(17) yes . .
C(55) C(56) 1.47(2) yes . .
C(57) C(58) 1.46(2) yes . .
C(59) C(60) 1.470(18) yes . .
C(61) C(62) 1.476(17) yes . .
O(13) C(63) 1.411(13) yes . .
O(13) C(78) 1.428(14) yes . .
O(14) C(76) 1.440(14) yes . .
O(14) C(77) 1.401(18) yes . .
O(15) C(74) 1.456(17) yes . .
O(15) C(75) 1.299(17) yes . .
O(16) C(72) 1.444(13) yes . .
O(16) C(73) 1.464(15) yes . .
O(17) C(70) 1.447(12) yes . .
O(17) C(71) 1.437(13) yes . .
O(18) C(68) 1.380(12) yes . .
O(18) C(69) 1.452(11) yes . .
C(63) C(64) 1.348(17) yes . .
C(63) C(68) 1.375(15) yes . .
C(64) C(65) 1.408(18) yes . .
C(65) C(66) 1.373(18) yes . .
C(66) C(67) 1.401(16) yes . .
C(67) C(68) 1.363(14) yes . .
C(69) C(70) 1.477(14) yes . .
C(71) C(72) 1.45(2) yes . .
C(73) C(74) 1.469(19) yes . .
C(75) C(76) 1.53(2) yes . .
C(77) C(78) 1.502(18) yes . .
O(19) C(85) 1.354(12) yes . .
O(19) C(100) 1.442(11) yes . .
O(20) C(98) 1.409(17) yes . .
O(20) C(99) 1.418(14) yes . .
O(21) C(96) 1.401(16) yes . .
O(21) C(97) 1.416(19) yes . .
O(22) C(94) 1.449(14) yes . .
O(22) C(95) 1.396(12) yes . .
O(23) C(92) 1.417(10) yes . .
O(23) C(93) 1.386(14) yes . .
O(24) C(90) 1.359(13) yes . .
O(24) C(91) 1.412(12) yes . .
C(85) C(86) 1.402(17) yes . .
C(85) C(90) 1.409(15) yes . .
C(86) C(87) 1.408(17) yes . .
C(87) C(88) 1.409(18) yes . .
C(88) C(89) 1.373(18) yes . .
C(89) C(90) 1.372(14) yes . .
C(91) C(92) 1.459(15) yes . .
C(93) C(94) 1.512(14) yes . .
C(95) C(96) 1.523(18) yes . .
C(97) C(98) 1.18(3) yes . .
C(99) C(100) 1.460(16) yes . .
N(1) C(102) 1.13(2) yes . .
C(101) C(102) 1.46(2) yes . .
N(2) C(104) 1.12(2) yes . .
C(103) C(104) 1.48(3) yes . .
N(3) C(79) 1.532(12) yes . .
N(6) C(84) 1.546(12) yes . .
C(79) C(80) 1.502(11) yes . .
C(79) C(84) 1.507(14) yes . .
C(80) C(81) 1.537(13) yes . .
C(81) C(82) 1.513(14) yes . .
C(82) C(83) 1.534(12) yes . .
C(83) C(84) 1.535(12) yes . .
N(4) C(41) 1.487(11) yes . .
N(5) C(46) 1.485(13) yes . .
C(41) C(42) 1.510(11) yes . .
C(41) C(46) 1.549(11) yes . .
C(42) C(43) 1.510(13) yes . .
C(43) C(44) 1.525(12) yes . .
C(44) C(45) 1.526(13) yes . .
C(45) C(46) 1.532(13) yes . .
C(26) H(13) 0.950 no . .
C(27) H(14) 0.950 no . .
C(28) H(15) 0.950 no . .
C(29) H(16) 0.950 no . .
C(31) H(17) 0.990 no . .
C(31) H(18) 0.990 no . .
C(32) H(19) 0.990 no . .
C(32) H(20) 0.990 no . .
C(33) H(21) 0.990 no . .
C(33) H(22) 0.990 no . .
C(34) H(23) 0.990 no . .
C(34) H(24) 0.990 no . .
C(35) H(25) 0.990 no . .
C(35) H(26) 0.990 no . .
C(36) H(27) 0.990 no . .
C(36) H(28) 0.990 no . .
C(37) H(29) 0.990 no . .
C(37) H(30) 0.990 no . .
C(38) H(31) 0.990 no . .
C(38) H(32) 0.990 no . .
C(39) H(33) 0.990 no . .
C(39) H(34) 0.990 no . .
C(40) H(35) 0.990 no . .
C(40) H(36) 0.990 no . .
C(48) H(47) 0.950 no . .
C(49) H(48) 0.950 no . .
C(50) H(49) 0.950 no . .
C(51) H(50) 0.950 no . .
C(53) H(51) 0.990 no . .
C(53) H(52) 0.990 no . .
C(54) H(53) 0.990 no . .
C(54) H(54) 0.990 no . .
C(55) H(55) 0.990 no . .
C(55) H(56) 0.990 no . .
C(56) H(57) 0.990 no . .
C(56) H(58) 0.990 no . .
C(57) H(59) 0.990 no . .
C(57) H(60) 0.990 no . .
C(58) H(61) 0.990 no . .
C(58) H(62) 0.990 no . .
C(59) H(63) 0.990 no . .
C(59) H(64) 0.990 no . .
C(60) H(65) 0.990 no . .
C(60) H(66) 0.990 no . .
C(61) H(67) 0.990 no . .
C(61) H(68) 0.990 no . .
C(62) H(69) 0.990 no . .
C(62) H(70) 0.990 no . .
C(64) H(71) 0.950 no . .
C(65) H(72) 0.950 no . .
C(66) H(73) 0.950 no . .
C(67) H(74) 0.950 no . .
C(69) H(75) 0.990 no . .
C(69) H(76) 0.990 no . .
C(70) H(77) 0.990 no . .
C(70) H(78) 0.990 no . .
C(71) H(79) 0.990 no . .
C(71) H(80) 0.990 no . .
C(72) H(81) 0.990 no . .
C(72) H(82) 0.990 no . .
C(73) H(83) 0.990 no . .
C(73) H(84) 0.990 no . .
C(74) H(85) 0.990 no . .
C(74) H(86) 0.990 no . .
C(75) H(87) 0.990 no . .
C(75) H(88) 0.990 no . .
C(76) H(89) 0.990 no . .
C(76) H(90) 0.990 no . .
C(77) H(91) 0.990 no . .
C(77) H(92) 0.990 no . .
C(78) H(93) 0.990 no . .
C(78) H(94) 0.990 no . .
C(86) H(105) 0.950 no . .
C(87) H(106) 0.950 no . .
C(88) H(107) 0.950 no . .
C(89) H(108) 0.950 no . .
C(91) H(109) 0.990 no . .
C(91) H(110) 0.990 no . .
C(92) H(111) 0.990 no . .
C(92) H(112) 0.990 no . .
C(93) H(113) 0.990 no . .
C(93) H(114) 0.990 no . .
C(94) H(115) 0.990 no . .
C(94) H(116) 0.990 no . .
C(95) H(117) 0.990 no . .
C(95) H(118) 0.990 no . .
C(96) H(119) 0.990 no . .
C(96) H(120) 0.990 no . .
C(97) H(121) 0.990 no . .
C(97) H(122) 0.990 no . .
C(98) H(123) 0.990 no . .
C(98) H(124) 0.990 no . .
C(99) H(125) 0.990 no . .
C(99) H(126) 0.990 no . .
C(100) H(127) 0.990 no . .
C(100) H(128) 0.990 no . .
C(101) H(129) 0.980 no . .
C(101) H(130) 0.980 no . .
C(101) H(131) 0.980 no . .
C(103) H(132) 0.980 no . .
C(103) H(133) 0.980 no . .
C(103) H(134) 0.980 no . .
N(3) H(1) 0.910 no . .
N(3) H(2) 0.910 no . .
N(3) H(3) 0.910 no . .
N(6) H(10) 0.910 no . .
N(6) H(11) 0.910 no . .
N(6) H(12) 0.910 no . .
C(79) H(95) 1.000 no . .
C(80) H(96) 0.990 no . .
C(80) H(97) 0.990 no . .
C(81) H(98) 0.990 no . .
C(81) H(99) 0.990 no . .
C(82) H(100) 0.990 no . .
C(82) H(101) 0.990 no . .
C(83) H(102) 0.990 no . .
C(83) H(103) 0.990 no . .
C(84) H(104) 1.000 no . .
N(4) H(4) 0.910 no . .
N(4) H(5) 0.910 no . .
N(4) H(6) 0.910 no . .
N(5) H(7) 0.910 no . .
N(5) H(8) 0.910 no . .
N(5) H(9) 0.910 no . .
C(41) H(37) 1.000 no . .
C(42) H(38) 0.990 no . .
C(42) H(39) 0.990 no . .
C(43) H(40) 0.990 no . .
C(43) H(41) 0.990 no . .
C(44) H(42) 0.990 no . .
C(44) H(43) 0.990 no . .
C(45) H(44) 0.990 no . .
C(45) H(45) 0.990 no . .
C(46) H(46) 1.000 no . .

loop_
_geom_contact_atom_site_label_1
_geom_contact_atom_site_label_2
_geom_contact_distance
_geom_contact_publ_flag
_geom_contact_site_symmetry_1
_geom_contact_site_symmetry_2
S(1) S(15) 3.588(3) ? . .
S(1) S(16) 3.452(3) ? . .
S(3) C(93) 3.372(12) ? . 1_546
S(3) C(94) 3.589(12) ? . 1_546
S(4) S(11) 3.583(3) ? . 1_455
S(5) C(32) 3.384(9) ? . 1_455
S(6) S(19) 3.577(3) ? . 1_455
S(10) S(16) 3.555(3) ? . .
C(4) C(57) 3.358(17) ? . .
S(11) S(4) 3.583(3) ? . 1_655
S(15) S(1) 3.588(3) ? . .
S(16) S(1) 3.452(3) ? . .
S(16) S(10) 3.555(3) ? . .
S(18) C(33) 3.340(11) ? . 1_565
S(19) S(6) 3.577(3) ? . 1_655
S(20) C(92) 3.460(9) ? . 1_656
Ni(3) S(36) 3.412(3) ? . 1_455
S(21) Ni(4) 3.384(3) ? . 1_455
S(21) C(53) 3.588(14) ? . .
S(22) C(19) 3.568(13) ? . 1_455
S(23) C(69) 3.464(10) ? . 1_445
S(28) O(4) 3.453(7) ? . 1_565
Ni(4) S(21) 3.384(3) ? . 1_655
S(31) C(77) 3.568(15) ? . .
S(32) C(66) 3.589(13) ? . 1_545
S(32) C(67) 3.586(12) ? . 1_545
S(34) C(73) 3.522(14) ? . .
S(36) Ni(3) 3.412(3) ? . 1_655
S(38) C(53) 3.573(11) ? . 1_665
C(19) S(22) 3.568(13) ? . 1_655
O(1) C(55) 3.345(12) ? . 1_655
O(1) N(4) 2.938(9) ? . .
O(1) C(41) 3.414(9) ? . .
O(1) C(42) 3.363(11) ? . .
O(2) N(4) 2.958(11) ? . .
O(2) C(42) 3.554(12) ? . .
O(2) C(43) 3.449(12) ? . .
O(3) N(2) 3.415(14) ? . 1_655
O(3) N(4) 2.850(10) ? . .
O(4) S(28) 3.453(7) ? . 1_545
O(4) N(4) 2.916(9) ? . .
O(4) C(45) 3.443(11) ? . .
O(4) C(46) 3.321(11) ? . .
O(5) N(2) 3.595(14) ? . 1_655
O(5) N(4) 2.863(10) ? . .
O(5) C(41) 3.461(10) ? . .
O(6) N(4) 2.931(10) ? . .
O(6) C(41) 3.310(10) ? . .
C(25) C(56) 3.402(16) ? . 1_655
C(26) C(59) 3.530(15) ? . .
C(26) C(60) 3.508(16) ? . .
C(27) C(59) 3.474(16) ? . .
C(30) C(55) 3.544(16) ? . 1_655
C(30) C(56) 3.385(16) ? . 1_655
C(32) S(5) 3.384(9) ? . 1_655
C(33) S(18) 3.340(11) ? . 1_545
O(7) N(5) 3.015(15) ? . .
O(8) N(5) 2.879(11) ? . .
O(8) C(44) 3.499(12) ? . .
O(8) C(45) 3.227(13) ? . .
O(8) C(46) 3.574(11) ? . .
O(9) N(5) 2.916(10) ? . .
O(9) C(46) 3.418(11) ? . .
O(10) N(5) 2.913(11) ? . .
O(10) C(46) 3.482(12) ? . .
O(11) N(5) 3.103(12) ? . .
O(12) N(5) 2.953(11) ? . .
O(12) C(42) 3.298(12) ? . .
C(53) S(21) 3.588(14) ? . .
C(53) S(38) 3.573(11) ? . 1_445
C(54) N(2) 3.550(17) ? . .
C(55) O(1) 3.345(12) ? . 1_455
C(55) C(30) 3.544(16) ? . 1_455
C(56) C(25) 3.402(16) ? . 1_455
C(56) C(30) 3.385(16) ? . 1_455
C(57) C(4) 3.358(17) ? . .
C(59) C(26) 3.530(15) ? . .
C(59) C(27) 3.474(16) ? . .
C(60) C(26) 3.508(16) ? . .
O(13) O(20) 3.598(12) ? . .
O(13) N(3) 2.957(11) ? . .
O(14) N(3) 3.005(12) ? . .
O(14) C(79) 3.294(13) ? . .
O(15) N(3) 2.866(12) ? . .
O(15) C(79) 3.482(14) ? . .
O(15) C(80) 3.301(13) ? . .
O(16) N(3) 3.016(10) ? . .
O(16) C(81) 3.491(12) ? . .
O(17) N(3) 2.991(10) ? . .
O(17) C(83) 3.561(11) ? . .
O(18) N(3) 2.986(10) ? . .
C(64) C(98) 3.54(2) ? . .
C(66) S(32) 3.589(13) ? . 1_565
C(67) S(32) 3.586(12) ? . 1_565
C(69) S(23) 3.464(10) ? . 1_665
C(70) N(1) 3.551(16) ? . 1_655
C(72) O(24) 3.496(13) ? . 1_655
C(72) C(90) 3.446(15) ? . 1_655
C(73) S(34) 3.522(14) ? . .
C(77) S(31) 3.568(15) ? . .
O(19) N(6) 3.055(11) ? . .
O(19) C(79) 3.579(11) ? . .
O(20) O(13) 3.598(12) ? . .
O(20) N(6) 2.969(11) ? . .
O(20) C(84) 3.317(12) ? . .
O(21) N(6) 2.820(11) ? . .
O(21) C(84) 3.180(12) ? . .
O(22) N(1) 3.240(15) ? . .
O(22) C(102) 3.423(16) ? . .
O(22) N(6) 2.855(12) ? . .
O(23) N(6) 2.884(11) ? . .
O(23) C(82) 3.505(12) ? . .
O(24) C(72) 3.496(13) ? . 1_455
O(24) N(6) 3.037(9) ? . .
O(24) C(80) 3.574(12) ? . .
C(90) C(72) 3.446(15) ? . 1_455
C(92) S(20) 3.460(9) ? . 1_454
C(93) S(3) 3.372(12) ? . 1_564
C(94) S(3) 3.589(12) ? . 1_564
C(94) N(6) 3.568(15) ? . .
C(98) C(64) 3.54(2) ? . .
N(1) C(70) 3.551(16) ? . 1_455
N(1) O(22) 3.240(15) ? . .
N(1) N(6) 3.254(15) ? . .
C(102) O(22) 3.423(16) ? . .
N(2) O(3) 3.415(14) ? . 1_455
N(2) O(5) 3.595(14) ? . 1_455
N(2) C(54) 3.550(17) ? . .
N(2) N(4) 3.304(14) ? . 1_455
N(3) O(13) 2.957(11) ? . .
N(3) O(14) 3.005(12) ? . .
N(3) O(15) 2.866(12) ? . .
N(3) O(16) 3.016(10) ? . .
N(3) O(17) 2.991(10) ? . .
N(3) O(18) 2.986(10) ? . .
N(6) O(19) 3.055(11) ? . .
N(6) O(20) 2.969(11) ? . .
N(6) O(21) 2.820(11) ? . .
N(6) O(22) 2.855(12) ? . .
N(6) O(23) 2.884(11) ? . .
N(6) O(24) 3.037(9) ? . .
N(6) C(94) 3.568(15) ? . .
N(6) N(1) 3.254(15) ? . .
C(79) O(14) 3.294(13) ? . .
C(79) O(15) 3.482(14) ? . .
C(79) O(19) 3.579(11) ? . .
C(80) O(15) 3.301(13) ? . .
C(80) O(24) 3.574(12) ? . .
C(81) O(16) 3.491(12) ? . .
C(82) O(23) 3.505(12) ? . .
C(83) O(17) 3.561(11) ? . .
C(84) O(20) 3.317(12) ? . .
C(84) O(21) 3.180(12) ? . .
N(4) O(1) 2.938(9) ? . .
N(4) O(2) 2.958(11) ? . .
N(4) O(3) 2.850(10) ? . .
N(4) O(4) 2.916(9) ? . .
N(4) O(5) 2.863(10) ? . .
N(4) O(6) 2.931(10) ? . .
N(4) N(2) 3.304(14) ? . 1_655
N(5) O(7) 3.015(15) ? . .
N(5) O(8) 2.879(11) ? . .
N(5) O(9) 2.916(10) ? . .
N(5) O(10) 2.913(11) ? . .
N(5) O(11) 3.103(12) ? . .
N(5) O(12) 2.953(11) ? . .
C(41) O(1) 3.414(9) ? . .
C(41) O(5) 3.461(10) ? . .
C(41) O(6) 3.310(10) ? . .
C(42) O(1) 3.363(11) ? . .
C(42) O(2) 3.554(12) ? . .
C(42) O(12) 3.298(12) ? . .
C(43) O(2) 3.449(12) ? . .
C(44) O(8) 3.499(12) ? . .
C(45) O(4) 3.443(11) ? . .
C(45) O(8) 3.227(13) ? . .
C(46) O(4) 3.321(11) ? . .
C(46) O(8) 3.574(11) ? . .
C(46) O(9) 3.418(11) ? . .
C(46) O(10) 3.482(12) ? . .
Ni(1) H(59) 3.479 ? . .
Ni(1) H(110) 3.239 ? . 1_556
Ni(1) H(111) 2.943 ? . 1_556
Ni(1) H(41) 3.482 ? . .
Ni(1) H(42) 3.529 ? . .
S(1) H(110) 2.802 ? . 1_556
S(1) H(99) 2.995 ? . 1_556
S(1) H(41) 2.834 ? . .
S(2) H(108) 3.240 ? . 1_556
S(3) H(107) 3.187 ? . 1_556
S(3) H(113) 2.867 ? . 1_546
S(3) H(114) 3.234 ? . 1_546
S(3) H(116) 2.964 ? . 1_546
S(3) H(129) 3.211 ? . 1_546
S(4) H(20) 3.532 ? . 1_455
S(4) H(108) 3.380 ? . 1_556
S(5) H(18) 2.942 ? . 1_455
S(5) H(19) 3.197 ? . 1_455
S(5) H(20) 2.945 ? . 1_455
S(5) H(56) 3.239 ? . .
S(5) H(109) 3.517 ? . 1_556
S(5) H(110) 3.558 ? . 1_556
S(5) H(111) 3.575 ? . 1_556
S(6) H(16) 3.493 ? . 1_455
S(6) H(18) 3.003 ? . 1_455
S(6) H(56) 3.418 ? . .
S(6) H(58) 3.332 ? . .
S(6) H(59) 2.937 ? . .
S(6) H(60) 3.594 ? . .
S(6) H(111) 3.016 ? . 1_556
S(6) H(114) 3.581 ? . 1_556
S(7) H(60) 3.143 ? . .
S(8) H(24) 3.280 ? . 1_565
S(8) H(25) 3.145 ? . 1_565
S(8) H(132) 3.548 ? . 1_565
S(8) H(43) 2.849 ? . 1_565
S(8) H(44) 3.366 ? . 1_565
S(9) H(23) 3.414 ? . 1_565
S(9) H(62) 3.179 ? . .
S(9) H(114) 3.544 ? . 1_556
S(10) H(59) 3.395 ? . .
S(10) H(114) 3.104 ? . 1_556
S(10) H(41) 3.559 ? . .
C(1) H(108) 3.202 ? . 1_556
C(1) H(110) 2.939 ? . 1_556
C(1) H(43) 3.411 ? . .
C(2) H(107) 3.273 ? . 1_556
C(2) H(108) 3.208 ? . 1_556
C(3) H(108) 3.270 ? . 1_556
C(3) H(109) 3.504 ? . 1_556
C(3) H(110) 3.306 ? . 1_556
C(3) H(43) 3.446 ? . .
C(4) H(59) 2.728 ? . .
C(4) H(60) 3.101 ? . .
C(4) H(114) 3.014 ? . 1_556
C(5) H(62) 3.534 ? . .
C(6) H(59) 2.952 ? . .
C(6) H(62) 3.248 ? . .
C(6) H(114) 2.770 ? . 1_556
Ni(2) H(17) 3.159 ? . .
Ni(2) H(20) 2.978 ? . .
Ni(2) H(98) 3.462 ? . 1_556
Ni(2) H(99) 3.267 ? . 1_556
S(11) H(20) 2.963 ? . .
S(11) H(21) 3.474 ? . .
S(11) H(81) 2.895 ? . 1_556
S(11) H(84) 3.241 ? . 1_556
S(11) H(108) 3.498 ? . 1_656
S(11) H(109) 3.109 ? . 1_656
S(12) H(84) 3.106 ? . 1_556
S(13) H(115) 3.251 ? . 1_546
S(13) H(131) 3.250 ? . 1_646
S(13) H(101) 3.014 ? . 1_546
S(13) H(103) 3.253 ? . 1_546
S(14) H(85) 3.312 ? . 1_556
S(14) H(116) 3.494 ? . 1_546
S(15) H(21) 3.166 ? . .
S(15) H(24) 3.448 ? . .
S(15) H(85) 3.424 ? . 1_556
S(15) H(99) 3.058 ? . 1_556
S(16) H(17) 2.860 ? . .
S(16) H(99) 3.060 ? . 1_556
S(16) H(101) 3.326 ? . 1_556
S(16) H(39) 3.481 ? . .
S(16) H(41) 2.949 ? . .
S(17) H(16) 3.262 ? . .
S(18) H(15) 3.270 ? . .
S(18) H(21) 3.078 ? . 1_565
S(18) H(22) 2.909 ? . 1_565
S(18) H(23) 3.049 ? . 1_565
S(18) H(134) 3.585 ? . 1_665
S(19) H(16) 3.318 ? . .
S(20) H(17) 3.381 ? . .
S(20) H(18) 3.435 ? . .
S(20) H(20) 3.534 ? . .
S(20) H(80) 3.136 ? . 1_556
S(20) H(81) 3.561 ? . 1_556
S(20) H(109) 3.021 ? . 1_656
S(20) H(111) 3.024 ? . 1_656
S(20) H(112) 3.208 ? . 1_656
C(7) H(21) 2.966 ? . .
C(7) H(84) 3.015 ? . 1_556
C(7) H(85) 3.080 ? . 1_556
C(8) H(86) 3.523 ? . 1_556
C(9) H(21) 2.787 ? . .
C(9) H(85) 2.858 ? . 1_556
C(10) H(16) 3.229 ? . .
C(10) H(17) 2.953 ? . .
C(10) H(101) 3.386 ? . 1_556
C(11) H(15) 3.377 ? . .
C(11) H(16) 3.198 ? . .
C(12) H(16) 3.206 ? . .
C(12) H(17) 3.170 ? . .
C(12) H(18) 3.482 ? . .
S(21) H(33) 3.272 ? . 1_455
S(21) H(34) 3.529 ? . 1_455
S(21) H(35) 3.146 ? . 1_455
S(21) H(52) 3.008 ? . .
S(21) H(53) 3.053 ? . .
S(22) H(50) 3.547 ? . .
S(22) H(52) 3.540 ? . .
S(23) H(74) 3.205 ? . 1_445
S(23) H(75) 2.982 ? . 1_445
S(23) H(76) 3.053 ? . 1_445
S(23) H(123) 3.155 ? . 1_545
S(23) H(125) 3.554 ? . 1_545
S(24) H(90) 3.484 ? . .
S(24) H(105) 3.223 ? . .
S(24) H(106) 3.256 ? . .
S(25) H(69) 3.299 ? . .
S(25) H(92) 3.211 ? . .
S(25) H(93) 3.013 ? . .
S(25) H(105) 3.361 ? . .
S(25) H(127) 3.182 ? . .
S(25) H(128) 3.380 ? . .
S(26) H(68) 2.796 ? . .
S(26) H(71) 2.956 ? . .
S(26) H(93) 3.307 ? . .
S(26) H(126) 3.128 ? . .
S(27) H(28) 3.567 ? . 1_565
S(27) H(30) 3.223 ? . 1_565
S(27) H(49) 3.276 ? . 1_565
S(27) H(50) 3.539 ? . 1_565
S(27) H(65) 3.507 ? . .
S(27) H(72) 3.486 ? . .
S(28) H(25) 3.208 ? . 1_565
S(28) H(28) 3.409 ? . 1_565
S(28) H(50) 3.555 ? . 1_565
S(28) H(51) 2.957 ? . 1_565
S(28) H(132) 2.979 ? . 1_565
S(28) H(44) 3.331 ? . 1_565
S(28) H(45) 3.113 ? . 1_565
S(29) H(14) 3.293 ? . 1_455
S(29) H(57) 3.509 ? . .
S(29) H(60) 3.234 ? . .
S(29) H(61) 3.439 ? . .
S(30) H(13) 3.226 ? . 1_455
S(30) H(35) 2.936 ? . 1_455
S(30) H(53) 3.007 ? . .
S(30) H(57) 2.860 ? . .
C(13) H(52) 3.314 ? . .
C(15) H(105) 3.441 ? . .
C(16) H(68) 3.095 ? . .
C(17) H(50) 3.541 ? . 1_565
C(17) H(61) 3.255 ? . .
C(18) H(57) 3.400 ? . .
Ni(4) H(91) 3.357 ? . .
S(31) H(33) 3.031 ? . .
S(31) H(47) 3.034 ? . .
S(31) H(70) 3.460 ? . .
S(31) H(91) 2.826 ? . .
S(31) H(92) 3.455 ? . .
S(32) H(48) 3.573 ? . .
S(32) H(73) 3.288 ? . 1_545
S(32) H(74) 3.325 ? . 1_545
S(32) H(87) 3.115 ? . .
S(32) H(88) 3.496 ? . .
S(32) H(121) 3.305 ? . 1_545
S(33) H(74) 3.554 ? . 1_545
S(33) H(76) 2.761 ? . 1_545
S(33) H(118) 3.379 ? . 1_545
S(33) H(130) 3.453 ? . 1_645
S(33) H(102) 3.168 ? . 1_545
S(33) H(103) 3.235 ? . 1_545
S(34) H(83) 2.788 ? . .
S(34) H(84) 3.577 ? . .
S(34) H(86) 3.424 ? . .
S(34) H(87) 3.359 ? . .
S(34) H(106) 3.515 ? . 1_655
S(34) H(130) 3.303 ? . 1_645
S(35) H(78) 3.320 ? . .
S(35) H(83) 3.142 ? . .
S(35) H(105) 3.319 ? . 1_655
S(35) H(128) 3.113 ? . 1_655
S(36) H(75) 3.001 ? . .
S(36) H(78) 3.274 ? . .
S(36) H(126) 3.241 ? . 1_655
S(36) H(128) 3.015 ? . 1_655
S(37) H(74) 3.580 ? . .
S(37) H(75) 3.454 ? . .
S(38) H(31) 3.109 ? . 1_565
S(38) H(50) 3.124 ? . 1_665
S(38) H(51) 3.236 ? . 1_665
S(38) H(52) 2.994 ? . 1_665
S(39) H(13) 3.058 ? . .
S(39) H(14) 3.252 ? . .
S(39) H(66) 3.170 ? . .
S(40) H(13) 3.465 ? . .
S(40) H(35) 3.208 ? . .
S(40) H(36) 3.277 ? . .
S(40) H(67) 2.986 ? . .
S(40) H(70) 3.138 ? . .
S(40) H(94) 3.226 ? . .
C(19) H(87) 2.853 ? . .
C(19) H(91) 3.234 ? . .
C(20) H(74) 3.449 ? . 1_545
C(20) H(76) 3.538 ? . 1_545
C(20) H(86) 3.563 ? . .
C(20) H(87) 3.268 ? . .
C(20) H(88) 3.292 ? . .
C(21) H(83) 2.972 ? . .
C(21) H(87) 2.949 ? . .
C(22) H(75) 3.202 ? . .
C(24) H(13) 3.416 ? . .
O(1) H(55) 2.426 ? . 1_655
O(1) H(58) 3.439 ? . 1_655
O(1) H(4) 2.268 ? . .
O(1) H(6) 2.987 ? . .
O(1) H(37) 3.354 ? . .
O(1) H(39) 2.554 ? . .
O(2) H(4) 2.967 ? . .
O(2) H(5) 3.575 ? . .
O(2) H(6) 2.200 ? . .
O(2) H(39) 3.057 ? . .
O(2) H(40) 2.666 ? . .
O(3) H(4) 3.365 ? . .
O(3) H(5) 2.717 ? . .
O(3) H(6) 2.201 ? . .
O(3) H(40) 3.112 ? . .
O(3) H(44) 2.891 ? . .
O(4) H(4) 3.484 ? . .
O(4) H(5) 2.064 ? . .
O(4) H(6) 3.103 ? . .
O(4) H(44) 2.793 ? . .
O(4) H(46) 2.636 ? . .
O(5) H(70) 3.244 ? . .
O(5) H(4) 2.756 ? . .
O(5) H(5) 2.278 ? . .
O(5) H(37) 3.262 ? . .
O(5) H(46) 2.962 ? . .
O(6) H(53) 3.422 ? . 1_655
O(6) H(54) 2.925 ? . 1_655
O(6) H(55) 3.049 ? . 1_655
O(6) H(57) 3.254 ? . 1_655
O(6) H(4) 2.141 ? . .
O(6) H(5) 3.242 ? . .
O(6) H(37) 2.733 ? . .
C(25) H(55) 3.113 ? . 1_655
C(25) H(57) 2.897 ? . 1_655
C(25) H(58) 3.190 ? . 1_655
C(25) H(63) 2.950 ? . .
C(25) H(4) 2.926 ? . .
C(25) H(37) 2.947 ? . .
C(25) H(39) 3.588 ? . .
C(26) H(57) 3.081 ? . 1_655
C(26) H(58) 3.473 ? . 1_655
C(26) H(63) 2.849 ? . .
C(26) H(66) 2.972 ? . .
C(27) H(57) 3.597 ? . 1_655
C(27) H(58) 3.480 ? . 1_655
C(27) H(63) 2.911 ? . .
C(27) H(64) 3.378 ? . .
C(27) H(66) 3.113 ? . .
C(28) H(58) 3.223 ? . 1_655
C(28) H(63) 3.052 ? . .
C(28) H(64) 3.499 ? . .
C(28) H(133) 3.470 ? . 1_665
C(29) H(58) 2.898 ? . 1_655
C(29) H(63) 3.183 ? . .
C(29) H(39) 3.371 ? . .
C(30) H(55) 2.827 ? . 1_655
C(30) H(57) 3.276 ? . 1_655
C(30) H(58) 2.890 ? . 1_655
C(30) H(63) 3.101 ? . .
C(30) H(4) 2.968 ? . .
C(30) H(37) 3.250 ? . .
C(30) H(39) 2.862 ? . .
C(31) H(55) 3.061 ? . 1_655
C(31) H(4) 3.363 ? . .
C(31) H(6) 3.527 ? . .
C(31) H(39) 2.829 ? . .
C(32) H(55) 3.442 ? . 1_655
C(32) H(4) 3.501 ? . .
C(32) H(6) 3.279 ? . .
C(32) H(39) 3.554 ? . .
C(33) H(6) 2.992 ? . .
C(33) H(40) 3.329 ? . .
C(34) H(6) 2.888 ? . .
C(34) H(40) 2.965 ? . .
C(35) H(62) 3.525 ? . 1_545
C(35) H(64) 3.289 ? . 1_545
C(35) H(5) 3.355 ? . .
C(35) H(6) 3.335 ? . .
C(35) H(44) 3.033 ? . .
C(36) H(64) 3.371 ? . 1_545
C(36) H(5) 3.017 ? . .
C(36) H(44) 3.480 ? . .
C(37) H(72) 3.408 ? . 1_545
C(37) H(5) 2.843 ? . .
C(37) H(46) 2.958 ? . .
C(38) H(73) 3.456 ? . 1_545
C(38) H(5) 2.928 ? . .
C(38) H(46) 3.578 ? . .
C(39) H(54) 3.123 ? . 1_655
C(39) H(70) 3.313 ? . .
C(39) H(4) 3.238 ? . .
C(39) H(5) 3.359 ? . .
C(40) H(53) 3.519 ? . 1_655
C(40) H(54) 3.310 ? . 1_655
C(40) H(70) 3.118 ? . .
C(40) H(4) 3.111 ? . .
C(40) H(37) 3.230 ? . .
H(13) S(30) 3.226 ? . 1_655
H(13) S(39) 3.058 ? . .
H(13) S(40) 3.465 ? . .
H(13) C(24) 3.416 ? . .
H(13) O(11) 3.459 ? . .
H(13) C(60) 3.424 ? . .
H(13) H(57) 3.378 ? . 1_655
H(13) H(63) 3.317 ? . .
H(13) H(66) 2.774 ? . .
H(14) S(29) 3.293 ? . 1_655
H(14) S(39) 3.252 ? . .
H(14) H(63) 3.414 ? . .
H(14) H(64) 3.496 ? . .
H(14) H(66) 3.030 ? . .
H(14) H(133) 3.115 ? . 1_665
H(15) S(18) 3.270 ? . .
H(15) C(11) 3.377 ? . .
H(15) H(63) 3.596 ? . .
H(15) H(133) 2.784 ? . 1_665
H(16) S(6) 3.493 ? . 1_655
H(16) S(17) 3.262 ? . .
H(16) S(19) 3.318 ? . .
H(16) C(10) 3.229 ? . .
H(16) C(11) 3.198 ? . .
H(16) C(12) 3.206 ? . .
H(16) H(58) 3.257 ? . 1_655
H(16) H(39) 3.437 ? . .
H(17) Ni(2) 3.159 ? . .
H(17) S(16) 2.860 ? . .
H(17) S(20) 3.381 ? . .
H(17) C(10) 2.953 ? . .
H(17) C(12) 3.170 ? . .
H(17) C(42) 3.280 ? . .
H(17) H(39) 2.323 ? . .
H(17) H(40) 3.582 ? . .
H(18) S(5) 2.942 ? . 1_655
H(18) S(6) 3.003 ? . 1_655
H(18) S(20) 3.435 ? . .
H(18) C(12) 3.482 ? . .
H(18) C(55) 3.474 ? . 1_655
H(18) H(55) 2.901 ? . 1_655
H(18) H(56) 3.219 ? . 1_655
H(18) H(58) 3.376 ? . 1_655
H(19) S(5) 3.197 ? . 1_655
H(19) C(55) 3.595 ? . 1_655
H(19) H(55) 2.869 ? . 1_655
H(19) H(56) 3.448 ? . 1_655
H(19) N(2) 3.180 ? . 1_655
H(19) C(103) 3.526 ? . 1_655
H(19) C(104) 3.083 ? . 1_655
H(19) H(134) 3.012 ? . 1_655
H(19) H(4) 3.527 ? . .
H(19) H(6) 3.546 ? . .
H(20) S(4) 3.532 ? . 1_655
H(20) S(5) 2.945 ? . 1_655
H(20) Ni(2) 2.978 ? . .
H(20) S(11) 2.963 ? . .
H(20) S(20) 3.534 ? . .
H(21) S(11) 3.474 ? . .
H(21) S(15) 3.166 ? . .
H(21) S(18) 3.078 ? . 1_545
H(21) C(7) 2.966 ? . .
H(21) C(9) 2.787 ? . .
H(22) S(18) 2.909 ? . 1_545
H(22) N(2) 3.190 ? . 1_655
H(22) C(103) 3.200 ? . 1_655
H(22) C(104) 2.932 ? . 1_655
H(22) H(133) 3.487 ? . 1_655
H(22) H(134) 2.705 ? . 1_655
H(22) H(6) 3.365 ? . .
H(23) S(9) 3.414 ? . 1_545
H(23) S(18) 3.049 ? . 1_545
H(24) S(8) 3.280 ? . 1_545
H(24) S(15) 3.448 ? . .
H(24) C(43) 3.284 ? . .
H(24) H(6) 2.984 ? . .
H(24) H(40) 2.330 ? . .
H(24) H(44) 3.256 ? . .
H(25) S(8) 3.145 ? . 1_545
H(25) S(28) 3.208 ? . 1_545
H(25) H(61) 3.532 ? . 1_545
H(25) H(62) 3.274 ? . 1_545
H(25) C(45) 3.496 ? . .
H(25) H(44) 2.527 ? . .
H(26) C(59) 3.509 ? . 1_545
H(26) H(61) 3.485 ? . 1_545
H(26) H(62) 2.933 ? . 1_545
H(26) H(64) 2.539 ? . 1_545
H(27) H(64) 3.400 ? . 1_545
H(27) N(2) 3.036 ? . 1_655
H(27) C(104) 3.497 ? . 1_655
H(27) H(5) 3.179 ? . .
H(28) S(27) 3.567 ? . 1_545
H(28) S(28) 3.409 ? . 1_545
H(28) C(59) 3.574 ? . 1_545
H(28) C(60) 3.394 ? . 1_545
H(28) H(61) 3.149 ? . 1_545
H(28) H(64) 2.921 ? . 1_545
H(28) H(65) 2.875 ? . 1_545
H(28) H(66) 3.275 ? . 1_545
H(29) O(10) 3.548 ? . .
H(29) C(47) 2.850 ? . .
H(29) C(48) 2.950 ? . .
H(29) C(49) 3.153 ? . .
H(29) C(50) 3.232 ? . .
H(29) C(51) 3.164 ? . .
H(29) C(52) 2.970 ? . .
H(29) H(47) 3.434 ? . .
H(29) C(46) 3.504 ? . .
H(29) H(5) 3.117 ? . .
H(29) H(46) 2.515 ? . .
H(30) S(27) 3.223 ? . 1_545
H(30) C(65) 3.473 ? . 1_545
H(30) H(72) 2.577 ? . 1_545
H(31) S(38) 3.109 ? . 1_545
H(31) H(73) 3.503 ? . 1_545
H(31) N(2) 3.001 ? . 1_655
H(31) H(5) 3.129 ? . .
H(32) C(48) 3.305 ? . .
H(32) C(49) 3.565 ? . .
H(32) H(47) 3.160 ? . .
H(32) C(66) 3.429 ? . 1_545
H(32) H(72) 3.235 ? . 1_545
H(32) H(73) 2.636 ? . 1_545
H(33) S(21) 3.272 ? . 1_655
H(33) S(31) 3.031 ? . .
H(33) H(47) 3.475 ? . .
H(33) H(70) 3.099 ? . .
H(34) S(21) 3.529 ? . 1_655
H(34) C(53) 3.502 ? . 1_655
H(34) C(54) 3.017 ? . 1_655
H(34) H(52) 3.044 ? . 1_655
H(34) H(53) 3.082 ? . 1_655
H(34) H(54) 2.276 ? . 1_655
H(34) N(2) 3.021 ? . 1_655
H(34) H(4) 3.298 ? . .
H(34) H(5) 3.559 ? . .
H(35) S(21) 3.146 ? . 1_655
H(35) S(30) 2.936 ? . 1_655
H(35) S(40) 3.208 ? . .
H(35) H(53) 3.035 ? . 1_655
H(35) H(54) 3.288 ? . 1_655
H(35) H(57) 3.367 ? . 1_655
H(35) H(70) 3.556 ? . .
H(36) S(40) 3.277 ? . .
H(36) O(11) 2.742 ? . .
H(36) C(61) 3.292 ? . .
H(36) C(62) 3.101 ? . .
H(36) H(66) 3.549 ? . .
H(36) H(67) 3.415 ? . .
H(36) H(70) 2.301 ? . .
H(36) H(4) 3.389 ? . .
H(36) H(37) 2.850 ? . .
O(7) H(7) 2.360 ? . .
O(7) H(8) 3.150 ? . .
O(7) H(9) 3.110 ? . .
O(7) H(42) 3.490 ? . .
O(8) H(7) 2.451 ? . .
O(8) H(8) 2.558 ? . .
O(8) H(42) 2.953 ? . .
O(8) H(45) 2.530 ? . .
O(9) H(7) 3.356 ? . .
O(9) H(8) 2.044 ? . .
O(9) H(9) 3.459 ? . .
O(9) H(45) 3.267 ? . .
O(9) H(46) 3.080 ? . .
O(10) H(29) 3.548 ? . .
O(10) H(8) 2.390 ? . .
O(10) H(9) 2.741 ? . .
O(10) H(46) 3.013 ? . .
O(11) H(13) 3.459 ? . .
O(11) H(36) 2.742 ? . .
O(11) H(8) 3.335 ? . .
O(11) H(9) 2.230 ? . .
O(11) H(37) 2.827 ? . .
O(12) H(7) 2.705 ? . .
O(12) H(9) 2.389 ? . .
O(12) H(37) 3.224 ? . .
O(12) H(38) 2.391 ? . .
C(47) H(29) 2.850 ? . .
C(47) H(8) 3.082 ? . .
C(47) H(46) 3.260 ? . .
C(48) H(29) 2.950 ? . .
C(48) H(32) 3.305 ? . .
C(48) H(92) 3.499 ? . .
C(49) H(29) 3.153 ? . .
C(49) H(32) 3.565 ? . .
C(49) H(122) 3.394 ? . 1_545
C(50) H(29) 3.232 ? . .
C(51) H(29) 3.164 ? . .
C(52) H(29) 2.970 ? . .
C(52) H(8) 2.973 ? . .
C(52) H(46) 3.336 ? . .
C(53) H(34) 3.502 ? . 1_455
C(53) H(8) 3.017 ? . .
C(53) H(45) 3.347 ? . .
C(54) H(34) 3.017 ? . 1_455
C(54) H(7) 3.534 ? . .
C(54) H(8) 3.063 ? . .
C(54) H(45) 3.516 ? . .
C(55) H(18) 3.474 ? . 1_455
C(55) H(19) 3.595 ? . 1_455
C(55) H(7) 2.943 ? . .
C(55) H(8) 3.575 ? . .
C(55) H(42) 3.051 ? . .
C(56) H(7) 3.158 ? . .
C(57) H(7) 3.083 ? . .
C(58) H(7) 3.412 ? . .
C(58) H(9) 3.442 ? . .
C(58) H(38) 3.452 ? . .
C(59) H(26) 3.509 ? . 1_565
C(59) H(28) 3.574 ? . 1_565
C(59) H(9) 2.994 ? . .
C(59) H(37) 3.172 ? . .
C(59) H(38) 3.017 ? . .
C(60) H(13) 3.424 ? . .
C(60) H(28) 3.394 ? . 1_565
C(60) H(9) 3.016 ? . .
C(60) H(37) 3.512 ? . .
C(61) H(36) 3.292 ? . .
C(61) H(94) 3.262 ? . .
C(61) H(9) 3.112 ? . .
C(62) H(36) 3.101 ? . .
C(62) H(94) 3.119 ? . .
C(62) H(8) 3.542 ? . .
C(62) H(9) 3.364 ? . .
H(47) S(31) 3.034 ? . .
H(47) H(29) 3.434 ? . .
H(47) H(32) 3.160 ? . .
H(47) H(33) 3.475 ? . .
H(47) H(92) 3.003 ? . .
H(48) S(32) 3.573 ? . .
H(48) H(72) 3.430 ? . 1_545
H(48) H(73) 3.569 ? . 1_545
H(48) C(97) 3.269 ? . 1_545
H(48) C(98) 3.572 ? . 1_545
H(48) H(121) 2.994 ? . 1_545
H(48) H(122) 2.684 ? . 1_545
H(48) H(123) 3.567 ? . 1_545
H(48) H(124) 3.125 ? . 1_545
H(49) S(27) 3.276 ? . 1_545
H(49) C(98) 3.523 ? . 1_545
H(49) H(122) 3.397 ? . 1_545
H(49) H(123) 3.076 ? . 1_545
H(49) H(124) 3.051 ? . 1_545
H(50) S(22) 3.547 ? . .
H(50) S(27) 3.539 ? . 1_545
H(50) S(28) 3.555 ? . 1_545
H(50) C(17) 3.541 ? . 1_545
H(50) S(38) 3.124 ? . 1_445
H(51) S(28) 2.957 ? . 1_545
H(51) S(38) 3.236 ? . 1_445
H(51) C(104) 3.516 ? . .
H(51) H(132) 3.082 ? . .
H(51) H(8) 3.377 ? . .
H(51) H(45) 2.889 ? . .
H(52) S(21) 3.008 ? . .
H(52) S(22) 3.540 ? . .
H(52) C(13) 3.314 ? . .
H(52) S(38) 2.994 ? . 1_445
H(52) H(34) 3.044 ? . 1_455
H(53) S(21) 3.053 ? . .
H(53) S(30) 3.007 ? . .
H(53) O(6) 3.422 ? . 1_455
H(53) C(40) 3.519 ? . 1_455
H(53) H(34) 3.082 ? . 1_455
H(53) H(35) 3.035 ? . 1_455
H(53) H(8) 3.092 ? . .
H(54) O(6) 2.925 ? . 1_455
H(54) C(39) 3.123 ? . 1_455
H(54) C(40) 3.310 ? . 1_455
H(54) H(34) 2.276 ? . 1_455
H(54) H(35) 3.288 ? . 1_455
H(54) N(2) 2.675 ? . .
H(54) C(104) 3.078 ? . .
H(55) O(1) 2.426 ? . 1_455
H(55) O(6) 3.049 ? . 1_455
H(55) C(25) 3.113 ? . 1_455
H(55) C(30) 2.827 ? . 1_455
H(55) C(31) 3.061 ? . 1_455
H(55) C(32) 3.442 ? . 1_455
H(55) H(18) 2.901 ? . 1_455
H(55) H(19) 2.869 ? . 1_455
H(55) N(2) 3.569 ? . .
H(56) S(5) 3.239 ? . .
H(56) S(6) 3.418 ? . .
H(56) H(18) 3.219 ? . 1_455
H(56) H(19) 3.448 ? . 1_455
H(56) C(44) 3.244 ? . .
H(56) H(7) 2.891 ? . .
H(56) H(42) 2.378 ? . .
H(56) H(43) 3.394 ? . .
H(56) H(45) 3.527 ? . .
H(57) S(29) 3.509 ? . .
H(57) S(30) 2.860 ? . .
H(57) C(18) 3.400 ? . .
H(57) O(6) 3.254 ? . 1_455
H(57) C(25) 2.897 ? . 1_455
H(57) C(26) 3.081 ? . 1_455
H(57) C(27) 3.597 ? . 1_455
H(57) C(30) 3.276 ? . 1_455
H(57) H(13) 3.378 ? . 1_455
H(57) H(35) 3.367 ? . 1_455
H(58) S(6) 3.332 ? . .
H(58) O(1) 3.439 ? . 1_455
H(58) C(25) 3.190 ? . 1_455
H(58) C(26) 3.473 ? . 1_455
H(58) C(27) 3.480 ? . 1_455
H(58) C(28) 3.223 ? . 1_455
H(58) C(29) 2.898 ? . 1_455
H(58) C(30) 2.890 ? . 1_455
H(58) H(16) 3.257 ? . 1_455
H(58) H(18) 3.376 ? . 1_455
H(59) Ni(1) 3.479 ? . .
H(59) S(6) 2.937 ? . .
H(59) S(10) 3.395 ? . .
H(59) C(4) 2.728 ? . .
H(59) C(6) 2.952 ? . .
H(59) H(7) 3.119 ? . .
H(59) H(38) 3.447 ? . .
H(59) H(42) 3.256 ? . .
H(60) S(6) 3.594 ? . .
H(60) S(7) 3.143 ? . .
H(60) C(4) 3.101 ? . .
H(60) S(29) 3.234 ? . .
H(61) S(29) 3.439 ? . .
H(61) C(17) 3.255 ? . .
H(61) H(25) 3.532 ? . 1_565
H(61) H(26) 3.485 ? . 1_565
H(61) H(28) 3.149 ? . 1_565
H(62) S(9) 3.179 ? . .
H(62) C(5) 3.534 ? . .
H(62) C(6) 3.248 ? . .
H(62) C(35) 3.525 ? . 1_565
H(62) H(25) 3.274 ? . 1_565
H(62) H(26) 2.933 ? . 1_565
H(63) C(25) 2.950 ? . .
H(63) C(26) 2.849 ? . .
H(63) C(27) 2.911 ? . .
H(63) C(28) 3.052 ? . .
H(63) C(29) 3.183 ? . .
H(63) C(30) 3.101 ? . .
H(63) H(13) 3.317 ? . .
H(63) H(14) 3.414 ? . .
H(63) H(15) 3.596 ? . .
H(63) C(41) 3.304 ? . .
H(63) C(42) 3.169 ? . .
H(63) H(9) 3.074 ? . .
H(63) H(37) 2.577 ? . .
H(63) H(38) 2.640 ? . .
H(63) H(39) 3.131 ? . .
H(64) C(27) 3.378 ? . .
H(64) C(28) 3.499 ? . .
H(64) C(35) 3.289 ? . 1_565
H(64) C(36) 3.371 ? . 1_565
H(64) H(14) 3.496 ? . .
H(64) H(26) 2.539 ? . 1_565
H(64) H(27) 3.400 ? . 1_565
H(64) H(28) 2.921 ? . 1_565
H(65) S(27) 3.507 ? . .
H(65) H(28) 2.875 ? . 1_565
H(65) H(9) 3.369 ? . .
H(66) S(39) 3.170 ? . .
H(66) C(26) 2.972 ? . .
H(66) C(27) 3.113 ? . .
H(66) H(13) 2.774 ? . .
H(66) H(14) 3.030 ? . .
H(66) H(28) 3.275 ? . 1_565
H(66) H(36) 3.549 ? . .
H(67) S(40) 2.986 ? . .
H(67) H(36) 3.415 ? . .
H(67) C(64) 3.494 ? . .
H(67) H(71) 3.111 ? . .
H(67) H(94) 2.747 ? . .
H(68) S(26) 2.796 ? . .
H(68) C(16) 3.095 ? . .
H(68) H(71) 3.566 ? . .
H(68) H(94) 3.446 ? . .
H(68) H(9) 3.219 ? . .
H(69) S(25) 3.299 ? . .
H(69) C(77) 3.328 ? . .
H(69) C(78) 3.091 ? . .
H(69) H(92) 2.776 ? . .
H(69) H(93) 3.331 ? . .
H(69) H(94) 2.364 ? . .
H(70) S(31) 3.460 ? . .
H(70) S(40) 3.138 ? . .
H(70) O(5) 3.244 ? . .
H(70) C(39) 3.313 ? . .
H(70) C(40) 3.118 ? . .
H(70) H(33) 3.099 ? . .
H(70) H(35) 3.556 ? . .
H(70) H(36) 2.301 ? . .
H(70) H(94) 3.427 ? . .
O(13) H(127) 3.579 ? . .
O(13) H(1) 2.674 ? . .
O(13) H(2) 2.491 ? . .
O(13) H(95) 3.390 ? . .
O(13) H(104) 3.353 ? . .
O(14) H(105) 3.414 ? . .
O(14) H(127) 2.964 ? . .
O(14) H(1) 2.222 ? . .
O(14) H(2) 3.393 ? . .
O(14) H(95) 2.681 ? . .
O(15) H(1) 2.308 ? . .
O(15) H(3) 2.731 ? . .
O(15) H(95) 3.584 ? . .
O(15) H(97) 2.483 ? . .
O(16) H(1) 3.165 ? . .
O(16) H(2) 3.477 ? . .
O(16) H(3) 2.177 ? . .
O(16) H(97) 3.565 ? . .
O(16) H(98) 2.576 ? . .
O(17) H(2) 2.681 ? . .
O(17) H(3) 2.474 ? . .
O(17) H(98) 3.274 ? . .
O(17) H(102) 2.633 ? . .
O(18) H(1) 3.256 ? . .
O(18) H(2) 2.130 ? . .
O(18) H(3) 3.300 ? . .
O(18) H(104) 3.256 ? . .
C(63) H(121) 3.498 ? . .
C(63) H(124) 3.199 ? . .
C(63) H(2) 3.203 ? . .
C(63) H(104) 3.587 ? . .
C(64) H(67) 3.494 ? . .
C(64) H(121) 3.468 ? . .
C(64) H(124) 2.696 ? . .
C(65) H(30) 3.473 ? . 1_565
C(65) H(121) 3.484 ? . .
C(65) H(124) 3.047 ? . .
C(66) H(32) 3.429 ? . 1_565
C(66) H(121) 3.458 ? . .
C(67) H(121) 3.509 ? . .
C(68) H(121) 3.514 ? . .
C(68) H(2) 3.042 ? . .
C(68) H(104) 3.537 ? . .
C(69) H(2) 3.118 ? . .
C(70) H(125) 3.313 ? . 1_655
C(70) H(2) 3.159 ? . .
C(70) H(3) 3.326 ? . .
C(71) H(112) 3.349 ? . 1_655
C(71) H(3) 3.061 ? . .
C(71) H(98) 3.121 ? . .
C(71) H(102) 3.371 ? . .
C(72) H(109) 3.478 ? . 1_655
C(72) H(3) 3.110 ? . .
C(72) H(98) 3.368 ? . .
C(73) H(3) 3.163 ? . .
C(74) H(1) 3.429 ? . .
C(74) H(3) 3.302 ? . .
C(74) H(97) 3.161 ? . .
C(75) H(119) 2.990 ? . 1_545
C(75) H(1) 2.832 ? . .
C(75) H(97) 3.491 ? . .
C(76) H(105) 3.568 ? . .
C(76) H(119) 2.855 ? . 1_545
C(76) H(1) 2.978 ? . .
C(76) H(95) 3.549 ? . .
C(77) H(69) 3.328 ? . .
C(77) H(127) 3.462 ? . .
C(77) H(1) 2.886 ? . .
C(78) H(69) 3.091 ? . .
C(78) H(127) 3.063 ? . .
C(78) H(1) 3.344 ? . .
H(71) S(26) 2.956 ? . .
H(71) H(67) 3.111 ? . .
H(71) H(68) 3.566 ? . .
H(71) O(20) 3.537 ? . .
H(71) C(98) 3.547 ? . .
H(71) H(124) 2.713 ? . .
H(71) H(126) 3.530 ? . .
H(72) S(27) 3.486 ? . .
H(72) C(37) 3.408 ? . 1_565
H(72) H(30) 2.577 ? . 1_565
H(72) H(32) 3.235 ? . 1_565
H(72) H(48) 3.430 ? . 1_565
H(72) H(124) 3.330 ? . .
H(73) S(32) 3.288 ? . 1_565
H(73) C(38) 3.456 ? . 1_565
H(73) H(31) 3.503 ? . 1_565
H(73) H(32) 2.636 ? . 1_565
H(73) H(48) 3.569 ? . 1_565
H(74) S(23) 3.205 ? . 1_665
H(74) S(32) 3.325 ? . 1_565
H(74) S(33) 3.554 ? . 1_565
H(74) S(37) 3.580 ? . .
H(74) C(20) 3.449 ? . 1_565
H(75) S(23) 2.982 ? . 1_665
H(75) S(36) 3.001 ? . .
H(75) S(37) 3.454 ? . .
H(75) C(22) 3.202 ? . .
H(75) H(125) 3.252 ? . 1_655
H(76) S(23) 3.053 ? . 1_665
H(76) S(33) 2.761 ? . 1_565
H(76) C(20) 3.538 ? . 1_565
H(76) H(2) 3.464 ? . .
H(76) H(102) 3.568 ? . .
H(77) O(19) 3.316 ? . 1_655
H(77) C(99) 3.343 ? . 1_655
H(77) C(100) 3.515 ? . 1_655
H(77) H(125) 2.494 ? . 1_655
H(77) H(128) 3.319 ? . 1_655
H(77) N(1) 2.677 ? . 1_655
H(77) C(102) 3.150 ? . 1_655
H(78) S(35) 3.320 ? . .
H(78) S(36) 3.274 ? . .
H(78) H(125) 3.500 ? . 1_655
H(78) H(128) 3.316 ? . 1_655
H(78) N(3) 3.492 ? . .
H(78) H(2) 3.122 ? . .
H(78) H(3) 3.188 ? . .
H(79) O(24) 3.132 ? . 1_655
H(79) C(91) 3.521 ? . 1_655
H(79) C(92) 3.399 ? . 1_655
H(79) H(109) 3.420 ? . 1_655
H(79) H(112) 2.555 ? . 1_655
H(79) N(1) 2.788 ? . 1_655
H(79) C(101) 3.571 ? . 1_655
H(79) C(102) 2.893 ? . 1_655
H(79) H(131) 3.166 ? . 1_655
H(80) S(20) 3.136 ? . 1_554
H(80) H(112) 3.366 ? . 1_655
H(80) H(131) 3.504 ? . 1_655
H(80) C(81) 3.389 ? . .
H(80) H(3) 3.121 ? . .
H(80) H(98) 2.523 ? . .
H(80) H(101) 3.266 ? . .
H(80) H(102) 3.023 ? . .
H(81) S(11) 2.895 ? . 1_554
H(81) S(20) 3.561 ? . 1_554
H(81) O(24) 2.981 ? . 1_655
H(81) C(85) 3.539 ? . 1_655
H(81) C(89) 3.160 ? . 1_655
H(81) C(90) 2.931 ? . 1_655
H(81) C(91) 3.202 ? . 1_655
H(81) H(108) 3.281 ? . 1_655
H(81) H(109) 2.604 ? . 1_655
H(81) H(112) 3.509 ? . 1_655
H(82) O(19) 3.261 ? . 1_655
H(82) O(24) 3.326 ? . 1_655
H(82) C(85) 2.973 ? . 1_655
H(82) C(86) 3.522 ? . 1_655
H(82) C(90) 3.065 ? . 1_655
H(82) H(128) 3.588 ? . 1_655
H(82) H(3) 3.515 ? . .
H(83) S(34) 2.788 ? . .
H(83) S(35) 3.142 ? . .
H(83) C(21) 2.972 ? . .
H(83) H(1) 3.578 ? . .
H(83) H(3) 3.404 ? . .
H(84) S(11) 3.241 ? . 1_554
H(84) S(12) 3.106 ? . 1_554
H(84) C(7) 3.015 ? . 1_554
H(84) S(34) 3.577 ? . .
H(85) S(14) 3.312 ? . 1_554
H(85) S(15) 3.424 ? . 1_554
H(85) C(7) 3.080 ? . 1_554
H(85) C(9) 2.858 ? . 1_554
H(85) H(3) 3.461 ? . .
H(85) H(97) 2.825 ? . .
H(85) H(98) 3.283 ? . .
H(86) C(8) 3.523 ? . 1_554
H(86) S(34) 3.424 ? . .
H(86) C(20) 3.563 ? . .
H(86) H(118) 3.199 ? . 1_545
H(87) S(32) 3.115 ? . .
H(87) S(34) 3.359 ? . .
H(87) C(19) 2.853 ? . .
H(87) C(20) 3.268 ? . .
H(87) C(21) 2.949 ? . .
H(87) H(119) 3.460 ? . 1_545
H(87) H(1) 2.903 ? . .
H(88) S(32) 3.496 ? . .
H(88) C(20) 3.292 ? . .
H(88) C(95) 3.011 ? . 1_545
H(88) C(96) 3.046 ? . 1_545
H(88) H(117) 2.896 ? . 1_545
H(88) H(118) 2.698 ? . 1_545
H(88) H(119) 2.320 ? . 1_545
H(89) C(86) 2.956 ? . .
H(89) C(87) 2.945 ? . .
H(89) C(96) 3.488 ? . 1_545
H(89) H(105) 3.038 ? . .
H(89) H(106) 3.004 ? . .
H(89) H(117) 3.186 ? . 1_545
H(89) H(119) 2.805 ? . 1_545
H(89) H(120) 3.556 ? . 1_545
H(89) H(1) 3.407 ? . .
H(89) H(95) 3.441 ? . .
H(89) H(97) 3.355 ? . .
H(90) S(24) 3.484 ? . .
H(90) C(96) 3.338 ? . 1_545
H(90) H(119) 2.410 ? . 1_545
H(90) H(120) 3.527 ? . 1_545
H(91) Ni(4) 3.357 ? . .
H(91) S(31) 2.826 ? . .
H(91) C(19) 3.234 ? . .
H(91) N(3) 3.594 ? . .
H(91) H(1) 2.772 ? . .
H(92) S(25) 3.211 ? . .
H(92) S(31) 3.455 ? . .
H(92) C(48) 3.499 ? . .
H(92) H(47) 3.003 ? . .
H(92) H(69) 2.776 ? . .
H(93) S(25) 3.013 ? . .
H(93) S(26) 3.307 ? . .
H(93) H(69) 3.331 ? . .
H(93) O(20) 3.269 ? . .
H(93) C(99) 3.409 ? . .
H(93) C(100) 3.110 ? . .
H(93) H(126) 3.283 ? . .
H(93) H(127) 2.221 ? . .
H(94) S(40) 3.226 ? . .
H(94) C(61) 3.262 ? . .
H(94) C(62) 3.119 ? . .
H(94) H(67) 2.747 ? . .
H(94) H(68) 3.446 ? . .
H(94) H(69) 2.364 ? . .
H(94) H(70) 3.427 ? . .
O(19) H(77) 3.316 ? . 1_455
O(19) H(82) 3.261 ? . 1_455
O(19) H(10) 3.528 ? . .
O(19) H(11) 3.406 ? . .
O(19) H(12) 2.150 ? . .
O(19) H(95) 2.731 ? . .
O(20) H(71) 3.537 ? . .
O(20) H(93) 3.269 ? . .
O(20) H(11) 2.686 ? . .
O(20) H(12) 2.657 ? . .
O(20) H(95) 3.283 ? . .
O(20) H(104) 2.845 ? . .
O(21) H(10) 3.358 ? . .
O(21) H(11) 1.997 ? . .
O(21) H(12) 3.347 ? . .
O(21) H(103) 3.163 ? . .
O(21) H(104) 2.739 ? . .
O(22) H(10) 2.563 ? . .
O(22) H(11) 2.351 ? . .
O(22) H(12) 3.558 ? . .
O(22) H(103) 2.837 ? . .
O(23) H(10) 2.024 ? . .
O(23) H(11) 3.192 ? . .
O(23) H(12) 3.182 ? . .
O(23) H(96) 3.501 ? . .
O(23) H(100) 2.564 ? . .
O(24) H(79) 3.132 ? . 1_455
O(24) H(81) 2.981 ? . 1_455
O(24) H(82) 3.326 ? . 1_455
O(24) H(10) 2.763 ? . .
O(24) H(12) 2.484 ? . .
O(24) H(95) 3.588 ? . .
O(24) H(96) 2.647 ? . .
C(85) H(81) 3.539 ? . 1_455
C(85) H(82) 2.973 ? . 1_455
C(85) H(12) 2.968 ? . .
C(85) H(95) 3.011 ? . .
C(85) H(96) 3.385 ? . .
C(86) H(82) 3.522 ? . 1_455
C(86) H(89) 2.956 ? . .
C(87) H(89) 2.945 ? . .
C(89) H(81) 3.160 ? . 1_455
C(89) H(96) 3.328 ? . .
C(90) H(81) 2.931 ? . 1_455
C(90) H(82) 3.065 ? . 1_455
C(90) H(12) 3.097 ? . .
C(90) H(95) 3.431 ? . .
C(90) H(96) 2.791 ? . .
C(91) H(79) 3.521 ? . 1_455
C(91) H(81) 3.202 ? . 1_455
C(91) H(10) 3.246 ? . .
C(91) H(12) 3.547 ? . .
C(91) H(96) 3.060 ? . .
C(92) H(79) 3.399 ? . 1_455
C(92) H(10) 3.019 ? . .
C(93) H(10) 2.919 ? . .
C(93) H(100) 3.239 ? . .
C(94) H(10) 2.946 ? . .
C(94) H(11) 3.386 ? . .
C(94) H(100) 3.142 ? . .
C(94) H(103) 3.019 ? . .
C(95) H(88) 3.011 ? . 1_565
C(95) H(11) 3.051 ? . .
C(95) H(103) 3.145 ? . .
C(96) H(88) 3.046 ? . 1_565
C(96) H(89) 3.488 ? . 1_565
C(96) H(90) 3.338 ? . 1_565
C(96) H(11) 2.839 ? . .
C(97) H(48) 3.269 ? . 1_565
C(97) H(11) 2.876 ? . .
C(97) H(104) 3.158 ? . .
C(98) H(48) 3.572 ? . 1_565
C(98) H(49) 3.523 ? . 1_565
C(98) H(71) 3.547 ? . .
C(98) H(11) 3.088 ? . .
C(98) H(104) 3.331 ? . .
C(99) H(77) 3.343 ? . 1_455
C(99) H(93) 3.409 ? . .
C(99) H(11) 3.574 ? . .
C(99) H(12) 3.180 ? . .
C(100) H(77) 3.515 ? . 1_455
C(100) H(93) 3.110 ? . .
C(100) H(12) 3.100 ? . .
C(100) H(95) 3.294 ? . .
H(105) S(24) 3.223 ? . .
H(105) S(25) 3.361 ? . .
H(105) C(15) 3.441 ? . .
H(105) S(35) 3.319 ? . 1_455
H(105) O(14) 3.414 ? . .
H(105) C(76) 3.568 ? . .
H(105) H(89) 3.038 ? . .
H(106) S(24) 3.256 ? . .
H(106) S(34) 3.515 ? . 1_455
H(106) H(89) 3.004 ? . .
H(106) H(120) 3.308 ? . 1_545
H(106) H(130) 3.191 ? . 1_545
H(107) S(3) 3.187 ? . 1_554
H(107) C(2) 3.273 ? . 1_554
H(107) C(101) 3.587 ? . 1_545
H(107) H(129) 2.884 ? . 1_545
H(107) H(130) 3.400 ? . 1_545
H(108) S(2) 3.240 ? . 1_554
H(108) S(4) 3.380 ? . 1_554
H(108) C(1) 3.202 ? . 1_554
H(108) C(2) 3.208 ? . 1_554
H(108) C(3) 3.270 ? . 1_554
H(108) S(11) 3.498 ? . 1_454
H(108) H(81) 3.281 ? . 1_455
H(108) H(96) 3.479 ? . .
H(109) S(5) 3.517 ? . 1_554
H(109) C(3) 3.504 ? . 1_554
H(109) S(11) 3.109 ? . 1_454
H(109) S(20) 3.021 ? . 1_454
H(109) C(72) 3.478 ? . 1_455
H(109) H(79) 3.420 ? . 1_455
H(109) H(81) 2.604 ? . 1_455
H(110) Ni(1) 3.239 ? . 1_554
H(110) S(1) 2.802 ? . 1_554
H(110) S(5) 3.558 ? . 1_554
H(110) C(1) 2.939 ? . 1_554
H(110) C(3) 3.306 ? . 1_554
H(110) C(80) 3.517 ? . .
H(110) H(10) 3.347 ? . .
H(110) H(96) 2.576 ? . .
H(110) H(100) 3.365 ? . .
H(111) Ni(1) 2.943 ? . 1_554
H(111) S(5) 3.575 ? . 1_554
H(111) S(6) 3.016 ? . 1_554
H(111) S(20) 3.024 ? . 1_454
H(112) S(20) 3.208 ? . 1_454
H(112) C(71) 3.349 ? . 1_455
H(112) H(79) 2.555 ? . 1_455
H(112) H(80) 3.366 ? . 1_455
H(112) H(81) 3.509 ? . 1_455
H(112) N(1) 3.139 ? . .
H(112) C(102) 3.174 ? . .
H(112) H(131) 3.551 ? . .
H(112) H(10) 3.331 ? . .
H(113) S(3) 2.867 ? . 1_564
H(113) N(1) 3.450 ? . .
H(113) C(101) 3.310 ? . .
H(113) C(102) 3.148 ? . .
H(113) H(129) 2.751 ? . .
H(113) H(131) 3.569 ? . .
H(113) H(10) 3.405 ? . .
H(114) S(3) 3.234 ? . 1_564
H(114) S(6) 3.581 ? . 1_554
H(114) S(9) 3.544 ? . 1_554
H(114) S(10) 3.104 ? . 1_554
H(114) C(4) 3.014 ? . 1_554
H(114) C(6) 2.770 ? . 1_554
H(114) H(100) 3.488 ? . .
H(115) S(13) 3.251 ? . 1_564
H(115) N(6) 3.502 ? . .
H(115) C(82) 2.983 ? . .
H(115) C(83) 3.067 ? . .
H(115) H(10) 2.864 ? . .
H(115) H(11) 3.481 ? . .
H(115) H(100) 2.448 ? . .
H(115) H(101) 3.043 ? . .
H(115) H(103) 2.379 ? . .
H(116) S(3) 2.964 ? . 1_564
H(116) S(14) 3.494 ? . 1_564
H(117) H(88) 2.896 ? . 1_565
H(117) H(89) 3.186 ? . 1_565
H(118) S(33) 3.379 ? . 1_565
H(118) H(86) 3.199 ? . 1_565
H(118) H(88) 2.698 ? . 1_565
H(118) H(11) 3.358 ? . .
H(118) H(103) 2.654 ? . .
H(119) C(75) 2.990 ? . 1_565
H(119) C(76) 2.855 ? . 1_565
H(119) H(87) 3.460 ? . 1_565
H(119) H(88) 2.320 ? . 1_565
H(119) H(89) 2.805 ? . 1_565
H(119) H(90) 2.410 ? . 1_565
H(120) H(89) 3.556 ? . 1_565
H(120) H(90) 3.527 ? . 1_565
H(120) H(106) 3.308 ? . 1_565
H(120) N(1) 3.022 ? . .
H(120) C(102) 3.189 ? . .
H(120) H(11) 3.039 ? . .
H(121) S(32) 3.305 ? . 1_565
H(121) H(48) 2.994 ? . 1_565
H(121) C(63) 3.498 ? . .
H(121) C(64) 3.468 ? . .
H(121) C(65) 3.484 ? . .
H(121) C(66) 3.458 ? . .
H(121) C(67) 3.509 ? . .
H(121) C(68) 3.514 ? . .
H(121) H(11) 3.455 ? . .
H(121) H(104) 3.088 ? . .
H(122) C(49) 3.394 ? . 1_565
H(122) H(48) 2.684 ? . 1_565
H(122) H(49) 3.397 ? . 1_565
H(122) H(11) 3.572 ? . .
H(123) S(23) 3.155 ? . 1_565
H(123) H(48) 3.567 ? . 1_565
H(123) H(49) 3.076 ? . 1_565
H(123) H(11) 3.508 ? . .
H(124) H(48) 3.125 ? . 1_565
H(124) H(49) 3.051 ? . 1_565
H(124) C(63) 3.199 ? . .
H(124) C(64) 2.696 ? . .
H(124) C(65) 3.047 ? . .
H(124) H(71) 2.713 ? . .
H(124) H(72) 3.330 ? . .
H(125) S(23) 3.554 ? . 1_565
H(125) C(70) 3.313 ? . 1_455
H(125) H(75) 3.252 ? . 1_455
H(125) H(77) 2.494 ? . 1_455
H(125) H(78) 3.500 ? . 1_455
H(125) N(1) 2.871 ? . .
H(125) H(11) 3.492 ? . .
H(125) H(12) 3.232 ? . .
H(126) S(26) 3.128 ? . .
H(126) S(36) 3.241 ? . 1_455
H(126) H(71) 3.530 ? . .
H(126) H(93) 3.283 ? . .
H(127) S(25) 3.182 ? . .
H(127) O(13) 3.579 ? . .
H(127) O(14) 2.964 ? . .
H(127) C(77) 3.462 ? . .
H(127) C(78) 3.063 ? . .
H(127) H(93) 2.221 ? . .
H(127) H(12) 3.405 ? . .
H(127) H(95) 2.946 ? . .
H(128) S(25) 3.380 ? . .
H(128) S(35) 3.113 ? . 1_455
H(128) S(36) 3.015 ? . 1_455
H(128) H(77) 3.319 ? . 1_455
H(128) H(78) 3.316 ? . 1_455
H(128) H(82) 3.588 ? . 1_455
N(1) H(77) 2.677 ? . 1_455
N(1) H(79) 2.788 ? . 1_455
N(1) H(112) 3.139 ? . .
N(1) H(113) 3.450 ? . .
N(1) H(120) 3.022 ? . .
N(1) H(125) 2.871 ? . .
N(1) H(10) 3.351 ? . .
N(1) H(11) 2.803 ? . .
N(1) H(12) 3.101 ? . .
C(101) H(79) 3.571 ? . 1_455
C(101) H(107) 3.587 ? . 1_565
C(101) H(113) 3.310 ? . .
C(102) H(77) 3.150 ? . 1_455
C(102) H(79) 2.893 ? . 1_455
C(102) H(112) 3.174 ? . .
C(102) H(113) 3.148 ? . .
C(102) H(120) 3.189 ? . .
H(129) S(3) 3.211 ? . 1_564
H(129) H(107) 2.884 ? . 1_565
H(129) H(113) 2.751 ? . .
H(130) S(33) 3.453 ? . 1_465
H(130) S(34) 3.303 ? . 1_465
H(130) H(106) 3.191 ? . 1_565
H(130) H(107) 3.400 ? . 1_565
H(131) S(13) 3.250 ? . 1_464
H(131) H(79) 3.166 ? . 1_455
H(131) H(80) 3.504 ? . 1_455
H(131) H(112) 3.551 ? . .
H(131) H(113) 3.569 ? . .
N(2) H(19) 3.180 ? . 1_455
N(2) H(22) 3.190 ? . 1_455
N(2) H(27) 3.036 ? . 1_455
N(2) H(31) 3.001 ? . 1_455
N(2) H(34) 3.021 ? . 1_455
N(2) H(54) 2.675 ? . .
N(2) H(55) 3.569 ? . .
N(2) H(4) 2.880 ? . 1_455
N(2) H(5) 3.182 ? . 1_455
N(2) H(6) 3.323 ? . 1_455
C(103) H(19) 3.526 ? . 1_455
C(103) H(22) 3.200 ? . 1_455
C(104) H(19) 3.083 ? . 1_455
C(104) H(22) 2.932 ? . 1_455
C(104) H(27) 3.497 ? . 1_455
C(104) H(51) 3.516 ? . .
C(104) H(54) 3.078 ? . .
H(132) S(8) 3.548 ? . 1_545
H(132) S(28) 2.979 ? . 1_545
H(132) H(51) 3.082 ? . .
H(132) H(45) 3.214 ? . .
H(133) C(28) 3.470 ? . 1_445
H(133) H(14) 3.115 ? . 1_445
H(133) H(15) 2.784 ? . 1_445
H(133) H(22) 3.487 ? . 1_455
H(134) S(18) 3.585 ? . 1_445
H(134) H(19) 3.012 ? . 1_455
H(134) H(22) 2.705 ? . 1_455
N(3) H(78) 3.492 ? . .
N(3) H(91) 3.594 ? . .
N(6) H(115) 3.502 ? . .
C(80) H(110) 3.517 ? . .
C(81) H(80) 3.389 ? . .
C(82) H(115) 2.983 ? . .
C(83) H(115) 3.067 ? . .
H(1) O(13) 2.674 ? . .
H(1) O(14) 2.222 ? . .
H(1) O(15) 2.308 ? . .
H(1) O(16) 3.165 ? . .
H(1) O(18) 3.256 ? . .
H(1) C(74) 3.429 ? . .
H(1) C(75) 2.832 ? . .
H(1) C(76) 2.978 ? . .
H(1) C(77) 2.886 ? . .
H(1) C(78) 3.344 ? . .
H(1) H(83) 3.578 ? . .
H(1) H(87) 2.903 ? . .
H(1) H(89) 3.407 ? . .
H(1) H(91) 2.772 ? . .
H(2) O(13) 2.491 ? . .
H(2) O(14) 3.393 ? . .
H(2) O(16) 3.477 ? . .
H(2) O(17) 2.681 ? . .
H(2) O(18) 2.130 ? . .
H(2) C(63) 3.203 ? . .
H(2) C(68) 3.042 ? . .
H(2) C(69) 3.118 ? . .
H(2) C(70) 3.159 ? . .
H(2) H(76) 3.464 ? . .
H(2) H(78) 3.122 ? . .
H(3) O(15) 2.731 ? . .
H(3) O(16) 2.177 ? . .
H(3) O(17) 2.474 ? . .
H(3) O(18) 3.300 ? . .
H(3) C(70) 3.326 ? . .
H(3) C(71) 3.061 ? . .
H(3) C(72) 3.110 ? . .
H(3) C(73) 3.163 ? . .
H(3) C(74) 3.302 ? . .
H(3) H(78) 3.188 ? . .
H(3) H(80) 3.121 ? . .
H(3) H(82) 3.515 ? . .
H(3) H(83) 3.404 ? . .
H(3) H(85) 3.461 ? . .
H(10) O(19) 3.528 ? . .
H(10) O(21) 3.358 ? . .
H(10) O(22) 2.563 ? . .
H(10) O(23) 2.024 ? . .
H(10) O(24) 2.763 ? . .
H(10) C(91) 3.246 ? . .
H(10) C(92) 3.019 ? . .
H(10) C(93) 2.919 ? . .
H(10) C(94) 2.946 ? . .
H(10) H(110) 3.347 ? . .
H(10) H(112) 3.331 ? . .
H(10) H(113) 3.405 ? . .
H(10) H(115) 2.864 ? . .
H(10) N(1) 3.351 ? . .
H(11) O(19) 3.406 ? . .
H(11) O(20) 2.686 ? . .
H(11) O(21) 1.997 ? . .
H(11) O(22) 2.351 ? . .
H(11) O(23) 3.192 ? . .
H(11) C(94) 3.386 ? . .
H(11) C(95) 3.051 ? . .
H(11) C(96) 2.839 ? . .
H(11) C(97) 2.876 ? . .
H(11) C(98) 3.088 ? . .
H(11) C(99) 3.574 ? . .
H(11) H(115) 3.481 ? . .
H(11) H(118) 3.358 ? . .
H(11) H(120) 3.039 ? . .
H(11) H(121) 3.455 ? . .
H(11) H(122) 3.572 ? . .
H(11) H(123) 3.508 ? . .
H(11) H(125) 3.492 ? . .
H(11) N(1) 2.803 ? . .
H(12) O(19) 2.150 ? . .
H(12) O(20) 2.657 ? . .
H(12) O(21) 3.347 ? . .
H(12) O(22) 3.558 ? . .
H(12) O(23) 3.182 ? . .
H(12) O(24) 2.484 ? . .
H(12) C(85) 2.968 ? . .
H(12) C(90) 3.097 ? . .
H(12) C(91) 3.547 ? . .
H(12) C(99) 3.180 ? . .
H(12) C(100) 3.100 ? . .
H(12) H(125) 3.232 ? . .
H(12) H(127) 3.405 ? . .
H(12) N(1) 3.101 ? . .
H(95) O(13) 3.390 ? . .
H(95) O(14) 2.681 ? . .
H(95) O(15) 3.584 ? . .
H(95) C(76) 3.549 ? . .
H(95) H(89) 3.441 ? . .
H(95) O(19) 2.731 ? . .
H(95) O(20) 3.283 ? . .
H(95) O(24) 3.588 ? . .
H(95) C(85) 3.011 ? . .
H(95) C(90) 3.431 ? . .
H(95) C(100) 3.294 ? . .
H(95) H(127) 2.946 ? . .
H(96) O(23) 3.501 ? . .
H(96) O(24) 2.647 ? . .
H(96) C(85) 3.385 ? . .
H(96) C(89) 3.328 ? . .
H(96) C(90) 2.791 ? . .
H(96) C(91) 3.060 ? . .
H(96) H(108) 3.479 ? . .
H(96) H(110) 2.576 ? . .
H(97) O(15) 2.483 ? . .
H(97) O(16) 3.565 ? . .
H(97) C(74) 3.161 ? . .
H(97) C(75) 3.491 ? . .
H(97) H(85) 2.825 ? . .
H(97) H(89) 3.355 ? . .
H(98) Ni(2) 3.462 ? . 1_554
H(98) O(16) 2.576 ? . .
H(98) O(17) 3.274 ? . .
H(98) C(71) 3.121 ? . .
H(98) C(72) 3.368 ? . .
H(98) H(80) 2.523 ? . .
H(98) H(85) 3.283 ? . .
H(99) S(1) 2.995 ? . 1_554
H(99) Ni(2) 3.267 ? . 1_554
H(99) S(15) 3.058 ? . 1_554
H(99) S(16) 3.060 ? . 1_554
H(100) O(23) 2.564 ? . .
H(100) C(93) 3.239 ? . .
H(100) C(94) 3.142 ? . .
H(100) H(110) 3.365 ? . .
H(100) H(114) 3.488 ? . .
H(100) H(115) 2.448 ? . .
H(101) S(13) 3.014 ? . 1_564
H(101) S(16) 3.326 ? . 1_554
H(101) C(10) 3.386 ? . 1_554
H(101) H(80) 3.266 ? . .
H(101) H(115) 3.043 ? . .
H(102) S(33) 3.168 ? . 1_565
H(102) O(17) 2.633 ? . .
H(102) C(71) 3.371 ? . .
H(102) H(76) 3.568 ? . .
H(102) H(80) 3.023 ? . .
H(103) S(13) 3.253 ? . 1_564
H(103) S(33) 3.235 ? . 1_565
H(103) O(21) 3.163 ? . .
H(103) O(22) 2.837 ? . .
H(103) C(94) 3.019 ? . .
H(103) C(95) 3.145 ? . .
H(103) H(115) 2.379 ? . .
H(103) H(118) 2.654 ? . .
H(104) O(13) 3.353 ? . .
H(104) O(18) 3.256 ? . .
H(104) C(63) 3.587 ? . .
H(104) C(68) 3.537 ? . .
H(104) O(20) 2.845 ? . .
H(104) O(21) 2.739 ? . .
H(104) C(97) 3.158 ? . .
H(104) C(98) 3.331 ? . .
H(104) H(121) 3.088 ? . .
C(41) H(63) 3.304 ? . .
C(42) H(17) 3.280 ? . .
C(42) H(63) 3.169 ? . .
C(43) H(24) 3.284 ? . .
C(44) H(56) 3.244 ? . .
C(45) H(25) 3.496 ? . .
C(46) H(29) 3.504 ? . .
H(4) O(1) 2.268 ? . .
H(4) O(2) 2.967 ? . .
H(4) O(3) 3.365 ? . .
H(4) O(4) 3.484 ? . .
H(4) O(5) 2.756 ? . .
H(4) O(6) 2.141 ? . .
H(4) C(25) 2.926 ? . .
H(4) C(30) 2.968 ? . .
H(4) C(31) 3.363 ? . .
H(4) C(32) 3.501 ? . .
H(4) C(39) 3.238 ? . .
H(4) C(40) 3.111 ? . .
H(4) H(19) 3.527 ? . .
H(4) H(34) 3.298 ? . .
H(4) H(36) 3.389 ? . .
H(4) N(2) 2.880 ? . 1_655
H(5) O(2) 3.575 ? . .
H(5) O(3) 2.717 ? . .
H(5) O(4) 2.064 ? . .
H(5) O(5) 2.278 ? . .
H(5) O(6) 3.242 ? . .
H(5) C(35) 3.355 ? . .
H(5) C(36) 3.017 ? . .
H(5) C(37) 2.843 ? . .
H(5) C(38) 2.928 ? . .
H(5) C(39) 3.359 ? . .
H(5) H(27) 3.179 ? . .
H(5) H(29) 3.117 ? . .
H(5) H(31) 3.129 ? . .
H(5) H(34) 3.559 ? . .
H(5) N(2) 3.182 ? . 1_655
H(6) O(1) 2.987 ? . .
H(6) O(2) 2.200 ? . .
H(6) O(3) 2.201 ? . .
H(6) O(4) 3.103 ? . .
H(6) C(31) 3.527 ? . .
H(6) C(32) 3.279 ? . .
H(6) C(33) 2.992 ? . .
H(6) C(34) 2.888 ? . .
H(6) C(35) 3.335 ? . .
H(6) H(19) 3.546 ? . .
H(6) H(22) 3.365 ? . .
H(6) H(24) 2.984 ? . .
H(6) N(2) 3.323 ? . 1_655
H(7) O(7) 2.360 ? . .
H(7) O(8) 2.451 ? . .
H(7) O(9) 3.356 ? . .
H(7) O(12) 2.705 ? . .
H(7) C(54) 3.534 ? . .
H(7) C(55) 2.943 ? . .
H(7) C(56) 3.158 ? . .
H(7) C(57) 3.083 ? . .
H(7) C(58) 3.412 ? . .
H(7) H(56) 2.891 ? . .
H(7) H(59) 3.119 ? . .
H(8) O(7) 3.150 ? . .
H(8) O(8) 2.558 ? . .
H(8) O(9) 2.044 ? . .
H(8) O(10) 2.390 ? . .
H(8) O(11) 3.335 ? . .
H(8) C(47) 3.082 ? . .
H(8) C(52) 2.973 ? . .
H(8) C(53) 3.017 ? . .
H(8) C(54) 3.063 ? . .
H(8) C(55) 3.575 ? . .
H(8) C(62) 3.542 ? . .
H(8) H(51) 3.377 ? . .
H(8) H(53) 3.092 ? . .
H(9) O(7) 3.110 ? . .
H(9) O(9) 3.459 ? . .
H(9) O(10) 2.741 ? . .
H(9) O(11) 2.230 ? . .
H(9) O(12) 2.389 ? . .
H(9) C(58) 3.442 ? . .
H(9) C(59) 2.994 ? . .
H(9) C(60) 3.016 ? . .
H(9) C(61) 3.112 ? . .
H(9) C(62) 3.364 ? . .
H(9) H(63) 3.074 ? . .
H(9) H(65) 3.369 ? . .
H(9) H(68) 3.219 ? . .
H(37) O(1) 3.354 ? . .
H(37) O(5) 3.262 ? . .
H(37) O(6) 2.733 ? . .
H(37) C(25) 2.947 ? . .
H(37) C(30) 3.250 ? . .
H(37) C(40) 3.230 ? . .
H(37) H(36) 2.850 ? . .
H(37) O(11) 2.827 ? . .
H(37) O(12) 3.224 ? . .
H(37) C(59) 3.172 ? . .
H(37) C(60) 3.512 ? . .
H(37) H(63) 2.577 ? . .
H(38) O(12) 2.391 ? . .
H(38) C(58) 3.452 ? . .
H(38) C(59) 3.017 ? . .
H(38) H(59) 3.447 ? . .
H(38) H(63) 2.640 ? . .
H(39) S(16) 3.481 ? . .
H(39) O(1) 2.554 ? . .
H(39) O(2) 3.057 ? . .
H(39) C(25) 3.588 ? . .
H(39) C(29) 3.371 ? . .
H(39) C(30) 2.862 ? . .
H(39) C(31) 2.829 ? . .
H(39) C(32) 3.554 ? . .
H(39) H(16) 3.437 ? . .
H(39) H(17) 2.323 ? . .
H(39) H(63) 3.131 ? . .
H(40) O(2) 2.666 ? . .
H(40) O(3) 3.112 ? . .
H(40) C(33) 3.329 ? . .
H(40) C(34) 2.965 ? . .
H(40) H(17) 3.582 ? . .
H(40) H(24) 2.330 ? . .
H(41) Ni(1) 3.482 ? . .
H(41) S(1) 2.834 ? . .
H(41) S(10) 3.559 ? . .
H(41) S(16) 2.949 ? . .
H(42) Ni(1) 3.529 ? . .
H(42) O(7) 3.490 ? . .
H(42) O(8) 2.953 ? . .
H(42) C(55) 3.051 ? . .
H(42) H(56) 2.378 ? . .
H(42) H(59) 3.256 ? . .
H(43) S(8) 2.849 ? . 1_545
H(43) C(1) 3.411 ? . .
H(43) C(3) 3.446 ? . .
H(43) H(56) 3.394 ? . .
H(44) S(8) 3.366 ? . 1_545
H(44) S(28) 3.331 ? . 1_545
H(44) O(3) 2.891 ? . .
H(44) O(4) 2.793 ? . .
H(44) C(35) 3.033 ? . .
H(44) C(36) 3.480 ? . .
H(44) H(24) 3.256 ? . .
H(44) H(25) 2.527 ? . .
H(45) S(28) 3.113 ? . 1_545
H(45) O(8) 2.530 ? . .
H(45) O(9) 3.267 ? . .
H(45) C(53) 3.347 ? . .
H(45) C(54) 3.516 ? . .
H(45) H(51) 2.889 ? . .
H(45) H(56) 3.527 ? . .
H(45) H(132) 3.214 ? . .
H(46) O(4) 2.636 ? . .
H(46) O(5) 2.962 ? . .
H(46) C(37) 2.958 ? . .
H(46) C(38) 3.578 ? . .
H(46) H(29) 2.515 ? . .
H(46) O(9) 3.080 ? . .
H(46) O(10) 3.013 ? . .
H(46) C(47) 3.260 ? . .
H(46) C(52) 3.336 ? . .

loop_
_geom_torsion_atom_site_label_1
_geom_torsion_atom_site_label_2
_geom_torsion_atom_site_label_3
_geom_torsion_atom_site_label_4
_geom_torsion
_geom_torsion_publ_flag
_geom_torsion_site_symmetry_1
_geom_torsion_site_symmetry_2
_geom_torsion_site_symmetry_3
_geom_torsion_site_symmetry_4
S(1) Ni(1) S(5) C(3) 1.6(3) ? . . . .
S(5) Ni(1) S(1) C(1) -1.9(3) ? . . . .
S(1) Ni(1) S(6) C(4) 109.0(8) ? . . . .
S(6) Ni(1) S(1) C(1) 72.1(8) ? . . . .
S(1) Ni(1) S(10) C(6) -171.0(3) ? . . . .
S(10) Ni(1) S(1) C(1) -177.9(3) ? . . . .
S(5) Ni(1) S(6) C(4) -176.5(4) ? . . . .
S(6) Ni(1) S(5) C(3) -170.4(3) ? . . . .
S(5) Ni(1) S(10) C(6) 72.1(16) ? . . . .
S(10) Ni(1) S(5) C(3) 118.4(15) ? . . . .
S(6) Ni(1) S(10) C(6) 1.2(3) ? . . . .
S(10) Ni(1) S(6) C(4) -0.8(4) ? . . . .
Ni(1) S(1) C(1) S(2) -177.6(5) ? . . . .
Ni(1) S(1) C(1) C(3) 2.1(9) ? . . . .
C(1) S(2) C(2) S(3) -178.8(7) ? . . . .
C(1) S(2) C(2) S(4) 3.0(7) ? . . . .
C(2) S(2) C(1) S(1) 177.0(7) ? . . . .
C(2) S(2) C(1) C(3) -2.7(9) ? . . . .
C(2) S(4) C(3) S(5) -176.6(7) ? . . . .
C(2) S(4) C(3) C(1) 0.5(9) ? . . . .
C(3) S(4) C(2) S(2) -2.3(7) ? . . . .
C(3) S(4) C(2) S(3) 179.4(7) ? . . . .
Ni(1) S(5) C(3) S(4) 176.3(5) ? . . . .
Ni(1) S(5) C(3) C(1) -0.8(9) ? . . . .
Ni(1) S(6) C(4) S(7) -179.8(2) ? . . . .
Ni(1) S(6) C(4) C(6) 0.0(10) ? . . . .
C(4) S(7) C(5) S(8) 178.0(8) ? . . . .
C(4) S(7) C(5) S(9) -2.9(7) ? . . . .
C(5) S(7) C(4) S(6) -177.9(7) ? . . . .
C(5) S(7) C(4) C(6) 2.2(10) ? . . . .
C(5) S(9) C(6) S(10) 177.2(7) ? . . . .
C(5) S(9) C(6) C(4) -1.2(10) ? . . . .
C(6) S(9) C(5) S(7) 2.6(7) ? . . . .
C(6) S(9) C(5) S(8) -178.3(8) ? . . . .
Ni(1) S(10) C(6) S(9) -179.8(5) ? . . . .
Ni(1) S(10) C(6) C(4) -1.6(10) ? . . . .
S(1) C(1) C(3) S(4) -178.2(6) ? . . . .
S(1) C(1) C(3) S(5) -0.9(13) ? . . . .
S(2) C(1) C(3) S(4) 1.5(11) ? . . . .
S(2) C(1) C(3) S(5) 178.8(5) ? . . . .
S(6) C(4) C(6) S(9) 179.4(6) ? . . . .
S(6) C(4) C(6) S(10) 1.1(14) ? . . . .
S(7) C(4) C(6) S(9) -0.7(10) ? . . . .
S(7) C(4) C(6) S(10) -179.1(6) ? . . . .
S(11) Ni(2) S(15) C(9) 0.2(3) ? . . . .
S(15) Ni(2) S(11) C(7) -0.7(3) ? . . . .
S(11) Ni(2) S(16) C(10) -66.1(11) ? . . . .
S(16) Ni(2) S(11) C(7) -114.9(10) ? . . . .
S(11) Ni(2) S(20) C(12) 172.4(3) ? . . . .
S(20) Ni(2) S(11) C(7) 177.5(3) ? . . . .
S(15) Ni(2) S(16) C(10) 179.6(3) ? . . . .
S(16) Ni(2) S(15) C(9) 174.8(3) ? . . . .
S(15) Ni(2) S(20) C(12) -138(2) ? . . . .
S(20) Ni(2) S(15) C(9) -50(2) ? . . . .
S(16) Ni(2) S(20) C(12) -2.2(3) ? . . . .
S(20) Ni(2) S(16) C(10) 1.3(3) ? . . . .
Ni(2) S(11) C(7) S(12) -178.2(5) ? . . . .
Ni(2) S(11) C(7) C(9) 1.2(9) ? . . . .
C(7) S(12) C(8) S(13) -176.8(7) ? . . . .
C(7) S(12) C(8) S(14) 1.0(6) ? . . . .
C(8) S(12) C(7) S(11) 178.7(6) ? . . . .
C(8) S(12) C(7) C(9) -0.7(9) ? . . . .
C(8) S(14) C(9) S(15) -177.5(7) ? . . . .
C(8) S(14) C(9) C(7) 0.6(9) ? . . . .
C(9) S(14) C(8) S(12) -1.0(6) ? . . . .
C(9) S(14) C(8) S(13) 176.8(7) ? . . . .
Ni(2) S(15) C(9) S(14) 178.5(5) ? . . . .
Ni(2) S(15) C(9) C(7) 0.5(6) ? . . . .
Ni(2) S(16) C(10) S(17) 175.1(5) ? . . . .
Ni(2) S(16) C(10) C(12) 0.2(8) ? . . . .
C(10) S(17) C(11) S(18) 179.3(7) ? . . . .
C(10) S(17) C(11) S(19) -1.0(7) ? . . . .
C(11) S(17) C(10) S(16) -176.3(6) ? . . . .
C(11) S(17) C(10) C(12) -1.1(8) ? . . . .
C(11) S(19) C(12) S(20) 177.3(6) ? . . . .
C(11) S(19) C(12) C(10) -3.1(9) ? . . . .
C(12) S(19) C(11) S(17) 2.2(7) ? . . . .
C(12) S(19) C(11) S(18) -178.1(7) ? . . . .
Ni(2) S(20) C(12) S(19) -177.5(5) ? . . . .
Ni(2) S(20) C(12) C(10) 3.0(9) ? . . . .
S(11) C(7) C(9) S(14) -179.3(5) ? . . . .
S(11) C(7) C(9) S(15) -1.2(13) ? . . . .
S(12) C(7) C(9) S(14) 0.0(10) ? . . . .
S(12) C(7) C(9) S(15) 178.2(6) ? . . . .
S(16) C(10) C(12) S(19) 178.2(5) ? . . . .
S(16) C(10) C(12) S(20) -2.3(13) ? . . . .
S(17) C(10) C(12) S(19) 2.9(11) ? . . . .
S(17) C(10) C(12) S(20) -177.5(5) ? . . . .
S(21) Ni(3) S(25) C(15) 0.6(4) ? . . . .
S(25) Ni(3) S(21) C(13) -0.0(4) ? . . . .
S(21) Ni(3) S(26) C(16) 68(4) ? . . . .
S(26) Ni(3) S(21) C(13) 121(4) ? . . . .
S(21) Ni(3) S(30) C(18) 177.1(4) ? . . . .
S(30) Ni(3) S(21) C(13) -175.8(4) ? . . . .
S(25) Ni(3) S(26) C(16) -170.9(3) ? . . . .
S(26) Ni(3) S(25) C(15) -178.0(4) ? . . . .
S(25) Ni(3) S(30) C(18) 99.7(16) ? . . . .
S(30) Ni(3) S(25) C(15) 77.7(16) ? . . . .
S(26) Ni(3) S(30) C(18) -4.3(4) ? . . . .
S(30) Ni(3) S(26) C(16) 4.9(3) ? . . . .
Ni(3) S(21) C(13) S(22) -179.7(6) ? . . . .
Ni(3) S(21) C(13) C(15) -0.8(10) ? . . . .
C(13) S(22) C(14) S(23) -177.8(8) ? . . . .
C(13) S(22) C(14) S(24) 1.9(7) ? . . . .
C(14) S(22) C(13) S(21) 177.6(7) ? . . . .
C(14) S(22) C(13) C(15) -1.3(10) ? . . . .
C(14) S(24) C(15) S(25) -179.3(8) ? . . . .
C(14) S(24) C(15) C(13) 0.9(10) ? . . . .
C(15) S(24) C(14) S(22) -1.8(8) ? . . . .
C(15) S(24) C(14) S(23) 177.9(8) ? . . . .
Ni(3) S(25) C(15) S(24) 178.9(7) ? . . . .
Ni(3) S(25) C(15) C(13) -1.4(11) ? . . . .
Ni(3) S(26) C(16) S(27) 177.8(6) ? . . . .
Ni(3) S(26) C(16) C(18) -4.7(10) ? . . . .
C(16) S(27) C(17) S(28) 177.5(9) ? . . . .
C(16) S(27) C(17) S(29) -2.6(8) ? . . . .
C(17) S(27) C(16) S(26) 178.5(7) ? . . . .
C(17) S(27) C(16) C(18) 0.9(10) ? . . . .
C(17) S(29) C(18) S(30) 179.5(8) ? . . . .
C(17) S(29) C(18) C(16) -2.6(10) ? . . . .
C(18) S(29) C(17) S(27) 3.2(8) ? . . . .
C(18) S(29) C(17) S(28) -176.9(8) ? . . . .
Ni(3) S(30) C(18) S(29) -179.6(6) ? . . . .
Ni(3) S(30) C(18) C(16) 2.6(10) ? . . . .
S(21) C(13) C(15) S(24) -178.7(6) ? . . . .
S(21) C(13) C(15) S(25) 1.6(15) ? . . . .
S(22) C(13) C(15) S(24) 0.3(9) ? . . . .
S(22) C(13) C(15) S(25) -179.5(6) ? . . . .
S(26) C(16) C(18) S(29) -176.5(6) ? . . . .
S(26) C(16) C(18) S(30) 1.5(14) ? . . . .
S(27) C(16) C(18) S(29) 1.2(12) ? . . . .
S(27) C(16) C(18) S(30) 179.2(6) ? . . . .
S(31) Ni(4) S(35) C(21) 1.8(4) ? . . . .
S(35) Ni(4) S(31) C(19) -2.4(4) ? . . . .
S(31) Ni(4) S(36) C(22) -90(3) ? . . . .
S(36) Ni(4) S(31) C(19) -97(3) ? . . . .
S(31) Ni(4) S(40) C(24) 176.9(4) ? . . . .
S(40) Ni(4) S(31) C(19) 172.3(4) ? . . . .
S(35) Ni(4) S(36) C(22) 175.4(4) ? . . . .
S(36) Ni(4) S(35) C(21) 179.6(4) ? . . . .
S(35) Ni(4) S(40) C(24) -82.2(14) ? . . . .
S(40) Ni(4) S(35) C(21) -98.8(15) ? . . . .
S(36) Ni(4) S(40) C(24) -0.9(4) ? . . . .
S(40) Ni(4) S(36) C(22) 0.8(4) ? . . . .
Ni(4) S(31) C(19) S(32) -175.0(7) ? . . . .
Ni(4) S(31) C(19) C(21) 2.7(11) ? . . . .
C(19) S(32) C(20) S(33) -176.4(9) ? . . . .
C(19) S(32) C(20) S(34) 3.5(9) ? . . . .
C(20) S(32) C(19) S(31) 177.3(9) ? . . . .
C(20) S(32) C(19) C(21) -0.6(11) ? . . . .
C(20) S(34) C(21) S(35) -174.5(8) ? . . . .
C(20) S(34) C(21) C(19) 4.4(11) ? . . . .
C(21) S(34) C(20) S(32) -4.6(9) ? . . . .
C(21) S(34) C(20) S(33) 175.3(10) ? . . . .
Ni(4) S(35) C(21) S(34) 178.3(6) ? . . . .
Ni(4) S(35) C(21) C(19) -0.6(10) ? . . . .
Ni(4) S(36) C(22) S(37) 178.0(6) ? . . . .
Ni(4) S(36) C(22) C(24) -0.5(9) ? . . . .
C(22) S(37) C(23) S(38) -179.5(8) ? . . . .
C(22) S(37) C(23) S(39) -2.0(7) ? . . . .
C(23) S(37) C(22) S(36) -177.3(7) ? . . . .
C(23) S(37) C(22) C(24) 1.2(10) ? . . . .
C(23) S(39) C(24) S(40) 177.7(8) ? . . . .
C(23) S(39) C(24) C(22) -1.2(10) ? . . . .
C(24) S(39) C(23) S(37) 2.0(7) ? . . . .
C(24) S(39) C(23) S(38) 179.5(8) ? . . . .
Ni(4) S(40) C(24) S(39) -177.9(6) ? . . . .
Ni(4) S(40) C(24) C(22) 0.9(11) ? . . . .
S(31) C(19) C(21) S(34) 179.5(7) ? . . . .
S(31) C(19) C(21) S(35) -1.5(15) ? . . . .
S(32) C(19) C(21) S(34) -2.6(13) ? . . . .
S(32) C(19) C(21) S(35) 176.4(7) ? . . . .
S(36) C(22) C(24) S(39) 178.6(6) ? . . . .
S(36) C(22) C(24) S(40) -0.3(10) ? . . . .
S(37) C(22) C(24) S(39) -0.0(12) ? . . . .
S(37) C(22) C(24) S(40) -178.9(6) ? . . . .
C(30) O(1) C(31) C(32) -175.1(7) ? . . . .
C(31) O(1) C(30) C(25) 175.2(7) ? . . . .
C(31) O(1) C(30) C(29) -0.3(9) ? . . . .
C(32) O(2) C(33) C(34) -176.0(8) ? . . . .
C(33) O(2) C(32) C(31) -174.8(7) ? . . . .
C(34) O(3) C(35) C(36) -165.1(8) ? . . . .
C(35) O(3) C(34) C(33) 149.5(9) ? . . . .
C(36) O(4) C(37) C(38) -92.7(10) ? . . . .
C(37) O(4) C(36) C(35) -172.7(7) ? . . . .
C(38) O(5) C(39) C(40) 179.2(8) ? . . . .
C(39) O(5) C(38) C(37) -176.9(8) ? . . . .
C(25) O(6) C(40) C(39) 179.8(5) ? . . . .
C(40) O(6) C(25) C(26) -7.9(13) ? . . . .
C(40) O(6) C(25) C(30) 173.5(8) ? . . . .
O(6) C(25) C(26) C(27) -178.6(9) ? . . . .
O(6) C(25) C(30) O(1) 2.6(11) ? . . . .
O(6) C(25) C(30) C(29) 178.2(8) ? . . . .
C(26) C(25) C(30) O(1) -176.1(8) ? . . . .
C(26) C(25) C(30) C(29) -0.5(11) ? . . . .
C(30) C(25) C(26) C(27) -0.0(14) ? . . . .
C(25) C(26) C(27) C(28) -0.7(13) ? . . . .
C(26) C(27) C(28) C(29) 1.8(16) ? . . . .
C(27) C(28) C(29) C(30) -2.2(15) ? . . . .
C(28) C(29) C(30) O(1) 176.8(8) ? . . . .
C(28) C(29) C(30) C(25) 1.6(14) ? . . . .
O(1) C(31) C(32) O(2) -65.8(9) ? . . . .
O(2) C(33) C(34) O(3) 61.2(10) ? . . . .
O(3) C(35) C(36) O(4) -59.9(11) ? . . . .
O(4) C(37) C(38) O(5) -62.8(11) ? . . . .
O(5) C(39) C(40) O(6) 68.8(10) ? . . . .
C(56) O(7) C(57) C(58) -168.6(15) ? . . . .
C(57) O(7) C(56) C(55) -112.3(15) ? . . . .
C(54) O(8) C(55) C(56) -69.6(12) ? . . . .
C(55) O(8) C(54) C(53) -179.9(8) ? . . . .
C(52) O(9) C(53) C(54) -162.8(10) ? . . . .
C(53) O(9) C(52) C(47) 171.6(10) ? . . . .
C(53) O(9) C(52) C(51) -11.5(17) ? . . . .
C(47) O(10) C(62) C(61) 166.6(9) ? . . . .
C(62) O(10) C(47) C(48) 15.4(16) ? . . . .
C(62) O(10) C(47) C(52) -163.8(10) ? . . . .
C(60) O(11) C(61) C(62) 173.9(8) ? . . . .
C(61) O(11) C(60) C(59) 161.2(9) ? . . . .
C(58) O(12) C(59) C(60) -90.2(13) ? . . . .
C(59) O(12) C(58) C(57) 173.3(11) ? . . . .
O(10) C(47) C(48) C(49) -179.2(12) ? . . . .
O(10) C(47) C(52) O(9) -3.0(15) ? . . . .
O(10) C(47) C(52) C(51) 180.0(10) ? . . . .
C(48) C(47) C(52) O(9) 177.8(10) ? . . . .
C(48) C(47) C(52) C(51) 0.7(17) ? . . . .
C(52) C(47) C(48) C(49) -0.0(18) ? . . . .
C(47) C(48) C(49) C(50) -1(2) ? . . . .
C(48) C(49) C(50) C(51) 2(2) ? . . . .
C(49) C(50) C(51) C(52) -1(2) ? . . . .
C(50) C(51) C(52) O(9) -176.9(12) ? . . . .
C(50) C(51) C(52) C(47) -0.2(15) ? . . . .
O(9) C(53) C(54) O(8) -65.7(13) ? . . . .
O(8) C(55) C(56) O(7) -60.0(13) ? . . . .
O(7) C(57) C(58) O(12) -50(2) ? . . . .
O(12) C(59) C(60) O(11) -63.9(12) ? . . . .
O(11) C(61) C(62) O(10) 64.3(10) ? . . . .
C(63) O(13) C(78) C(77) -159.3(9) ? . . . .
C(78) O(13) C(63) C(64) -20.1(16) ? . . . .
C(78) O(13) C(63) C(68) 159.5(10) ? . . . .
C(76) O(14) C(77) C(78) -169.4(10) ? . . . .
C(77) O(14) C(76) C(75) -86.4(15) ? . . . .
C(74) O(15) C(75) C(76) -161.2(10) ? . . . .
C(75) O(15) C(74) C(73) -102.3(13) ? . . . .
C(72) O(16) C(73) C(74) -168.9(10) ? . . . .
C(73) O(16) C(72) C(71) -172.7(9) ? . . . .
C(70) O(17) C(71) C(72) 65.5(10) ? . . . .
C(71) O(17) C(70) C(69) 161.2(8) ? . . . .
C(68) O(18) C(69) C(70) 167.8(8) ? . . . .
C(69) O(18) C(68) C(63) -167.7(9) ? . . . .
C(69) O(18) C(68) C(67) 11.0(15) ? . . . .
O(13) C(63) C(64) C(65) 176.5(11) ? . . . .
O(13) C(63) C(68) O(18) 0.8(14) ? . . . .
O(13) C(63) C(68) C(67) -178.0(10) ? . . . .
C(64) C(63) C(68) O(18) -179.6(11) ? . . . .
C(64) C(63) C(68) C(67) 1.6(19) ? . . . .
C(68) C(63) C(64) C(65) -3(2) ? . . . .
C(63) C(64) C(65) C(66) 5(2) ? . . . .
C(64) C(65) C(66) C(67) -5(2) ? . . . .
C(65) C(66) C(67) C(68) 3.1(18) ? . . . .
C(66) C(67) C(68) O(18) 179.8(8) ? . . . .
C(66) C(67) C(68) C(63) -1.5(17) ? . . . .
O(18) C(69) C(70) O(17) 69.9(10) ? . . . .
O(17) C(71) C(72) O(16) 60.1(11) ? . . . .
O(16) C(73) C(74) O(15) -64.0(14) ? . . . .
O(15) C(75) C(76) O(14) -60.5(17) ? . . . .
O(14) C(77) C(78) O(13) -67.4(12) ? . . . .
C(85) O(19) C(100) C(99) -174.2(8) ? . . . .
C(100) O(19) C(85) C(86) -4.6(13) ? . . . .
C(100) O(19) C(85) C(90) 177.3(8) ? . . . .
C(98) O(20) C(99) C(100) -174.6(11) ? . . . .
C(99) O(20) C(98) C(97) -144(2) ? . . . .
C(96) O(21) C(97) C(98) 123(3) ? . . . .
C(97) O(21) C(96) C(95) 176.5(17) ? . . . .
C(94) O(22) C(95) C(96) -176.6(9) ? . . . .
C(95) O(22) C(94) C(93) -158.7(9) ? . . . .
C(92) O(23) C(93) C(94) 168.0(8) ? . . . .
C(93) O(23) C(92) C(91) 172.5(8) ? . . . .
C(90) O(24) C(91) C(92) 172.6(8) ? . . . .
C(91) O(24) C(90) C(85) -176.7(8) ? . . . .
C(91) O(24) C(90) C(89) 0.4(9) ? . . . .
O(19) C(85) C(86) C(87) -177.4(9) ? . . . .
O(19) C(85) C(90) O(24) -4.4(12) ? . . . .
O(19) C(85) C(90) C(89) 178.2(8) ? . . . .
C(86) C(85) C(90) O(24) 177.5(8) ? . . . .
C(86) C(85) C(90) C(89) 0.1(12) ? . . . .
C(90) C(85) C(86) C(87) 0.6(11) ? . . . .
C(85) C(86) C(87) C(88) -0.9(15) ? . . . .
C(86) C(87) C(88) C(89) 0.6(13) ? . . . .
C(87) C(88) C(89) C(90) 0.1(15) ? . . . .
C(88) C(89) C(90) O(24) -177.5(10) ? . . . .
C(88) C(89) C(90) C(85) -0.5(12) ? . . . .
O(24) C(91) C(92) O(23) 64.7(10) ? . . . .
O(23) C(93) C(94) O(22) -65.5(11) ? . . . .
O(22) C(95) C(96) O(21) 59.0(13) ? . . . .
O(21) C(97) C(98) O(20) 27(5) ? . . . .
O(20) C(99) C(100) O(19) -67.4(11) ? . . . .
N(3) C(79) C(80) C(81) -69.3(10) ? . . . .
N(3) C(79) C(84) N(6) -164.2(6) ? . . . .
N(3) C(79) C(84) C(83) 75.9(8) ? . . . .
C(80) C(79) C(84) N(6) 72.1(9) ? . . . .
C(80) C(79) C(84) C(83) -47.7(10) ? . . . .
C(84) C(79) C(80) C(81) 52.8(10) ? . . . .
C(79) C(80) C(81) C(82) -56.1(10) ? . . . .
C(80) C(81) C(82) C(83) 55.4(10) ? . . . .
C(81) C(82) C(83) C(84) -51.3(10) ? . . . .
C(82) C(83) C(84) N(6) -73.7(9) ? . . . .
C(82) C(83) C(84) C(79) 46.4(10) ? . . . .
N(4) C(41) C(42) C(43) -71.7(9) ? . . . .
N(4) C(41) C(46) N(5) -161.1(7) ? . . . .
N(4) C(41) C(46) C(45) 75.2(8) ? . . . .
C(42) C(41) C(46) N(5) 75.0(9) ? . . . .
C(42) C(41) C(46) C(45) -48.7(10) ? . . . .
C(46) C(41) C(42) C(43) 50.5(10) ? . . . .
C(41) C(42) C(43) C(44) -56.0(10) ? . . . .
C(42) C(43) C(44) C(45) 58.2(11) ? . . . .
C(43) C(44) C(45) C(46) -57.3(10) ? . . . .
C(44) C(45) C(46) N(5) -67.9(9) ? . . . .
C(44) C(45) C(46) C(41) 53.1(10) ? . . . .
